data_4113818
loop_
_publ_author_name
'Banu Kesanli'
'James Fettinger'
'Bryan Eichhorn'

_publ_section_title
;
 Controlled Aggregation of ME8n- Binary Anions (M = Cr, Mo; E = As, Sb)
 into One-Dimensional Arrays: Structures, Magnetism and Spectroscopy
;
_journal_name_full 'Journal of the American Chemical Society'
_journal_page_first 7367
_journal_page_last 7376
_journal_paper_doi 10.1021/ja034207e
_journal_volume 125
_journal_year 2003
_chemical_formula_sum 'C162 H324 K9 Mo3 N18 O54 Sb24'
_chemical_formula_weight 6950.11
_chemical_name_systematic
; 
 ? 
;
_space_group_IT_number 5
_symmetry_cell_setting monoclinic
_symmetry_space_group_name_Hall 'I 2y'
_symmetry_space_group_name_H-M 'I 1 2 1'
_atom_sites_solution_hydrogens geom
_atom_sites_solution_primary direct
_atom_sites_solution_secondary difmap
_audit_creation_method SHELXL-97
_cell_angle_alpha 90.00
_cell_angle_beta 92.4090(10)
_cell_angle_gamma 90.00
_cell_formula_units_Z 4
_cell_length_a 25.8992(10)
_cell_length_b 25.3671(10)
_cell_length_c 38.125(2)
_cell_measurement_reflns_used 8328
_cell_measurement_temperature 193(2)
_cell_measurement_theta_max 20.26
_cell_measurement_theta_min 2.25
_cell_volume 25025.5(19)
_computing_cell_refinement 'Bruker SMART'
_computing_data_collection 'Bruker SMART'
_computing_data_reduction 'Bruker SAINT'
_computing_molecular_graphics 'Bruker SHELXTL'
_computing_publication_material 'Bruker SHELXTL'
_computing_structure_refinement 'SHELXL-97 (Sheldrick, 1997)'
_computing_structure_solution 'SHELXS-97 (Sheldrick, 1990)'
_diffrn_ambient_temperature 193(2)
_diffrn_measured_fraction_theta_full 0.998
_diffrn_measured_fraction_theta_max 0.998
_diffrn_measurement_device_type 'CCD area detector'
_diffrn_measurement_method 'phi and omega scans'
_diffrn_radiation_monochromator graphite
_diffrn_radiation_source 'fine-focus sealed tube'
_diffrn_radiation_type MoK\a
_diffrn_radiation_wavelength 0.71073
_diffrn_reflns_av_R_equivalents 0.0743
_diffrn_reflns_av_sigmaI/netI 0.0760
_diffrn_reflns_limit_h_max 29
_diffrn_reflns_limit_h_min -29
_diffrn_reflns_limit_k_max 28
_diffrn_reflns_limit_k_min -28
_diffrn_reflns_limit_l_max 43
_diffrn_reflns_limit_l_min -43
_diffrn_reflns_number 139499
_diffrn_reflns_theta_full 23.75
_diffrn_reflns_theta_max 23.75
_diffrn_reflns_theta_min 2.60
_diffrn_standards_decay_% 0
_exptl_absorpt_coefficient_mu 2.901
_exptl_absorpt_correction_type 'empirical, SADABS'
_exptl_crystal_colour Red
_exptl_crystal_density_diffrn 1.845
_exptl_crystal_density_meas 0
_exptl_crystal_description Plate
_exptl_crystal_F_000 13500
_exptl_crystal_size_max 0.461
_exptl_crystal_size_mid 0.334
_exptl_crystal_size_min 0.014
_refine_diff_density_max 2.071
_refine_diff_density_min -0.779
_refine_diff_density_rms 0.141
_refine_ls_abs_structure_details 'Flack H D (1983), Acta Cryst. A39, 876-881'
_refine_ls_abs_structure_Flack 0.53(2)
_refine_ls_extinction_method none
_refine_ls_goodness_of_fit_ref 0.987
_refine_ls_hydrogen_treatment mixed
_refine_ls_matrix_type fullcycle
_refine_ls_number_parameters 2146
_refine_ls_number_reflns 38101
_refine_ls_number_restraints 7
_refine_ls_restrained_S_all 0.987
_refine_ls_R_factor_all 0.0951
_refine_ls_R_factor_gt 0.0548
_refine_ls_shift/su_max 0.002
_refine_ls_shift/su_mean 0.000
_refine_ls_structure_factor_coef Fsqd
_refine_ls_weighting_details 'calc w=1/[\s^2^(Fo^2^)+(0.0826P)^2^+0.0000P] where P=(Fo^2^+2Fc^2^)/3'
_refine_ls_weighting_scheme calc
_refine_ls_wR_factor_gt 0.1285
_refine_ls_wR_factor_ref 0.1443
_reflns_number_gt 26285
_reflns_number_total 38101
_reflns_threshold_expression >2sigma(I)
_cod_data_source_file ja034207esi20030122_012811.cif
_cod_data_source_block '[K(crypt)]3(MoSb8)'
_cod_original_cell_volume 25025(2)
_cod_database_code 4113818

loop_
_symmetry_equiv_pos_as_xyz
'x, y, z'
'-x, y, -z'
'x+1/2, y+1/2, z+1/2'
'-x+1/2, y+1/2, -z+1/2'

loop_
_atom_site_label
_atom_site_type_symbol
_atom_site_fract_x
_atom_site_fract_y
_atom_site_fract_z
_atom_site_U_iso_or_equiv
_atom_site_adp_type
_atom_site_occupancy
_atom_site_symmetry_multiplicity
_atom_site_calc_flag
_atom_site_refinement_flags
_atom_site_disorder_assembly
_atom_site_disorder_group
Mo1 Mo 0.5000 0.17645(8) 0.0000 0.0367(4) Uani 0.94 2 d SP . 1
Sb2 Sb 0.54463(5) 0.21752(6) 0.06330(3) 0.0570(3) Uani 0.94 1 d P . 1
MoA1 Mo 0.4855(9) 0.1783(10) 0.0172(6) 0.007(7) Uiso 0.03 1 d P . 2
SbA2 Sb 0.5720(11) 0.2324(11) 0.0528(7) 0.106(8) Uiso 0.06 1 d P . 2
Sb1 Sb 0.55405(4) 0.27210(6) 0.00002(3) 0.0683(3) Uani 1 1 d . . .
Sb3 Sb 0.59440(3) 0.13726(6) 0.02772(3) 0.0543(2) Uani 1 1 d . . .
Sb4 Sb 0.50442(3) 0.07961(6) 0.03678(2) 0.0520(2) Uani 1 1 d . . .
Mo5 Mo 1.0000 0.20232(7) 0.0000 0.0457(4) Uani 1 2 d S . .
Sb5 Sb 0.94627(5) 0.10539(6) -0.00180(3) 0.0782(4) Uani 1 1 d . . .
Sb6 Sb 0.95651(5) 0.16242(6) -0.06380(3) 0.0687(3) Uani 1 1 d . . .
Sb7 Sb 0.90615(3) 0.24283(6) -0.02935(3) 0.0547(3) Uani 1 1 d . . .
Sb8 Sb 0.99716(3) 0.29911(6) -0.03671(2) 0.0432(2) Uani 1 1 d . . .
Mo9 Mo 0.74604(4) 0.62707(7) 0.82368(3) 0.0366(3) Uani 0.94 1 d P A 1
Sb9 Sb 0.70884(4) 0.52643(6) 0.80410(3) 0.0545(3) Uani 0.94 1 d P A 1
Sb10 Sb 0.65400(4) 0.61689(6) 0.78266(3) 0.0468(2) Uani 0.94 1 d P A 1
Sb14 Sb 0.84154(4) 0.68193(7) 0.82498(3) 0.0564(3) Uani 0.94 1 d P A 1
Sb15 Sb 0.84038(4) 0.57257(6) 0.83337(3) 0.0532(3) Uani 0.94 1 d P A 1
Sb16 Sb 0.78886(4) 0.57181(7) 0.76735(3) 0.0563(3) Uani 0.94 1 d P A 1
MoA9 Mo 0.7340(8) 0.6059(9) 0.8344(6) 0.051(6) Uiso 0.06 1 d P A 2
SbA9 Sb 0.6932(6) 0.5071(6) 0.8227(4) 0.051(4) Uiso 0.06 1 d P A 2
SbB0 Sb 0.6450(5) 0.5927(6) 0.7940(4) 0.042(4) Uiso 0.06 1 d P A 2
SbB4 Sb 0.8343(8) 0.6504(9) 0.8340(6) 0.083(6) Uiso 0.06 1 d P A 2
SbB5 Sb 0.8268(6) 0.5482(7) 0.8516(4) 0.053(4) Uiso 0.06 1 d P A 2
SbB6 Sb 0.7763(6) 0.5413(6) 0.7823(4) 0.046(4) Uiso 0.06 1 d P A 2
Sb11 Sb 0.64868(3) 0.63742(6) 0.85456(2) 0.0556(2) Uani 1 1 d . . .
Sb12 Sb 0.70534(4) 0.72712(6) 0.83920(3) 0.0625(3) Uani 1 1 d . A .
Sb13 Sb 0.78063(4) 0.68181(6) 0.88403(2) 0.0554(3) Uani 1 1 d . . .
Mo17 Mo 0.26659(5) 0.27517(7) 0.67121(3) 0.0579(4) Uani 0.94 1 d P B 1
Sb17 Sb 0.22346(5) 0.33996(7) 0.72250(3) 0.0975(5) Uani 0.94 1 d P B 1
Sb21 Sb 0.29937(5) 0.17021(6) 0.66205(3) 0.0776(4) Uani 0.94 1 d P B 1
Sb22 Sb 0.23325(5) 0.21715(6) 0.61159(3) 0.0714(3) Uani 0.94 1 d P B 1
Sb18 Sb 0.31226(6) 0.37387(7) 0.68908(4) 0.0934(4) Uani 0.94 1 d P B 1
Sb19 Sb 0.35340(5) 0.28020(8) 0.71727(4) 0.0799(4) Uani 0.94 1 d P B 1
Sb20 Sb 0.36608(5) 0.25389(7) 0.64683(3) 0.0767(3) Uani 0.94 1 d P B 1
Sb23 Sb 0.16726(5) 0.23186(7) 0.66628(3) 0.0706(3) Uani 0.94 1 d P B 1
Sb24 Sb 0.18049(5) 0.33890(7) 0.65393(3) 0.0731(4) Uani 0.94 1 d P B 1
MoB7 Mo 0.26659(5) 0.27517(7) 0.67121(3) 0.0579(4) Uani 0.06 1 d P C 2
SbB7 Sb 0.22346(5) 0.33996(7) 0.72250(3) 0.0975(4) Uani 0.06 1 d P C 2
SbC1 Sb 0.29937(5) 0.17021(6) 0.66205(3) 0.0776(4) Uani 0.06 1 d P C 2
SbC2 Sb 0.23325(5) 0.21715(6) 0.61159(3) 0.0714(3) Uani 0.06 1 d P C 2
SbB8 Sb 0.2851(6) 0.3685(6) 0.6958(4) 0.048(4) Uiso 0.06 1 d P C 2
SbB9 Sb 0.3659(4) 0.3016(5) 0.7085(3) 0.022(3) Uiso 0.06 1 d P C 2
SbC0 Sb 0.3461(5) 0.2360(6) 0.6404(4) 0.038(4) Uiso 0.06 1 d P C 2
SbC3 Sb 0.1499(11) 0.2298(12) 0.6800(8) 0.112(10) Uiso 0.06 1 d P C 2
SbC4 Sb 0.1580(8) 0.3129(8) 0.6635(5) 0.071(6) Uiso 0.06 1 d P C 2
K1 K 1.0000 0.60087(15) 0.0000 0.0408(9) Uani 1 2 d S . .
N1 N 1.0016(4) 0.5992(5) 0.0809(3) 0.068(3) Uani 1 1 d . . .
O1 O 0.9201(3) 0.6513(4) -0.0390(3) 0.072(3) Uani 1 1 d . . .
C1 C 0.9570(6) 0.6358(9) -0.0933(4) 0.104(7) Uani 1 1 d . . .
H1A H 0.9704 0.6723 -0.0917 0.124 Uiso 1 1 calc R . .
H1B H 0.9483 0.6283 -0.1183 0.124 Uiso 1 1 calc R . .
O2 O 0.9157(3) 0.6430(4) 0.0357(2) 0.063(3) Uani 1 1 d . . .
C2 C 0.9107(5) 0.6328(8) -0.0741(4) 0.089(6) Uani 1 1 d . . .
H2A H 0.8833 0.6544 -0.0860 0.107 Uiso 1 1 calc R . .
H2B H 0.8985 0.5958 -0.0736 0.107 Uiso 1 1 calc R . .
C3 C 0.8733(6) 0.6543(9) -0.0202(5) 0.107(7) Uani 1 1 d . . .
H3A H 0.8584 0.6186 -0.0177 0.128 Uiso 1 1 calc R . .
H3B H 0.8477 0.6765 -0.0332 0.128 Uiso 1 1 calc R . .
O3 O 1.0070(3) 0.5042(3) 0.0365(2) 0.057(2) Uani 1 1 d . . .
C4 C 0.8852(6) 0.6773(7) 0.0151(4) 0.082(5) Uani 1 1 d . . .
H4A H 0.9037 0.7111 0.0125 0.098 Uiso 1 1 calc R . .
H4B H 0.8526 0.6845 0.0269 0.098 Uiso 1 1 calc R . .
C5 C 0.9267(6) 0.6598(7) 0.0705(4) 0.077(5) Uani 1 1 d . . .
H5A H 0.8944 0.6724 0.0806 0.093 Uiso 1 1 calc R . .
H5B H 0.9510 0.6899 0.0702 0.093 Uiso 1 1 calc R . .
C6 C 0.9491(6) 0.6182(8) 0.0929(4) 0.085(6) Uani 1 1 d . . .
H6A H 0.9250 0.5880 0.0931 0.102 Uiso 1 1 calc R . .
H6B H 0.9533 0.6316 0.1173 0.102 Uiso 1 1 calc R . .
C7 C 1.0131(6) 0.5474(7) 0.0920(4) 0.082(5) Uani 1 1 d . . .
H7A H 1.0029 0.5435 0.1167 0.099 Uiso 1 1 calc R . .
H7B H 1.0509 0.5421 0.0917 0.099 Uiso 1 1 calc R . .
C8 C 0.9867(7) 0.5046(7) 0.0701(4) 0.089(5) Uani 1 1 d . . .
H8A H 0.9924 0.4699 0.0816 0.107 Uiso 1 1 calc R . .
H8B H 0.9490 0.5113 0.0682 0.107 Uiso 1 1 calc R . .
C9 C 0.9870(5) 0.4596(5) 0.0145(4) 0.063(4) Uani 1 1 d . . .
H9A H 0.9920 0.4258 0.0271 0.075 Uiso 1 1 calc R . .
H9B H 0.9496 0.4643 0.0088 0.075 Uiso 1 1 calc R . .
K2 K 1.0000 0.27280(16) 0.5000 0.0480(10) Uani 1 2 d S . .
N11 N 0.9365(14) 0.2811(16) 0.4314(9) 0.232(13) Uiso 1 1 d . . .
C11 C 1.0463(14) 0.2339(16) 0.5875(10) 0.217(15) Uiso 1 1 d . . .
H11A H 1.0663 0.2033 0.5793 0.260 Uiso 1 1 calc R . .
H11B H 1.0555 0.2387 0.6128 0.260 Uiso 1 1 calc R . .
O12 O 0.9715(9) 0.2029(8) 0.5553(5) 0.168(7) Uani 1 1 d . . .
C12 C 0.9925(11) 0.2205(12) 0.5842(7) 0.162(10) Uiso 1 1 d . . .
H12A H 0.9861 0.1939 0.6025 0.194 Uiso 1 1 calc R . .
H12B H 0.9730 0.2525 0.5905 0.194 Uiso 1 1 calc R . .
C13 C 0.9229(9) 0.1843(10) 0.5573(6) 0.125(8) Uiso 1 1 d . . .
H13A H 0.9037 0.2034 0.5753 0.150 Uiso 1 1 calc R . .
H13B H 0.9228 0.1461 0.5627 0.150 Uiso 1 1 calc R . .
C14 C 0.9016(11) 0.1942(12) 0.5233(7) 0.173(12) Uiso 1 1 d D . .
H14A H 0.9119 0.1624 0.5102 0.207 Uiso 1 1 calc R . .
H14B H 0.8641 0.1898 0.5264 0.207 Uiso 1 1 calc R . .
O14 O 0.9028(6) 0.2302(9) 0.4999(5) 0.168(8) Uani 1 1 d D . .
C15 C 0.8752(11) 0.2283(11) 0.4675(7) 0.159(10) Uiso 1 1 d D . .
H15A H 0.8377 0.2266 0.4715 0.191 Uiso 1 1 calc R . .
H15B H 0.8848 0.1959 0.4547 0.191 Uiso 1 1 calc R . .
C16 C 0.8864(12) 0.2762(12) 0.4453(8) 0.181(12) Uiso 1 1 d D . .
H16A H 0.8607 0.2769 0.4253 0.217 Uiso 1 1 calc R . .
H16B H 0.8804 0.3080 0.4597 0.217 Uiso 1 1 calc R . .
C17 C 0.9595(14) 0.3222(15) 0.4133(9) 0.220(16) Uiso 1 1 d D . .
H17A H 0.9429 0.3285 0.3898 0.264 Uiso 1 1 calc R . .
H17B H 0.9972 0.3178 0.4115 0.264 Uiso 1 1 calc R . .
C18 C 0.9454(12) 0.3632(15) 0.4400(9) 0.224(16) Uiso 1 1 d D . .
H18A H 0.9382 0.3972 0.4279 0.269 Uiso 1 1 calc R . .
H18B H 0.9136 0.3521 0.4515 0.269 Uiso 1 1 calc R . .
O18 O 0.9853(10) 0.3702(11) 0.4656(7) 0.224(10) Uiso 1 1 d D . .
C19 C 0.9867(17) 0.4102(14) 0.4865(10) 0.254(19) Uiso 1 1 d D . .
H19A H 0.9974 0.4410 0.4726 0.305 Uiso 1 1 calc R . .
H19B H 0.9507 0.4170 0.4931 0.305 Uiso 1 1 calc R . .
K3 K 0.76183(11) 0.46830(13) 0.01113(8) 0.0539(8) Uani 1 1 d . . .
O21 O 0.7056(4) 0.3822(4) 0.0354(3) 0.091(4) Uani 1 1 d . . .
N21 N 0.8096(5) 0.3985(6) 0.0689(3) 0.082(4) Uani 1 1 d . . .
C21 C 0.7775(8) 0.3504(9) 0.0697(6) 0.131(9) Uani 1 1 d . . .
H21A H 0.7867 0.3301 0.0912 0.158 Uiso 1 1 calc R . .
H21B H 0.7849 0.3280 0.0492 0.158 Uiso 1 1 calc R . .
N22 N 0.7134(4) 0.5384(5) -0.0466(3) 0.057(3) Uani 1 1 d . . .
O22 O 0.6568(4) 0.4539(4) -0.0115(3) 0.083(3) Uani 1 1 d . . .
C22 C 0.7212(7) 0.3633(10) 0.0689(7) 0.146(11) Uani 1 1 d . . .
H22A H 0.7012 0.3314 0.0745 0.175 Uiso 1 1 calc R . .
H22B H 0.7145 0.3904 0.0869 0.175 Uiso 1 1 calc R . .
O23 O 0.7659(4) 0.5779(4) 0.0181(3) 0.064(3) Uani 1 1 d . . .
C23 C 0.6519(6) 0.3875(7) 0.0317(5) 0.100(7) Uani 1 1 d . . .
H23A H 0.6400 0.4157 0.0474 0.120 Uiso 1 1 calc R . .
H23B H 0.6350 0.3541 0.0383 0.120 Uiso 1 1 calc R . .
C24 C 0.6380(7) 0.4006(7) -0.0052(5) 0.093(6) Uani 1 1 d . . .
H24A H 0.6542 0.3753 -0.0211 0.111 Uiso 1 1 calc R . .
H24B H 0.6001 0.3990 -0.0094 0.111 Uiso 1 1 calc R . .
O24 O 0.7931(4) 0.5127(5) 0.0769(3) 0.088(3) Uani 1 1 d . . .
O25 O 0.8554(4) 0.4170(5) 0.0014(3) 0.087(4) Uani 1 1 d . . .
C25 C 0.6401(6) 0.4729(6) -0.0445(4) 0.078(5) Uani 1 1 d . . .
H25A H 0.6019 0.4711 -0.0469 0.093 Uiso 1 1 calc R . .
H25B H 0.6545 0.4508 -0.0631 0.093 Uiso 1 1 calc R . .
O26 O 0.8029(3) 0.4690(4) -0.0554(3) 0.064(3) Uani 1 1 d . . .
C26 C 0.6580(5) 0.5309(7) -0.0490(5) 0.093(6) Uani 1 1 d . . .
H26A H 0.6448 0.5438 -0.0722 0.111 Uiso 1 1 calc R . .
H26B H 0.6422 0.5528 -0.0308 0.111 Uiso 1 1 calc R . .
C27 C 0.7254(7) 0.5934(6) -0.0398(4) 0.083(5) Uani 1 1 d . . .
H27A H 0.6990 0.6158 -0.0520 0.099 Uiso 1 1 calc R . .
H27B H 0.7593 0.6019 -0.0494 0.099 Uiso 1 1 calc R . .
C28 C 0.7270(6) 0.6068(6) 0.0008(5) 0.084(5) Uani 1 1 d . . .
H28A H 0.7336 0.6450 0.0043 0.101 Uiso 1 1 calc R . .
H28B H 0.6933 0.5983 0.0107 0.101 Uiso 1 1 calc R . .
C29 C 0.7699(7) 0.5967(8) 0.0514(5) 0.096(6) Uani 1 1 d . . .
H29A H 0.7365 0.5929 0.0628 0.116 Uiso 1 1 calc R . .
H29B H 0.7793 0.6346 0.0512 0.116 Uiso 1 1 calc R . .
C30 C 0.8115(9) 0.5654(10) 0.0712(5) 0.145(11) Uani 1 1 d . . .
H30A H 0.8431 0.5642 0.0575 0.174 Uiso 1 1 calc R . .
H30B H 0.8202 0.5825 0.0940 0.174 Uiso 1 1 calc R . .
C31 C 0.8252(8) 0.4830(12) 0.1004(5) 0.143(11) Uani 1 1 d . . .
H31A H 0.8243 0.4987 0.1242 0.172 Uiso 1 1 calc R . .
H31B H 0.8613 0.4847 0.0929 0.172 Uiso 1 1 calc R . .
C32 C 0.8083(9) 0.4255(9) 0.1021(5) 0.122(9) Uani 1 1 d . . .
H32A H 0.8311 0.4067 0.1194 0.146 Uiso 1 1 calc R . .
H32B H 0.7726 0.4240 0.1105 0.146 Uiso 1 1 calc R . .
C33 C 0.8615(6) 0.3846(8) 0.0577(6) 0.114(8) Uani 1 1 d . . .
H33A H 0.8857 0.4132 0.0649 0.136 Uiso 1 1 calc R . .
H33B H 0.8730 0.3523 0.0703 0.136 Uiso 1 1 calc R . .
C34 C 0.8655(7) 0.3757(10) 0.0204(5) 0.114(8) Uani 1 1 d . . .
H34A H 0.9010 0.3635 0.0160 0.136 Uiso 1 1 calc R . .
H34B H 0.8414 0.3471 0.0131 0.136 Uiso 1 1 calc R . .
C35 C 0.8649(7) 0.4084(8) -0.0350(5) 0.100(7) Uani 1 1 d . . .
H35A H 0.8408 0.3815 -0.0449 0.119 Uiso 1 1 calc R . .
H35B H 0.9007 0.3956 -0.0375 0.119 Uiso 1 1 calc R . .
C36 C 0.8572(7) 0.4598(7) -0.0542(5) 0.096(6) Uani 1 1 d . . .
H36A H 0.8757 0.4887 -0.0415 0.115 Uiso 1 1 calc R . .
H36B H 0.8702 0.4574 -0.0782 0.115 Uiso 1 1 calc R . .
C37 C 0.7915(5) 0.5121(7) -0.0772(4) 0.074(5) Uani 1 1 d . . .
H37A H 0.8031 0.5050 -0.1011 0.089 Uiso 1 1 calc R . .
H37B H 0.8099 0.5438 -0.0680 0.089 Uiso 1 1 calc R . .
C38 C 0.7353(7) 0.5219(6) -0.0785(4) 0.081(5) Uani 1 1 d . . .
H38A H 0.7275 0.5492 -0.0966 0.097 Uiso 1 1 calc R . .
H38B H 0.7176 0.4891 -0.0865 0.097 Uiso 1 1 calc R . .
K4 K 0.94625(11) 0.33130(11) 0.77554(7) 0.0453(7) Uani 1 1 d . . .
O41 O 0.8500(4) 0.3834(4) 0.7844(3) 0.075(3) Uani 1 1 d . . .
N41 N 0.9196(4) 0.3653(6) 0.8467(3) 0.081(4) Uani 1 1 d . . .
C41 C 0.8664(7) 0.3814(9) 0.8462(5) 0.102(6) Uani 1 1 d . . .
H41A H 0.8613 0.4032 0.8673 0.122 Uiso 1 1 calc R . .
H41B H 0.8449 0.3494 0.8483 0.122 Uiso 1 1 calc R . .
O42 O 0.8893(4) 0.3739(4) 0.7180(3) 0.080(3) Uani 1 1 d . . .
N42 N 0.9738(5) 0.3000(6) 0.7033(3) 0.069(4) Uani 1 1 d . . .
C42 C 0.8457(7) 0.4125(7) 0.8141(5) 0.099(7) Uani 1 1 d . . .
H42A H 0.8090 0.4217 0.8171 0.119 Uiso 1 1 calc R . .
H42B H 0.8655 0.4457 0.8121 0.119 Uiso 1 1 calc R . .
O43 O 1.0450(4) 0.3559(4) 0.7513(3) 0.076(3) Uani 1 1 d . . .
C43 C 0.8306(8) 0.4133(8) 0.7560(6) 0.117(8) Uani 1 1 d . . .
H43A H 0.8492 0.4474 0.7551 0.141 Uiso 1 1 calc R . .
H43B H 0.7935 0.4207 0.7587 0.141 Uiso 1 1 calc R . .
O44 O 1.0144(4) 0.4005(4) 0.8147(3) 0.085(4) Uani 1 1 d . . .
C44 C 0.8373(6) 0.3852(9) 0.7248(5) 0.110(7) Uani 1 1 d . . .
H44A H 0.8220 0.4059 0.7049 0.133 Uiso 1 1 calc R . .
H44B H 0.8180 0.3516 0.7259 0.133 Uiso 1 1 calc R . .
O45 O 0.9408(4) 0.2542(5) 0.8277(2) 0.074(3) Uani 1 1 d . . .
C45 C 0.8899(7) 0.3441(9) 0.6880(5) 0.106(7) Uani 1 1 d . . .
H45A H 0.8711 0.3625 0.6685 0.127 Uiso 1 1 calc R . .
H45B H 0.8728 0.3098 0.6918 0.127 Uiso 1 1 calc R . .
O46 O 0.9545(4) 0.2262(4) 0.7577(3) 0.067(3) Uani 1 1 d . . .
C46 C 0.9468(7) 0.3352(9) 0.6788(4) 0.102(6) Uani 1 1 d . . .
H46A H 0.9477 0.3202 0.6548 0.122 Uiso 1 1 calc R . .
H46B H 0.9648 0.3696 0.6787 0.122 Uiso 1 1 calc R . .
C47 C 1.0286(6) 0.3056(6) 0.6995(4) 0.080(5) Uani 1 1 d . . .
H47A H 1.0356 0.3047 0.6741 0.096 Uiso 1 1 calc R . .
H47B H 1.0463 0.2750 0.7107 0.096 Uiso 1 1 calc R . .
C48 C 1.0526(7) 0.3567(7) 0.7155(4) 0.087(5) Uani 1 1 d . . .
H48A H 1.0900 0.3582 0.7112 0.105 Uiso 1 1 calc R . .
H48B H 1.0358 0.3881 0.7046 0.105 Uiso 1 1 calc R . .
C49 C 1.0717(8) 0.4006(8) 0.7682(6) 0.117(8) Uani 1 1 d . . .
H49A H 1.0568 0.4342 0.7593 0.140 Uiso 1 1 calc R . .
H49B H 1.1089 0.3999 0.7631 0.140 Uiso 1 1 calc R . .
C50 C 1.0648(6) 0.3960(9) 0.8080(6) 0.109(8) Uani 1 1 d . . .
H50A H 1.0781 0.3615 0.8165 0.131 Uiso 1 1 calc R . .
H50B H 1.0848 0.4241 0.8204 0.131 Uiso 1 1 calc R . .
C51 C 1.0089(7) 0.4027(10) 0.8519(6) 0.131(9) Uani 1 1 d . . .
H51A H 1.0295 0.4321 0.8624 0.157 Uiso 1 1 calc R . .
H51B H 1.0204 0.3693 0.8631 0.157 Uiso 1 1 calc R . .
C52 C 0.9510(6) 0.4116(7) 0.8565(5) 0.082(5) Uiso 1 1 d . . .
H52A H 0.9454 0.4205 0.8813 0.099 Uiso 1 1 calc R . .
H52B H 0.9393 0.4419 0.8419 0.099 Uiso 1 1 calc R . .
C53 C 0.9266(8) 0.3202(8) 0.8717(4) 0.101(7) Uani 1 1 d . . .
H53A H 0.9635 0.3178 0.8794 0.122 Uiso 1 1 calc R . .
H53B H 0.9065 0.3273 0.8927 0.122 Uiso 1 1 calc R . .
C54 C 0.9101(7) 0.2694(7) 0.8564(4) 0.088(6) Uani 1 1 d . . .
H54A H 0.9127 0.2419 0.8748 0.106 Uiso 1 1 calc R . .
H54B H 0.8735 0.2719 0.8481 0.106 Uiso 1 1 calc R . .
C55 C 0.9296(8) 0.2024(6) 0.8156(5) 0.096(6) Uani 1 1 d . . .
H55A H 0.8928 0.1998 0.8077 0.115 Uiso 1 1 calc R . .
H55B H 0.9363 0.1767 0.8348 0.115 Uiso 1 1 calc R . .
C56 C 0.9647(7) 0.1905(6) 0.7847(5) 0.097(6) Uani 1 1 d . . .
H56A H 1.0014 0.1931 0.7928 0.117 Uiso 1 1 calc R . .
H56B H 0.9582 0.1542 0.7761 0.117 Uiso 1 1 calc R . .
C57 C 0.9756(6) 0.2086(6) 0.7268(5) 0.077(5) Uani 1 1 d . . .
H57A H 0.9637 0.1723 0.7215 0.093 Uiso 1 1 calc R . .
H57B H 1.0138 0.2082 0.7295 0.093 Uiso 1 1 calc R . .
C58 C 0.9586(6) 0.2456(7) 0.6969(4) 0.079(5) Uani 1 1 d . . .
H58A H 0.9738 0.2334 0.6749 0.095 Uiso 1 1 calc R . .
H58B H 0.9205 0.2438 0.6935 0.095 Uiso 1 1 calc R . .
K5 K 0.56124(15) 0.46348(15) 0.13839(9) 0.0723(10) Uani 1 1 d . . .
N61 N 0.6230(9) 0.5603(8) 0.1219(6) 0.162(8) Uani 1 1 d . . .
N62 N 0.4947(8) 0.3641(8) 0.1467(6) 0.145(7) Uani 1 1 d . . .
O61 O 0.5738(9) 0.4894(9) 0.0684(5) 0.184(8) Uani 1 1 d . . .
C61 C 0.6355(12) 0.5547(12) 0.0868(6) 0.176(14) Uani 1 1 d . . .
H61A H 0.6611 0.5260 0.0851 0.211 Uiso 1 1 calc R . .
H61B H 0.6521 0.5877 0.0791 0.211 Uiso 1 1 calc R . .
O62 O 0.5018(8) 0.4162(7) 0.0797(3) 0.159(7) Uani 1 1 d . . .
C62 C 0.5861(13) 0.5420(15) 0.0603(9) 0.204(15) Uiso 1 1 d . . .
H62A H 0.5569 0.5658 0.0647 0.245 Uiso 1 1 calc R . .
H62B H 0.5954 0.5454 0.0355 0.245 Uiso 1 1 calc R . .
C63 C 0.5331(9) 0.4780(10) 0.0453(6) 0.128(8) Uiso 1 1 d . . .
H63A H 0.5430 0.4848 0.0209 0.154 Uiso 1 1 calc R . .
H63B H 0.5031 0.5006 0.0502 0.154 Uiso 1 1 calc R . .
O63 O 0.6063(6) 0.3743(7) 0.1709(4) 0.141(6) Uani 1 1 d . . .
O64 O 0.6645(7) 0.4694(7) 0.1693(4) 0.148(6) Uani 1 1 d . . .
C64 C 0.5179(11) 0.4161(11) 0.0498(6) 0.152(10) Uani 1 1 d . . .
H64A H 0.4908 0.4051 0.0323 0.183 Uiso 1 1 calc R . .
H64B H 0.5484 0.3929 0.0481 0.183 Uiso 1 1 calc R . .
O65 O 0.5240(5) 0.5594(4) 0.1576(4) 0.128(6) Uani 1 1 d . . .
C65 C 0.4956(10) 0.3605(10) 0.0869(7) 0.137(9) Uiso 1 1 d . . .
H65A H 0.5299 0.3441 0.0919 0.165 Uiso 1 1 calc R . .
H65B H 0.4792 0.3427 0.0662 0.165 Uiso 1 1 calc R . .
O66 O 0.4717(5) 0.4698(5) 0.1765(3) 0.106(4) Uiso 1 1 d . . .
C66 C 0.4627(10) 0.3544(12) 0.1177(7) 0.156(10) Uiso 1 1 d . . .
H66A H 0.4337 0.3799 0.1165 0.187 Uiso 1 1 calc R . .
H66B H 0.4483 0.3183 0.1187 0.187 Uiso 1 1 calc R . .
C67 C 0.5374(10) 0.3255(10) 0.1564(7) 0.141(9) Uiso 1 1 d . . .
H67A H 0.5566 0.3187 0.1349 0.169 Uiso 1 1 calc R . .
H67B H 0.5210 0.2919 0.1628 0.169 Uiso 1 1 calc R . .
C68 C 0.5774(9) 0.3396(10) 0.1860(6) 0.134(8) Uiso 1 1 d . . .
H68A H 0.5605 0.3550 0.2065 0.161 Uiso 1 1 calc R . .
H68B H 0.5977 0.3083 0.1937 0.161 Uiso 1 1 calc R . .
C69 C 0.6518(9) 0.3881(10) 0.1964(6) 0.136(9) Uani 1 1 d . . .
H69A H 0.6383 0.4008 0.2187 0.163 Uiso 1 1 calc R . .
H69B H 0.6725 0.3560 0.2014 0.163 Uiso 1 1 calc R . .
C70 C 0.6838(9) 0.4272(11) 0.1823(8) 0.154(11) Uani 1 1 d . . .
H70A H 0.7092 0.4377 0.2012 0.185 Uiso 1 1 calc R . .
H70B H 0.7036 0.4102 0.1637 0.185 Uiso 1 1 calc R . .
C71 C 0.6951(9) 0.5105(10) 0.1590(7) 0.133(9) Uiso 1 1 d . . .
H71A H 0.7159 0.4981 0.1395 0.159 Uiso 1 1 calc R . .
H71B H 0.7194 0.5196 0.1788 0.159 Uiso 1 1 calc R . .
C72 C 0.6685(12) 0.5567(12) 0.1482(7) 0.204(17) Uani 1 1 d . . .
H72A H 0.6952 0.5805 0.1392 0.245 Uiso 1 1 calc R . .
H72B H 0.6567 0.5732 0.1700 0.245 Uiso 1 1 calc R . .
C73 C 0.5940(11) 0.6054(8) 0.1291(7) 0.154(10) Uani 1 1 d . . .
H73A H 0.5722 0.6142 0.1079 0.185 Uiso 1 1 calc R . .
H73B H 0.6180 0.6352 0.1336 0.185 Uiso 1 1 calc R . .
C74 C 0.5566(9) 0.6000(9) 0.1624(8) 0.168(13) Uani 1 1 d . . .
H74A H 0.5781 0.5944 0.1842 0.202 Uiso 1 1 calc R . .
H74B H 0.5367 0.6329 0.1651 0.202 Uiso 1 1 calc R . .
C75 C 0.4860(8) 0.5610(9) 0.1829(6) 0.129(8) Uani 1 1 d . . .
H75A H 0.4701 0.5964 0.1836 0.154 Uiso 1 1 calc R . .
H75B H 0.5014 0.5528 0.2065 0.154 Uiso 1 1 calc R . .
C76 C 0.4448(8) 0.5186(8) 0.1716(7) 0.137(10) Uani 1 1 d . . .
H76A H 0.4145 0.5204 0.1866 0.165 Uiso 1 1 calc R . .
H76B H 0.4330 0.5234 0.1468 0.165 Uiso 1 1 calc R . .
C77 C 0.4288(10) 0.4271(10) 0.1741(7) 0.143(9) Uiso 1 1 d . . .
H77A H 0.4110 0.4276 0.1506 0.172 Uiso 1 1 calc R . .
H77B H 0.4029 0.4336 0.1920 0.172 Uiso 1 1 calc R . .
C78 C 0.4589(16) 0.3668(18) 0.1815(11) 0.27(2) Uiso 1 1 d . . .
H78A H 0.4803 0.3667 0.2036 0.324 Uiso 1 1 calc R . .
H78B H 0.4337 0.3375 0.1818 0.324 Uiso 1 1 calc R . .
K6 K 0.92989(15) 0.91121(14) 0.85580(9) 0.0725(10) Uani 1 1 d . . .
O81 O 0.9756(7) 1.0093(5) 0.8696(5) 0.138(6) Uani 1 1 d . . .
N81 N 0.9103(10) 0.9958(9) 0.8035(5) 0.156(9) Uani 1 1 d . . .
C81 C 0.9441(14) 1.0438(17) 0.8145(10) 0.220(16) Uiso 1 1 d . . .
H81A H 0.9794 1.0372 0.8065 0.264 Uiso 1 1 calc R . .
H81B H 0.9305 1.0749 0.8014 0.264 Uiso 1 1 calc R . .
N82 N 0.9376(5) 0.8272(5) 0.9115(3) 0.078(4) Uani 1 1 d . . .
O82 O 0.9706(4) 0.9354(5) 0.9242(3) 0.081(3) Uani 1 1 d . . .
C82 C 0.9480(18) 1.056(2) 0.8471(12) 0.30(2) Uiso 1 1 d . . .
H82A H 0.9132 1.0630 0.8559 0.362 Uiso 1 1 calc R . .
H82B H 0.9685 1.0891 0.8500 0.362 Uiso 1 1 calc R . .
O83 O 0.9831(4) 0.8203(5) 0.8420(3) 0.092(4) Uani 1 1 d . . .
C83 C 0.9901(14) 1.0226(10) 0.9020(7) 0.201(16) Uani 1 1 d . . .
H83A H 0.9610 1.0401 0.9135 0.241 Uiso 1 1 calc R . .
H83B H 1.0191 1.0480 0.9016 0.241 Uiso 1 1 calc R . .
C84 C 1.0060(7) 0.9762(8) 0.9220(6) 0.118(8) Uani 1 1 d . . .
H84A H 1.0375 0.9619 0.9116 0.142 Uiso 1 1 calc R . .
H84B H 1.0159 0.9876 0.9462 0.142 Uiso 1 1 calc R . .
O84 O 0.9565(6) 0.8895(7) 0.7867(4) 0.143(6) Uani 1 1 d . . .
O85 O 0.8314(6) 0.9237(7) 0.8262(4) 0.138(6) Uani 1 1 d . . .
C85 C 0.9894(7) 0.8901(7) 0.9430(5) 0.107(7) Uani 1 1 d . . .
H85A H 1.0002 0.9002 0.9673 0.129 Uiso 1 1 calc R . .
H85B H 1.0199 0.8756 0.9315 0.129 Uiso 1 1 calc R . .
O86 O 0.8374(5) 0.8631(7) 0.8827(4) 0.127(5) Uani 1 1 d . . .
C86 C 0.9494(8) 0.8505(8) 0.9436(5) 0.114(7) Uani 1 1 d . . .
H86A H 0.9604 0.8227 0.9606 0.137 Uiso 1 1 calc R . .
H86B H 0.9177 0.8669 0.9523 0.137 Uiso 1 1 calc R . .
C87 C 0.9791(8) 0.7929(7) 0.9021(5) 0.103(6) Uani 1 1 d . . .
H87A H 0.9786 0.7616 0.9176 0.123 Uiso 1 1 calc R . .
H87B H 1.0121 0.8115 0.9074 0.123 Uiso 1 1 calc R . .
C88 C 0.9793(8) 0.7742(7) 0.8654(5) 0.104(6) Uani 1 1 d . . .
H88A H 0.9471 0.7545 0.8596 0.124 Uiso 1 1 calc R . .
H88B H 1.0090 0.7503 0.8624 0.124 Uiso 1 1 calc R . .
C89 C 0.9869(9) 0.8057(10) 0.8070(5) 0.126(9) Uani 1 1 d . . .
H89A H 0.9533 0.7918 0.7977 0.152 Uiso 1 1 calc R . .
H89B H 1.0134 0.7780 0.8049 0.152 Uiso 1 1 calc R . .
C90 C 1.0017(8) 0.8543(9) 0.7869(6) 0.120(7) Uiso 1 1 d . . .
H90A H 1.0320 0.8716 0.7986 0.144 Uiso 1 1 calc R . .
H90B H 1.0103 0.8449 0.7627 0.144 Uiso 1 1 calc R . .
C91 C 0.9828(11) 0.9437(12) 0.7735(8) 0.168(11) Uiso 1 1 d . . .
H91A H 1.0076 0.9589 0.7912 0.202 Uiso 1 1 calc R . .
H91B H 0.9994 0.9397 0.7507 0.202 Uiso 1 1 calc R . .
C92 C 0.9308(13) 0.9751(14) 0.7703(9) 0.201(14) Uiso 1 1 d . . .
H92A H 0.9357 1.0053 0.7543 0.241 Uiso 1 1 calc R . .
H92B H 0.9043 0.9519 0.7591 0.241 Uiso 1 1 calc R . .
C93 C 0.8563(10) 1.0036(10) 0.8027(7) 0.145(9) Uiso 1 1 d . . .
H93A H 0.8474 1.0257 0.7819 0.174 Uiso 1 1 calc R . .
H93B H 0.8484 1.0248 0.8236 0.174 Uiso 1 1 calc R . .
C94 C 0.8209(10) 0.9582(10) 0.8017(7) 0.139(9) Uiso 1 1 d . . .
H94A H 0.7851 0.9711 0.8041 0.167 Uiso 1 1 calc R . .
H94B H 0.8225 0.9407 0.7785 0.167 Uiso 1 1 calc R . .
C95 C 0.7964(11) 0.8809(11) 0.8251(7) 0.151(10) Uiso 1 1 d . . .
H95A H 0.7927 0.8652 0.8013 0.181 Uiso 1 1 calc R . .
H95B H 0.7620 0.8911 0.8332 0.181 Uiso 1 1 calc R . .
C96 C 0.8251(14) 0.8437(15) 0.8512(10) 0.217(15) Uiso 1 1 d . . .
H96A H 0.8034 0.8121 0.8543 0.260 Uiso 1 1 calc R . .
H96B H 0.8573 0.8319 0.8406 0.260 Uiso 1 1 calc R . .
C97 C 0.8426(8) 0.8300(9) 0.9109(6) 0.108(7) Uani 1 1 d . . .
H97A H 0.8123 0.8061 0.9105 0.130 Uiso 1 1 calc R . .
H97B H 0.8416 0.8514 0.9326 0.130 Uiso 1 1 calc R . .
C98 C 0.8897(7) 0.7979(7) 0.9126(5) 0.102(6) Uani 1 1 d . . .
H98A H 0.8903 0.7771 0.9346 0.122 Uiso 1 1 calc R . .
H98B H 0.8881 0.7727 0.8928 0.122 Uiso 1 1 calc R . .
K7 K 0.79224(12) 0.73881(13) 0.63858(8) 0.0630(8) Uani 1 1 d . . .
O101 O 0.8626(5) 0.6667(7) 0.6146(4) 0.136(6) Uani 1 1 d . . .
N101 N 0.7794(5) 0.7010(5) 0.5644(3) 0.073(4) Uani 1 1 d . . .
C101 C 0.8196(7) 0.6589(8) 0.5609(5) 0.106(7) Uani 1 1 d . . .
H10A H 0.8057 0.6257 0.5704 0.127 Uiso 1 1 calc R . .
H10B H 0.8243 0.6532 0.5355 0.127 Uiso 1 1 calc R . .
N102 N 0.7965(5) 0.7760(5) 0.7148(3) 0.070(3) Uani 1 1 d . . .
C102 C 0.8702(7) 0.6678(10) 0.5776(5) 0.118(8) Uani 1 1 d . . .
H10C H 0.8946 0.6398 0.5710 0.141 Uiso 1 1 calc R . .
H10D H 0.8842 0.7023 0.5705 0.141 Uiso 1 1 calc R . .
O102 O 0.8788(5) 0.7133(7) 0.6838(4) 0.135(6) Uani 1 1 d . . .
O103 O 0.7053(5) 0.7163(4) 0.6836(3) 0.089(3) Uani 1 1 d . . .
C103 C 0.9097(7) 0.6646(11) 0.6321(6) 0.141(10) Uani 1 1 d . . .
H10E H 0.9309 0.6958 0.6267 0.169 Uiso 1 1 calc R . .
H10F H 0.9287 0.6323 0.6258 0.169 Uiso 1 1 calc R . .
O104 O 0.7235(4) 0.6611(5) 0.6222(3) 0.082(3) Uani 1 1 d . . .
C104 C 0.8964(8) 0.6638(10) 0.6730(5) 0.120(8) Uani 1 1 d . . .
H10G H 0.8695 0.6369 0.6768 0.143 Uiso 1 1 calc R . .
H10H H 0.9278 0.6539 0.6873 0.143 Uiso 1 1 calc R . .
O105 O 0.7802(4) 0.8123(4) 0.5823(3) 0.082(3) Uani 1 1 d . . .
C105 C 0.8680(7) 0.7148(9) 0.7214(4) 0.105(7) Uani 1 1 d . . .
H10I H 0.8999 0.7078 0.7359 0.126 Uiso 1 1 calc R . .
H10J H 0.8419 0.6878 0.7269 0.126 Uiso 1 1 calc R . .
O106 O 0.7776(5) 0.8471(4) 0.6534(3) 0.091(4) Uani 1 1 d . . .
C106 C 0.8483(7) 0.7680(7) 0.7286(5) 0.090(5) Uani 1 1 d . . .
H10K H 0.8493 0.7739 0.7543 0.108 Uiso 1 1 calc R . .
H10L H 0.8713 0.7944 0.7181 0.108 Uiso 1 1 calc R . .
C107 C 0.7585(6) 0.7489(6) 0.7347(4) 0.078(5) Uani 1 1 d . . .
H10M H 0.7545 0.7685 0.7569 0.093 Uiso 1 1 calc R . .
H10N H 0.7724 0.7137 0.7409 0.093 Uiso 1 1 calc R . .
C108 C 0.7054(6) 0.7417(9) 0.7173(5) 0.099(6) Uani 1 1 d . . .
H10O H 0.6841 0.7206 0.7330 0.119 Uiso 1 1 calc R . .
H10P H 0.6889 0.7767 0.7144 0.119 Uiso 1 1 calc R . .
C109 C 0.7144(7) 0.6612(7) 0.6827(5) 0.088(5) Uani 1 1 d . . .
H10Q H 0.7519 0.6544 0.6862 0.105 Uiso 1 1 calc R . .
H10R H 0.6964 0.6440 0.7020 0.105 Uiso 1 1 calc R . .
C110 C 0.6967(7) 0.6397(6) 0.6506(5) 0.089(5) Uani 1 1 d . . .
H11C H 0.6593 0.6470 0.6470 0.107 Uiso 1 1 calc R . .
H11D H 0.7015 0.6010 0.6512 0.107 Uiso 1 1 calc R . .
C111 C 0.7131(7) 0.6429(8) 0.5892(5) 0.102(6) Uani 1 1 d . . .
H11E H 0.6754 0.6373 0.5862 0.123 Uiso 1 1 calc R . .
H11F H 0.7301 0.6082 0.5868 0.123 Uiso 1 1 calc R . .
C112 C 0.7301(7) 0.6783(7) 0.5602(4) 0.082(5) Uani 1 1 d . . .
H11G H 0.7289 0.6576 0.5381 0.098 Uiso 1 1 calc R . .
H11H H 0.7045 0.7071 0.5572 0.098 Uiso 1 1 calc R . .
C113 C 0.7850(10) 0.7451(8) 0.5406(5) 0.126(8) Uani 1 1 d . . .
H11I H 0.7698 0.7349 0.5173 0.151 Uiso 1 1 calc R . .
H11J H 0.8224 0.7514 0.5378 0.151 Uiso 1 1 calc R . .
C114 C 0.7614(7) 0.7942(8) 0.5512(4) 0.093(6) Uani 1 1 d . . .
H11K H 0.7670 0.8212 0.5330 0.112 Uiso 1 1 calc R . .
H11L H 0.7237 0.7888 0.5525 0.112 Uiso 1 1 calc R . .
C115 C 0.7593(8) 0.8578(7) 0.5914(5) 0.102(6) Uani 1 1 d . . .
H11M H 0.7220 0.8525 0.5950 0.123 Uiso 1 1 calc R . .
H11N H 0.7626 0.8836 0.5722 0.123 Uiso 1 1 calc R . .
C116 C 0.7853(8) 0.8798(7) 0.6251(5) 0.103(6) Uani 1 1 d . . .
H11O H 0.8229 0.8836 0.6219 0.124 Uiso 1 1 calc R . .
H11P H 0.7711 0.9152 0.6299 0.124 Uiso 1 1 calc R . .
C117 C 0.8030(8) 0.8617(7) 0.6861(4) 0.097(6) Uani 1 1 d . . .
H11Q H 0.8407 0.8562 0.6846 0.117 Uiso 1 1 calc R . .
H11R H 0.7969 0.8995 0.6906 0.117 Uiso 1 1 calc R . .
C118 C 0.7844(8) 0.8314(7) 0.7139(4) 0.101(7) Uani 1 1 d . . .
H11S H 0.7464 0.8350 0.7134 0.121 Uiso 1 1 calc R . .
H11T H 0.7980 0.8472 0.7362 0.121 Uiso 1 1 calc R . .
K8 K 0.24156(12) 0.41117(12) 0.47987(8) 0.0553(8) Uani 1 1 d . . .
O121 O 0.2837(5) 0.4892(5) 0.4335(3) 0.099(4) Uani 1 1 d . . .
N121 N 0.1733(7) 0.4569(6) 0.4206(4) 0.105(5) Uani 1 1 d . . .
C121 C 0.2008(9) 0.5013(10) 0.4039(7) 0.134(8) Uiso 1 1 d . . .
H12C H 0.1838 0.5087 0.3807 0.161 Uiso 1 1 calc R . .
H12D H 0.1975 0.5332 0.4186 0.161 Uiso 1 1 calc R . .
O122 O 0.3481(4) 0.4311(5) 0.4804(3) 0.092(4) Uani 1 1 d . . .
N122 N 0.3107(6) 0.3611(6) 0.5376(4) 0.092(4) Uani 1 1 d . . .
C122 C 0.2554(10) 0.4911(11) 0.3992(7) 0.145(9) Uiso 1 1 d . . .
H12E H 0.2700 0.5193 0.3847 0.174 Uiso 1 1 calc R . .
H12F H 0.2595 0.4572 0.3869 0.174 Uiso 1 1 calc R . .
O123 O 0.2397(5) 0.3002(4) 0.4907(3) 0.095(4) Uani 1 1 d . . .
C123 C 0.3410(8) 0.4853(9) 0.4347(6) 0.112(7) Uiso 1 1 d . . .
H12G H 0.3514 0.4543 0.4210 0.134 Uiso 1 1 calc R . .
H12H H 0.3555 0.5171 0.4237 0.134 Uiso 1 1 calc R . .
O124 O 0.1912(5) 0.3455(4) 0.4310(3) 0.088(3) Uani 1 1 d . . .
C124 C 0.3615(8) 0.4809(8) 0.4684(5) 0.103(6) Uiso 1 1 d . . .
H12I H 0.3473 0.5085 0.4835 0.123 Uiso 1 1 calc R . .
H12J H 0.3996 0.4847 0.4687 0.123 Uiso 1 1 calc R . .
O125 O 0.1581(5) 0.4711(5) 0.4970(3) 0.097(4) Uani 1 1 d . . .
C125 C 0.3763(8) 0.4218(10) 0.5106(6) 0.123(8) Uani 1 1 d . . .
H12K H 0.3682 0.4486 0.5284 0.148 Uiso 1 1 calc R . .
H12L H 0.4137 0.4241 0.5062 0.148 Uiso 1 1 calc R . .
O126 O 0.2334(5) 0.4420(5) 0.5492(3) 0.100(4) Uani 1 1 d . . .
C126 C 0.3630(8) 0.3652(12) 0.5245(6) 0.143(10) Uani 1 1 d . . .
H12M H 0.3665 0.3395 0.5052 0.171 Uiso 1 1 calc R . .
H12N H 0.3883 0.3556 0.5435 0.171 Uiso 1 1 calc R . .
C127 C 0.2962(9) 0.3046(9) 0.5390(7) 0.134(9) Uani 1 1 d . . .
H12O H 0.3252 0.2854 0.5510 0.160 Uiso 1 1 calc R . .
H12P H 0.2661 0.3015 0.5540 0.160 Uiso 1 1 calc R . .
C128 C 0.2837(8) 0.2775(7) 0.5066(5) 0.094(6) Uani 1 1 d . . .
H12Q H 0.3129 0.2801 0.4907 0.112 Uiso 1 1 calc R . .
H12R H 0.2773 0.2397 0.5113 0.112 Uiso 1 1 calc R . .
C129 C 0.2228(10) 0.2711(7) 0.4596(7) 0.140(10) Uani 1 1 d . . .
H12S H 0.2138 0.2346 0.4663 0.168 Uiso 1 1 calc R . .
H12T H 0.2514 0.2692 0.4433 0.168 Uiso 1 1 calc R . .
C130 C 0.1767(9) 0.2963(8) 0.4413(6) 0.116(7) Uani 1 1 d . . .
H13C H 0.1652 0.2751 0.4206 0.139 Uiso 1 1 calc R . .
H13D H 0.1478 0.2988 0.4574 0.139 Uiso 1 1 calc R . .
C131 C 0.1508(11) 0.3639(12) 0.4103(8) 0.166(11) Uiso 1 1 d . . .
H13E H 0.1198 0.3666 0.4245 0.200 Uiso 1 1 calc R . .
H13F H 0.1432 0.3386 0.3910 0.200 Uiso 1 1 calc R . .
C132 C 0.1623(9) 0.4168(10) 0.3951(6) 0.134(9) Uani 1 1 d . . .
H13G H 0.1923 0.4133 0.3800 0.161 Uiso 1 1 calc R . .
H13H H 0.1323 0.4280 0.3799 0.161 Uiso 1 1 calc R . .
C133 C 0.1257(8) 0.4818(11) 0.4380(6) 0.132(9) Uani 1 1 d . . .
H13I H 0.1085 0.5069 0.4215 0.159 Uiso 1 1 calc R . .
H13J H 0.1006 0.4537 0.4432 0.159 Uiso 1 1 calc R . .
C134 C 0.1412(10) 0.5093(8) 0.4705(7) 0.141(10) Uani 1 1 d . . .
H13K H 0.1698 0.5341 0.4661 0.170 Uiso 1 1 calc R . .
H13L H 0.1117 0.5299 0.4790 0.170 Uiso 1 1 calc R . .
C135 C 0.1650(10) 0.4993(10) 0.5291(6) 0.146(11) Uani 1 1 d . . .
H13M H 0.1317 0.5147 0.5359 0.175 Uiso 1 1 calc R . .
H13N H 0.1901 0.5283 0.5264 0.175 Uiso 1 1 calc R . .
C136 C 0.1843(10) 0.4620(13) 0.5564(7) 0.173(13) Uani 1 1 d . . .
H13O H 0.1863 0.4802 0.5794 0.208 Uiso 1 1 calc R . .
H13P H 0.1597 0.4324 0.5580 0.208 Uiso 1 1 calc R . .
C137 C 0.2496(8) 0.4008(9) 0.5769(6) 0.119(7) Uiso 1 1 d . . .
H13Q H 0.2465 0.4149 0.6009 0.143 Uiso 1 1 calc R . .
H13R H 0.2284 0.3685 0.5742 0.143 Uiso 1 1 calc R . .
C138 C 0.3040(9) 0.3902(10) 0.5695(4) 0.126(8) Uani 1 1 d . . .
H13S H 0.3225 0.4242 0.5680 0.151 Uiso 1 1 calc R . .
H13T H 0.3201 0.3702 0.5894 0.151 Uiso 1 1 calc R . .
K9 K 0.43031(14) 0.05685(12) 0.78299(8) 0.0617(9) Uani 1 1 d . . .
N141 N 0.3766(7) 0.0262(6) 0.8480(4) 0.101(5) Uani 1 1 d . . .
O141 O 0.3286(6) 0.0254(7) 0.7783(3) 0.132(6) Uani 1 1 d . . .
C141 C 0.3352(11) 0.0012(12) 0.8358(8) 0.169(11) Uiso 1 1 d . . .
H14C H 0.3123 0.0000 0.8559 0.203 Uiso 1 1 calc R . .
H14D H 0.3470 -0.0355 0.8324 0.203 Uiso 1 1 calc R . .
O142 O 0.3821(5) 0.0260(5) 0.7192(3) 0.098(4) Uani 1 1 d . . .
N142 N 0.4767(6) 0.0867(6) 0.7180(4) 0.090(4) Uani 1 1 d . . .
C142 C 0.3012(11) 0.0111(11) 0.8062(7) 0.153(10) Uiso 1 1 d . . .
H14E H 0.2809 -0.0210 0.8004 0.184 Uiso 1 1 calc R . .
H14F H 0.2767 0.0396 0.8118 0.184 Uiso 1 1 calc R . .
O143 O 0.5326(7) 0.0344(7) 0.7794(5) 0.153(6) Uiso 1 1 d . . .
C143 C 0.3114(9) -0.0031(9) 0.7514(7) 0.131(9) Uani 1 1 d . . .
H14G H 0.2732 -0.0055 0.7513 0.157 Uiso 1 1 calc R . .
H14H H 0.3258 -0.0392 0.7530 0.157 Uiso 1 1 calc R . .
O144 O 0.4803(7) -0.0158(5) 0.8303(4) 0.119(5) Uani 1 1 d . . .
C144 C 0.3284(6) 0.0240(9) 0.7176(6) 0.119(8) Uani 1 1 d . . .
H14I H 0.3160 0.0037 0.6967 0.143 Uiso 1 1 calc R . .
H14J H 0.3139 0.0600 0.7158 0.143 Uiso 1 1 calc R . .
O145 O 0.4171(5) 0.1314(4) 0.8336(3) 0.098(4) Uani 1 1 d . . .
C145 C 0.4020(7) 0.0474(9) 0.6872(4) 0.102(7) Uani 1 1 d . . .
H14K H 0.3870 0.0826 0.6822 0.122 Uiso 1 1 calc R . .
H14L H 0.3933 0.0238 0.6671 0.122 Uiso 1 1 calc R . .
O146 O 0.4549(7) 0.1591(5) 0.7708(3) 0.130(6) Uani 1 1 d . . .
C146 C 0.4586(12) 0.0512(12) 0.6931(5) 0.165(12) Uani 1 1 d . . .
H14M H 0.4718 0.0158 0.6999 0.198 Uiso 1 1 calc R . .
H14N H 0.4737 0.0604 0.6705 0.198 Uiso 1 1 calc R . .
C147 C 0.5302(15) 0.0822(18) 0.7239(11) 0.26(2) Uiso 1 1 d . . .
H14O H 0.5423 0.1134 0.7376 0.315 Uiso 1 1 calc R . .
H14P H 0.5465 0.0837 0.7009 0.315 Uiso 1 1 calc R . .
C148 C 0.5501(7) 0.0332(11) 0.7431(7) 0.137(9) Uani 1 1 d . . .
H14Q H 0.5366 0.0012 0.7310 0.164 Uiso 1 1 calc R . .
H14R H 0.5883 0.0322 0.7433 0.164 Uiso 1 1 calc R . .
C149 C 0.5593(9) -0.0029(8) 0.7974(7) 0.151(11) Uani 1 1 d . . .
H14S H 0.5961 0.0071 0.8007 0.181 Uiso 1 1 calc R . .
H14T H 0.5570 -0.0372 0.7851 0.181 Uiso 1 1 calc R . .
C150 C 0.5306(11) -0.0062(12) 0.8367(8) 0.156(10) Uiso 1 1 d . . .
H15C H 0.5464 -0.0348 0.8512 0.187 Uiso 1 1 calc R . .
H15D H 0.5353 0.0275 0.8495 0.187 Uiso 1 1 calc R . .
C151 C 0.4704(14) -0.0166(16) 0.8691(10) 0.217(15) Uiso 1 1 d . . .
H15E H 0.4845 -0.0485 0.8810 0.261 Uiso 1 1 calc R . .
H15F H 0.4833 0.0155 0.8814 0.261 Uiso 1 1 calc R . .
C152 C 0.4234(13) -0.0174(14) 0.8655(9) 0.192(13) Uiso 1 1 d . . .
H15G H 0.4120 -0.0242 0.8896 0.231 Uiso 1 1 calc R . .
H15H H 0.4163 -0.0505 0.8524 0.231 Uiso 1 1 calc R . .
C153 C 0.3768(11) 0.0718(11) 0.8692(7) 0.157(10) Uiso 1 1 d . . .
H15I H 0.3415 0.0867 0.8673 0.188 Uiso 1 1 calc R . .
H15J H 0.3825 0.0600 0.8938 0.188 Uiso 1 1 calc R . .
C154 C 0.4081(12) 0.1101(13) 0.8646(8) 0.173(12) Uiso 1 1 d . . .
H15K H 0.4421 0.0986 0.8747 0.208 Uiso 1 1 calc R . .
H15L H 0.3965 0.1393 0.8796 0.208 Uiso 1 1 calc R . .
C155 C 0.4383(12) 0.1753(13) 0.8271(8) 0.174(11) Uiso 1 1 d . . .
H15M H 0.4720 0.1748 0.8403 0.209 Uiso 1 1 calc R . .
H15N H 0.4171 0.2023 0.8386 0.209 Uiso 1 1 calc R . .
C156 C 0.4482(8) 0.1954(6) 0.7942(5) 0.088(5) Uani 1 1 d . . .
H15O H 0.4190 0.2182 0.7862 0.106 Uiso 1 1 calc R . .
H15P H 0.4796 0.2177 0.7962 0.106 Uiso 1 1 calc R . .
C157 C 0.4712(9) 0.1810(8) 0.7390(6) 0.123(8) Uani 1 1 d . . .
H15Q H 0.4536 0.2150 0.7343 0.148 Uiso 1 1 calc R . .
H15R H 0.5090 0.1873 0.7405 0.148 Uiso 1 1 calc R . .
C158 C 0.4587(9) 0.1449(7) 0.7120(6) 0.125(8) Uani 1 1 d . . .
H15S H 0.4738 0.1580 0.6902 0.150 Uiso 1 1 calc R . .
H15T H 0.4207 0.1449 0.7081 0.150 Uiso 1 1 calc R . .
K10 K 0.81524(15) 0.15115(17) 0.14873(10) 0.0916(13) Uani 1 1 d . . .
N161 N 0.8304(11) 0.1425(12) 0.2313(7) 0.184(9) Uiso 1 1 d . . .
O161 O 0.8405(10) 0.0565(11) 0.1849(7) 0.233(10) Uiso 1 1 d . . .
C161 C 0.8303(11) 0.0857(12) 0.2362(8) 0.162(10) Uiso 1 1 d D . .
H16C H 0.7994 0.0700 0.2241 0.194 Uiso 1 1 calc R . .
H16D H 0.8294 0.0771 0.2615 0.194 Uiso 1 1 calc R . .
N162 N 0.7960(6) 0.1485(6) 0.0710(4) 0.097(5) Uiso 1 1 d . . .
O162 O 0.8372(7) 0.0582(8) 0.1091(5) 0.161(6) Uiso 1 1 d . . .
C162 C 0.8801(17) 0.063(2) 0.2207(13) 0.33(3) Uiso 1 1 d D . .
H16E H 0.8927 0.0298 0.2313 0.396 Uiso 1 1 calc R . .
H16F H 0.9084 0.0891 0.2184 0.396 Uiso 1 1 calc R . .
O163 O 0.8729(5) 0.2165(7) 0.1072(4) 0.136(6) Uani 1 1 d . . .
C163 C 0.8781(15) 0.0262(17) 0.1594(10) 0.240(17) Uiso 1 1 d . . .
H16G H 0.9053 0.0493 0.1503 0.289 Uiso 1 1 calc R . .
H16H H 0.8938 -0.0057 0.1703 0.289 Uiso 1 1 calc R . .
O164 O 0.8957(5) 0.2121(6) 0.1804(4) 0.113(4) Uiso 1 1 d . . .
C164 C 0.8350(14) 0.0132(14) 0.1315(9) 0.202(14) Uiso 1 1 d . . .
H16I H 0.8425 -0.0197 0.1187 0.242 Uiso 1 1 calc R . .
H16J H 0.8009 0.0102 0.1421 0.242 Uiso 1 1 calc R . .
O165 O 0.7348(12) 0.1924(14) 0.1934(9) 0.254(12) Uiso 1 1 d . . .
C165 C 0.8009(10) 0.0531(11) 0.0806(6) 0.137(8) Uiso 1 1 d . . .
H16K H 0.7651 0.0573 0.0883 0.164 Uiso 1 1 calc R . .
H16L H 0.8042 0.0185 0.0688 0.164 Uiso 1 1 calc R . .
O166 O 0.7224(10) 0.1909(11) 0.1167(8) 0.228(10) Uiso 1 1 d . . .
C166 C 0.8152(11) 0.0963(11) 0.0574(7) 0.155(10) Uiso 1 1 d . . .
H16M H 0.8001 0.0900 0.0335 0.186 Uiso 1 1 calc R . .
H16N H 0.8533 0.0975 0.0560 0.186 Uiso 1 1 calc R . .
C167 C 0.8276(9) 0.1915(11) 0.0564(7) 0.143(9) Uiso 1 1 d . . .
H16O H 0.8093 0.2253 0.0596 0.171 Uiso 1 1 calc R . .
H16P H 0.8300 0.1857 0.0309 0.171 Uiso 1 1 calc R . .
C168 C 0.8816(8) 0.1966(9) 0.0726(6) 0.118(7) Uiso 1 1 d . . .
H16Q H 0.8993 0.1620 0.0737 0.142 Uiso 1 1 calc R . .
H16R H 0.9026 0.2215 0.0591 0.142 Uiso 1 1 calc R . .
C169 C 0.9207(7) 0.2308(9) 0.1246(6) 0.114(7) Uani 1 1 d . . .
H16S H 0.9373 0.2590 0.1111 0.136 Uiso 1 1 calc R . .
H16T H 0.9440 0.2000 0.1254 0.136 Uiso 1 1 calc R . .
C170 C 0.9130(10) 0.2494(10) 0.1603(6) 0.144(10) Uani 1 1 d . . .
H17C H 0.9462 0.2627 0.1706 0.173 Uiso 1 1 calc R . .
H17D H 0.8881 0.2790 0.1595 0.173 Uiso 1 1 calc R . .
C171 C 0.8846(11) 0.2269(13) 0.2148(6) 0.180(14) Uani 1 1 d . . .
H17E H 0.8509 0.2452 0.2148 0.216 Uiso 1 1 calc R . .
H17F H 0.9115 0.2514 0.2242 0.216 Uiso 1 1 calc R . .
C172 C 0.8829(11) 0.1762(12) 0.2388(8) 0.171(11) Uiso 1 1 d . . .
H17G H 0.8852 0.1870 0.2638 0.206 Uiso 1 1 calc R . .
H17H H 0.9132 0.1537 0.2344 0.206 Uiso 1 1 calc R . .
C173 C 0.7901(13) 0.1714(14) 0.2418(9) 0.186(12) Uiso 1 1 d . . .
H17I H 0.8015 0.2087 0.2413 0.223 Uiso 1 1 calc R . .
H17J H 0.7859 0.1625 0.2668 0.223 Uiso 1 1 calc R . .
C174 C 0.7377(14) 0.1703(15) 0.2248(10) 0.206(14) Uiso 1 1 d . . .
H17K H 0.7262 0.1331 0.2226 0.247 Uiso 1 1 calc R . .
H17L H 0.7136 0.1886 0.2402 0.247 Uiso 1 1 calc R . .
C175 C 0.7218(14) 0.2331(15) 0.1734(10) 0.195(13) Uiso 1 1 d . . .
H17M H 0.7536 0.2541 0.1703 0.234 Uiso 1 1 calc R . .
H17N H 0.6982 0.2554 0.1868 0.234 Uiso 1 1 calc R . .
C176 C 0.6988(17) 0.2258(19) 0.1403(12) 0.26(2) Uiso 1 1 d . . .
H17O H 0.6960 0.2607 0.1288 0.313 Uiso 1 1 calc R . .
H17P H 0.6631 0.2131 0.1434 0.313 Uiso 1 1 calc R . .
C177 C 0.7187(12) 0.2001(13) 0.0809(9) 0.178(12) Uiso 1 1 d . . .
H17Q H 0.7362 0.2335 0.0752 0.213 Uiso 1 1 calc R . .
H17R H 0.6819 0.2027 0.0728 0.213 Uiso 1 1 calc R . .
C178 C 0.7454(9) 0.1523(14) 0.0624(6) 0.170(13) Uani 1 1 d . . .
H17S H 0.7281 0.1192 0.0691 0.204 Uiso 1 1 calc R . .
H17T H 0.7408 0.1564 0.0367 0.204 Uiso 1 1 calc R . .

loop_
_atom_site_aniso_label
_atom_site_aniso_U_11
_atom_site_aniso_U_22
_atom_site_aniso_U_33
_atom_site_aniso_U_23
_atom_site_aniso_U_13
_atom_site_aniso_U_12
Mo1 0.0409(9) 0.0324(9) 0.0366(11) 0.000 -0.0003(9) 0.000
Sb2 0.0708(7) 0.0467(6) 0.0522(6) -0.0075(5) -0.0129(6) 0.0065(5)
Sb1 0.0811(7) 0.0444(6) 0.0776(8) 0.0033(5) -0.0157(6) -0.0183(5)
Sb3 0.0427(5) 0.0557(6) 0.0639(6) -0.0034(5) -0.0056(4) 0.0021(4)
Sb4 0.0539(6) 0.0432(5) 0.0586(6) 0.0069(4) -0.0007(5) 0.0003(4)
Mo5 0.0584(10) 0.0291(8) 0.0486(10) 0.000 -0.0087(8) 0.000
Sb5 0.1046(9) 0.0425(6) 0.0865(9) -0.0038(5) -0.0084(7) -0.0228(6)
Sb6 0.0978(8) 0.0463(6) 0.0601(7) -0.0152(5) -0.0174(6) 0.0000(6)
Sb7 0.0507(5) 0.0510(6) 0.0612(6) -0.0058(5) -0.0122(5) -0.0060(5)
Sb8 0.0518(5) 0.0346(5) 0.0426(5) 0.0021(4) -0.0060(4) 0.0007(4)
Mo9 0.0361(6) 0.0376(6) 0.0356(6) -0.0023(6) -0.0054(5) 0.0030(5)
Sb9 0.0573(6) 0.0424(6) 0.0632(7) -0.0076(5) -0.0052(5) -0.0010(5)
Sb10 0.0432(5) 0.0544(6) 0.0420(6) -0.0015(5) -0.0084(4) 0.0012(5)
Sb14 0.0512(6) 0.0627(7) 0.0541(6) 0.0079(5) -0.0115(5) -0.0089(5)
Sb15 0.0443(5) 0.0595(6) 0.0550(6) 0.0017(5) -0.0060(5) 0.0140(5)
Sb16 0.0544(6) 0.0686(7) 0.0458(6) -0.0103(5) 0.0011(5) 0.0102(5)
Sb11 0.0513(5) 0.0665(6) 0.0487(5) -0.0024(5) -0.0007(4) 0.0135(5)
Sb12 0.0734(7) 0.0468(6) 0.0656(7) -0.0041(5) -0.0177(5) 0.0155(5)
Sb13 0.0651(6) 0.0524(6) 0.0469(6) -0.0095(4) -0.0183(5) 0.0058(5)
Mo17 0.0673(9) 0.0534(8) 0.0522(8) -0.0151(6) -0.0058(7) 0.0220(7)
Sb17 0.1001(10) 0.1059(11) 0.0851(9) -0.0526(8) -0.0130(8) 0.0449(8)
Sb21 0.1053(9) 0.0594(7) 0.0682(8) -0.0017(6) 0.0048(7) 0.0350(7)
Sb22 0.0966(9) 0.0666(7) 0.0504(7) -0.0164(6) -0.0030(6) 0.0153(6)
Sb18 0.0928(11) 0.0709(9) 0.1144(11) -0.0269(8) -0.0185(9) 0.0032(7)
Sb19 0.0744(8) 0.0959(10) 0.0678(8) -0.0058(8) -0.0150(7) 0.0182(8)
Sb20 0.0662(7) 0.0911(9) 0.0729(8) -0.0126(7) 0.0062(6) 0.0118(7)
Sb23 0.0721(7) 0.0763(8) 0.0635(7) -0.0105(6) 0.0051(7) 0.0042(6)
Sb24 0.0775(8) 0.0593(7) 0.0811(8) -0.0125(6) -0.0125(6) 0.0283(6)
MoB7 0.0673(6) 0.0534(7) 0.0522(7) -0.0151(10) -0.0058(11) 0.0220(9)
SbB7 0.1001(8) 0.1059(8) 0.0851(8) -0.0526(9) -0.0130(7) 0.0449(8)
SbC1 0.1053(6) 0.0594(7) 0.0682(7) -0.0017(9) 0.0048(7) 0.0350(7)
SbC2 0.0966(6) 0.0666(6) 0.0504(6) -0.0164(11) -0.0030(9) 0.0153(11)
K1 0.042(2) 0.040(2) 0.039(2) 0.000 -0.0116(18) 0.000
N1 0.062(8) 0.078(9) 0.061(8) -0.015(7) -0.021(6) 0.018(7)
O1 0.055(6) 0.077(7) 0.082(7) 0.013(6) -0.018(5) 0.002(5)
C1 0.060(10) 0.18(2) 0.066(11) 0.078(13) -0.005(8) 0.014(12)
O2 0.060(6) 0.059(6) 0.069(7) -0.019(5) 0.003(5) 0.019(5)
C2 0.052(9) 0.119(15) 0.092(13) 0.042(11) -0.043(9) -0.022(10)
C3 0.037(9) 0.16(2) 0.125(17) 0.032(15) -0.006(10) 0.006(10)
O3 0.065(6) 0.045(5) 0.060(6) 0.007(4) -0.003(5) 0.007(4)
C4 0.074(11) 0.070(11) 0.100(13) 0.011(10) -0.016(10) 0.040(9)
C5 0.057(9) 0.092(12) 0.083(12) -0.018(10) 0.003(8) 0.019(9)
C6 0.060(10) 0.138(17) 0.056(10) -0.030(10) -0.012(8) 0.004(10)
C7 0.070(11) 0.132(16) 0.044(9) 0.022(10) -0.001(8) 0.022(11)
C8 0.107(14) 0.100(14) 0.063(11) 0.022(10) 0.020(10) 0.020(11)
C9 0.062(10) 0.028(7) 0.097(13) 0.002(7) -0.008(8) -0.010(6)
K2 0.054(2) 0.048(2) 0.041(2) 0.000 -0.0109(19) 0.000
O12 0.23(2) 0.157(16) 0.116(13) 0.007(11) -0.053(13) -0.015(14)
O14 0.096(10) 0.26(2) 0.145(14) 0.065(15) -0.001(10) -0.005(12)
K3 0.0441(16) 0.0524(18) 0.065(2) -0.0073(15) 0.0023(14) -0.0038(14)
O21 0.053(6) 0.088(8) 0.131(10) 0.057(7) -0.027(6) -0.034(6)
N21 0.081(10) 0.097(11) 0.068(9) 0.034(8) 0.001(7) -0.036(8)
C21 0.117(17) 0.129(19) 0.15(2) 0.070(16) -0.028(15) 0.017(15)
N22 0.048(7) 0.065(8) 0.057(7) 0.002(6) 0.001(6) 0.007(6)
O22 0.059(6) 0.070(7) 0.119(10) 0.005(7) -0.014(6) -0.012(5)
C22 0.066(13) 0.16(2) 0.21(3) 0.11(2) -0.019(14) -0.010(13)
O23 0.069(6) 0.048(6) 0.073(7) -0.023(5) 0.008(5) -0.002(5)
C23 0.080(12) 0.085(13) 0.132(17) 0.047(12) -0.031(11) -0.043(10)
C24 0.094(13) 0.070(11) 0.110(15) 0.011(10) -0.036(11) -0.043(10)
O24 0.093(8) 0.104(9) 0.067(7) -0.017(7) 0.000(6) -0.022(7)
O25 0.048(6) 0.099(9) 0.112(10) -0.019(7) -0.014(6) 0.030(6)
C25 0.055(9) 0.078(12) 0.098(13) 0.012(10) -0.027(9) 0.005(8)
O26 0.047(6) 0.074(7) 0.071(7) -0.009(5) -0.003(5) 0.009(5)
C26 0.037(9) 0.101(14) 0.140(17) 0.039(12) -0.007(9) 0.004(9)
C27 0.119(14) 0.050(10) 0.079(12) 0.005(9) 0.011(10) 0.010(9)
C28 0.082(12) 0.051(10) 0.123(16) 0.004(10) 0.035(11) 0.002(9)
C29 0.097(14) 0.106(15) 0.086(14) -0.050(12) 0.000(11) -0.026(11)
C30 0.18(2) 0.19(3) 0.068(13) -0.079(16) 0.021(14) -0.11(2)
C31 0.090(15) 0.27(3) 0.063(13) -0.038(18) -0.031(11) 0.013(18)
C32 0.128(18) 0.15(2) 0.086(15) 0.056(15) -0.015(13) -0.049(16)
C33 0.049(10) 0.115(16) 0.18(2) 0.078(16) -0.010(12) -0.007(10)
C34 0.079(13) 0.16(2) 0.099(16) -0.007(15) -0.013(12) 0.033(14)
C35 0.078(12) 0.133(17) 0.088(14) -0.040(12) 0.005(10) 0.049(12)
C36 0.092(13) 0.101(15) 0.094(14) -0.049(11) -0.005(11) 0.037(11)
C37 0.059(10) 0.098(13) 0.067(11) -0.004(9) 0.027(8) 0.011(9)
C38 0.124(15) 0.049(9) 0.071(11) -0.002(8) 0.028(10) -0.004(10)
K4 0.0604(18) 0.0355(15) 0.0390(16) -0.0050(12) -0.0119(13) 0.0002(13)
O41 0.088(8) 0.065(7) 0.073(7) -0.005(6) -0.005(6) 0.031(6)
N41 0.044(7) 0.125(12) 0.072(9) -0.050(9) -0.005(6) -0.005(7)
C41 0.109(15) 0.134(18) 0.064(12) -0.021(12) 0.020(11) -0.018(14)
O42 0.080(8) 0.079(8) 0.079(8) 0.003(6) -0.017(6) 0.020(6)
N42 0.064(8) 0.099(10) 0.045(7) -0.002(7) 0.009(6) -0.014(7)
C42 0.077(12) 0.069(12) 0.16(2) -0.026(13) 0.042(13) 0.000(10)
O43 0.082(7) 0.054(6) 0.095(8) -0.015(6) 0.018(6) -0.017(5)
C43 0.109(16) 0.089(15) 0.16(2) -0.010(14) 0.007(15) 0.062(13)
O44 0.071(7) 0.094(8) 0.090(8) -0.055(7) -0.002(6) -0.032(6)
C44 0.065(12) 0.137(19) 0.126(18) 0.040(14) -0.037(11) 0.038(12)
O45 0.067(6) 0.104(9) 0.052(6) 0.028(6) 0.005(5) 0.004(6)
C45 0.098(14) 0.144(19) 0.071(12) 0.043(12) -0.037(11) -0.032(13)
O46 0.074(7) 0.046(6) 0.081(7) -0.005(5) 0.010(6) 0.006(5)
C46 0.122(16) 0.145(18) 0.038(9) -0.020(11) -0.001(10) -0.004(14)
C47 0.101(13) 0.073(11) 0.069(11) -0.030(9) 0.025(10) -0.011(10)
C48 0.104(13) 0.096(13) 0.063(11) 0.013(10) 0.016(10) -0.039(11)
C49 0.103(15) 0.100(15) 0.15(2) -0.061(14) -0.008(14) -0.045(12)
C50 0.053(11) 0.138(18) 0.138(19) -0.072(15) 0.021(11) -0.021(11)
C51 0.097(15) 0.17(2) 0.124(18) -0.091(17) -0.001(13) -0.040(15)
C53 0.114(15) 0.16(2) 0.032(9) 0.003(10) -0.013(9) -0.023(14)
C54 0.092(13) 0.091(13) 0.083(13) 0.042(11) 0.030(11) 0.021(11)
C55 0.144(17) 0.046(10) 0.100(14) 0.021(10) 0.026(13) -0.018(11)
C56 0.103(13) 0.041(10) 0.150(19) 0.027(10) 0.031(13) 0.035(9)
C57 0.063(10) 0.042(9) 0.128(16) -0.025(9) 0.022(10) -0.006(7)
C58 0.053(9) 0.109(14) 0.075(11) -0.057(10) 0.013(8) -0.025(9)
K5 0.096(3) 0.064(2) 0.057(2) -0.0053(17) 0.0122(19) 0.0154(19)
N61 0.20(2) 0.113(17) 0.17(2) -0.020(16) -0.001(18) -0.031(16)
N62 0.121(14) 0.129(16) 0.18(2) -0.037(14) -0.020(14) -0.019(12)
O61 0.202(19) 0.20(2) 0.145(15) -0.045(14) -0.011(14) -0.012(16)
C61 0.25(3) 0.16(3) 0.12(2) 0.011(19) 0.11(2) 0.05(2)
O62 0.27(2) 0.158(15) 0.052(8) -0.011(9) -0.013(11) 0.072(14)
O63 0.134(12) 0.172(15) 0.117(12) 0.043(11) 0.005(10) -0.001(11)
O64 0.170(16) 0.138(14) 0.133(14) 0.003(11) -0.044(12) -0.001(12)
C64 0.19(3) 0.18(3) 0.084(16) -0.028(17) 0.000(17) -0.01(2)
O65 0.123(11) 0.058(8) 0.211(16) -0.054(9) 0.092(11) -0.031(7)
C69 0.15(2) 0.15(2) 0.102(17) 0.039(15) -0.064(16) -0.010(17)
C70 0.12(2) 0.15(3) 0.18(3) 0.07(2) 0.002(18) 0.034(18)
C72 0.27(4) 0.19(3) 0.14(2) 0.00(2) -0.08(2) -0.17(3)
C73 0.21(3) 0.062(14) 0.19(3) 0.010(16) 0.00(2) -0.005(16)
C74 0.14(2) 0.081(15) 0.29(4) -0.07(2) 0.07(2) -0.059(15)
C75 0.108(16) 0.110(18) 0.17(2) -0.039(16) 0.051(16) -0.014(14)
C76 0.095(15) 0.085(15) 0.24(3) -0.040(16) 0.077(17) -0.028(12)
K6 0.094(3) 0.064(2) 0.060(2) -0.0004(17) -0.0002(19) 0.0280(19)
O81 0.198(15) 0.037(7) 0.182(16) 0.026(8) 0.042(13) 0.010(8)
N81 0.20(2) 0.17(2) 0.090(13) 0.026(13) 0.003(13) 0.115(18)
N82 0.102(11) 0.067(9) 0.067(9) -0.008(7) 0.005(8) 0.012(8)
O82 0.057(6) 0.098(9) 0.087(8) -0.020(7) -0.011(6) -0.028(6)
O83 0.085(8) 0.081(8) 0.109(10) -0.001(7) 0.010(7) 0.029(6)
C83 0.36(5) 0.093(19) 0.15(3) -0.082(19) -0.04(3) -0.02(2)
C84 0.089(14) 0.090(15) 0.18(2) -0.057(15) -0.002(14) -0.036(12)
O84 0.150(13) 0.181(16) 0.098(10) -0.015(10) 0.025(9) 0.092(12)
O85 0.158(13) 0.126(12) 0.124(12) 0.025(9) -0.063(10) 0.011(10)
C85 0.103(15) 0.100(15) 0.113(16) 0.006(12) -0.064(12) 0.013(12)
O86 0.109(10) 0.188(16) 0.080(9) 0.004(9) -0.036(8) -0.050(10)
C86 0.132(18) 0.103(16) 0.105(16) 0.026(13) -0.018(13) -0.047(14)
C87 0.128(16) 0.074(12) 0.107(16) 0.015(11) 0.009(13) 0.023(12)
C88 0.115(15) 0.058(11) 0.140(19) 0.007(12) 0.028(14) 0.027(11)
C89 0.127(17) 0.18(2) 0.077(13) -0.056(15) 0.018(12) 0.054(16)
C97 0.105(15) 0.108(17) 0.114(17) -0.012(13) 0.024(13) -0.010(13)
C98 0.128(16) 0.067(12) 0.111(15) 0.001(11) 0.003(13) -0.055(12)
K7 0.0625(19) 0.065(2) 0.062(2) 0.0100(16) 0.0072(16) -0.0051(16)
O101 0.109(10) 0.210(17) 0.089(10) 0.001(10) -0.002(8) 0.074(11)
N101 0.055(8) 0.083(10) 0.082(9) 0.000(7) 0.000(7) -0.015(7)
C101 0.113(15) 0.100(15) 0.106(15) -0.024(12) 0.023(12) 0.051(12)
N102 0.074(8) 0.056(8) 0.078(9) 0.003(7) -0.005(7) 0.000(7)
C102 0.081(13) 0.20(2) 0.076(13) 0.011(14) 0.022(10) 0.077(15)
O102 0.085(9) 0.206(17) 0.116(11) 0.068(11) 0.031(8) 0.056(10)
O103 0.119(9) 0.058(7) 0.089(8) 0.022(6) 0.000(7) -0.001(6)
C103 0.077(14) 0.19(2) 0.16(2) 0.08(2) 0.000(14) 0.015(15)
O104 0.068(7) 0.091(8) 0.086(8) -0.003(7) -0.004(6) -0.021(6)
C104 0.092(14) 0.18(2) 0.085(14) 0.048(15) 0.016(11) 0.059(15)
O105 0.076(7) 0.082(8) 0.087(8) 0.024(6) -0.001(6) 0.014(6)
C105 0.089(13) 0.17(2) 0.054(11) 0.014(12) -0.021(10) -0.002(14)
O106 0.134(10) 0.057(7) 0.083(8) 0.011(6) 0.001(7) -0.013(7)
C106 0.085(13) 0.097(14) 0.087(13) 0.011(11) -0.007(10) -0.012(11)
C107 0.103(13) 0.064(10) 0.070(11) 0.013(8) 0.037(10) -0.015(9)
C108 0.071(11) 0.141(18) 0.087(13) 0.012(13) 0.021(10) 0.006(12)
C109 0.103(13) 0.077(12) 0.086(13) 0.010(10) 0.039(11) 0.015(10)
C110 0.101(13) 0.051(10) 0.118(15) -0.011(10) 0.031(12) -0.025(9)
C111 0.079(12) 0.121(17) 0.108(15) -0.029(13) 0.016(11) 0.012(11)
C112 0.100(13) 0.085(12) 0.059(10) 0.012(9) -0.013(9) -0.011(10)
C113 0.19(2) 0.107(17) 0.073(13) 0.039(12) -0.029(14) -0.029(17)
C114 0.094(13) 0.119(16) 0.065(12) 0.021(11) -0.019(10) -0.002(12)
C115 0.118(16) 0.083(14) 0.106(15) 0.045(12) 0.009(12) 0.025(12)
C116 0.130(17) 0.068(12) 0.110(16) 0.035(11) -0.007(13) -0.015(11)
C117 0.152(18) 0.079(12) 0.058(11) -0.001(9) -0.022(11) -0.023(12)
C118 0.165(19) 0.089(14) 0.047(10) -0.024(9) -0.015(11) -0.042(13)
K8 0.0637(19) 0.0473(17) 0.0548(19) -0.0132(14) 0.0007(15) 0.0010(15)
O121 0.112(9) 0.077(8) 0.109(10) -0.003(7) 0.023(8) 0.000(7)
N121 0.129(14) 0.092(11) 0.089(11) 0.006(9) -0.037(10) 0.007(10)
O122 0.066(7) 0.089(8) 0.120(10) -0.017(7) 0.001(7) -0.029(6)
N122 0.100(11) 0.091(11) 0.084(11) 0.009(9) 0.001(9) 0.019(9)
O123 0.138(11) 0.057(7) 0.089(8) -0.004(6) -0.001(8) 0.011(7)
O124 0.114(9) 0.070(8) 0.078(8) 0.000(6) -0.016(7) 0.006(7)
O125 0.092(8) 0.097(9) 0.101(9) -0.014(8) -0.007(7) 0.046(7)
C125 0.101(16) 0.15(2) 0.119(19) -0.019(16) -0.004(14) -0.028(15)
O126 0.090(8) 0.142(11) 0.068(8) -0.039(7) 0.012(6) 0.034(8)
C126 0.076(14) 0.23(3) 0.122(19) 0.008(19) -0.008(13) 0.052(17)
C127 0.122(18) 0.12(2) 0.16(2) 0.037(17) 0.013(16) 0.076(16)
C128 0.122(16) 0.069(12) 0.090(14) 0.011(10) -0.004(12) 0.033(11)
C129 0.19(2) 0.056(13) 0.18(3) -0.052(14) 0.07(2) -0.045(14)
C130 0.16(2) 0.084(15) 0.106(16) -0.014(13) 0.000(15) -0.021(14)
C132 0.125(18) 0.19(2) 0.088(15) -0.055(16) -0.036(13) -0.027(17)
C133 0.083(14) 0.20(3) 0.108(17) 0.004(18) -0.014(13) 0.026(16)
C134 0.18(2) 0.091(16) 0.16(2) 0.020(15) -0.004(18) 0.077(16)
C135 0.20(3) 0.14(2) 0.095(17) -0.048(15) -0.004(17) 0.098(19)
C136 0.15(2) 0.24(3) 0.14(2) -0.08(2) 0.046(19) 0.05(2)
C138 0.18(2) 0.16(2) 0.040(10) -0.003(12) -0.037(12) 0.040(17)
K9 0.100(3) 0.0465(18) 0.0388(17) 0.0037(13) -0.0012(16) -0.0160(17)
N141 0.170(15) 0.068(9) 0.065(9) 0.006(7) 0.017(10) -0.011(10)
O141 0.151(13) 0.189(16) 0.058(8) 0.003(9) 0.003(8) -0.078(12)
O142 0.113(10) 0.135(11) 0.045(6) -0.023(7) -0.010(6) -0.001(8)
N142 0.083(10) 0.091(11) 0.094(11) -0.007(9) -0.015(8) 0.019(8)
C143 0.102(16) 0.13(2) 0.16(2) 0.029(17) 0.015(16) -0.037(14)
O144 0.171(14) 0.086(9) 0.104(10) 0.030(8) 0.042(9) 0.038(9)
C144 0.067(12) 0.119(17) 0.17(2) 0.010(15) -0.061(13) -0.006(12)
O145 0.150(11) 0.043(6) 0.104(9) -0.005(6) 0.047(8) -0.011(7)
C145 0.114(15) 0.143(18) 0.046(10) -0.028(11) -0.033(11) 0.016(14)
O146 0.240(17) 0.060(8) 0.094(10) 0.001(7) 0.070(10) -0.056(9)
C146 0.26(3) 0.19(3) 0.044(12) 0.015(14) 0.022(17) 0.02(3)
C148 0.062(12) 0.16(2) 0.19(2) 0.041(19) 0.001(13) 0.043(13)
C149 0.148(19) 0.076(14) 0.22(3) 0.031(15) -0.108(19) 0.058(13)
C156 0.114(14) 0.042(9) 0.109(15) 0.012(9) 0.026(12) -0.010(9)
C157 0.143(19) 0.062(13) 0.17(2) 0.032(14) 0.012(17) -0.018(13)
C158 0.15(2) 0.070(13) 0.15(2) 0.052(13) -0.029(16) -0.015(13)
K10 0.086(3) 0.113(3) 0.077(3) -0.031(2) 0.019(2) -0.045(2)
O163 0.092(9) 0.209(17) 0.105(10) 0.024(11) -0.021(8) -0.081(10)
C169 0.082(13) 0.128(18) 0.132(18) -0.002(15) 0.005(13) -0.040(13)
C170 0.19(2) 0.123(19) 0.112(18) 0.026(15) -0.082(18) -0.024(18)
C171 0.18(3) 0.26(4) 0.096(17) -0.08(2) -0.021(16) -0.09(2)
C178 0.113(17) 0.29(4) 0.110(18) 0.00(2) -0.035(14) -0.09(2)

loop_
_atom_type_symbol
_atom_type_description
_atom_type_scat_dispersion_real
_atom_type_scat_dispersion_imag
_atom_type_scat_source
C C 0.0033 0.0016 'International Tables Vol C Tables 4.2.6.8 and 6.1.1.4'
H H 0.0000 0.0000 'International Tables Vol C Tables 4.2.6.8 and 6.1.1.4'
N N 0.0061 0.0033 'International Tables Vol C Tables 4.2.6.8 and 6.1.1.4'
O O 0.0106 0.0060 'International Tables Vol C Tables 4.2.6.8 and 6.1.1.4'
K K 0.2009 0.2494 'International Tables Vol C Tables 4.2.6.8 and 6.1.1.4'
Mo Mo -1.6832 0.6857 'International Tables Vol C Tables 4.2.6.8 and 6.1.1.4'
Sb Sb -0.5866 1.5461 'International Tables Vol C Tables 4.2.6.8 and 6.1.1.4'

loop_
_geom_angle_atom_site_label_1
_geom_angle_atom_site_label_2
_geom_angle_atom_site_label_3
_geom_angle
_geom_angle_site_symmetry_1
_geom_angle_site_symmetry_3
Sb1 Mo1 Sb1 59.97(6) . 2_655
Sb1 Mo1 Sb3 137.30(5) . 2_655
Sb1 Mo1 Sb3 83.06(3) 2_655 2_655
Sb1 Mo1 Sb3 83.06(3) . .
Sb1 Mo1 Sb3 137.30(5) 2_655 .
Sb3 Mo1 Sb3 138.47(7) 2_655 .
Sb1 Mo1 Sb4 137.93(3) . .
Sb1 Mo1 Sb4 139.66(3) 2_655 .
Sb3 Mo1 Sb4 84.00(4) 2_655 .
Sb3 Mo1 Sb4 59.26(3) . .
Sb1 Mo1 Sb4 139.66(3) . 2_655
Sb1 Mo1 Sb4 137.93(3) 2_655 2_655
Sb3 Mo1 Sb4 59.26(3) 2_655 2_655
Sb3 Mo1 Sb4 84.00(4) . 2_655
Sb4 Mo1 Sb4 59.43(5) . 2_655
Sb1 Mo1 Sb2 82.39(5) . 2_655
Sb1 Mo1 Sb2 59.66(4) 2_655 2_655
Sb3 Mo1 Sb2 59.39(3) 2_655 2_655
Sb3 Mo1 Sb2 140.36(3) . 2_655
Sb4 Mo1 Sb2 138.50(5) . 2_655
Sb4 Mo1 Sb2 83.70(3) 2_655 2_655
Sb1 Mo1 Sb2 59.66(4) . .
Sb1 Mo1 Sb2 82.39(5) 2_655 .
Sb3 Mo1 Sb2 140.36(3) 2_655 .
Sb3 Mo1 Sb2 59.39(3) . .
Sb4 Mo1 Sb2 83.70(3) . .
Sb4 Mo1 Sb2 138.50(5) 2_655 .
Sb2 Mo1 Sb2 136.81(7) 2_655 .
Sb3 Sb2 Sb1 83.29(4) . .
Sb3 Sb2 Mo1 59.84(3) . .
Sb1 Sb2 Mo1 59.65(4) . .
MoA1 MoA1 Sb4 98.6(7) 2_655 .
MoA1 MoA1 Sb1 89.2(9) 2_655 2_655
Sb4 MoA1 Sb1 167.9(10) . 2_655
MoA1 MoA1 Sb3 81.7(15) 2_655 2_655
Sb4 MoA1 Sb3 86.9(7) . 2_655
Sb1 MoA1 Sb3 85.2(6) 2_655 2_655
MoA1 MoA1 SbA2 90.2(16) 2_655 .
Sb4 MoA1 SbA2 100.6(9) . .
Sb1 MoA1 SbA2 88.5(9) 2_655 .
Sb3 MoA1 SbA2 169.7(11) 2_655 .
MoA1 MoA1 Sb3 68.0(14) 2_655 .
Sb4 MoA1 Sb3 58.4(5) . .
Sb1 MoA1 Sb3 133.5(9) 2_655 .
Sb3 MoA1 Sb3 127.6(8) 2_655 .
SbA2 MoA1 Sb3 53.4(6) . .
MoA1 MoA1 Sb1 60.6(8) 2_655 .
Sb4 MoA1 Sb1 133.9(8) . .
Sb1 MoA1 Sb1 58.1(5) 2_655 .
Sb3 MoA1 Sb1 125.0(8) 2_655 .
SbA2 MoA1 Sb1 44.8(6) . .
Sb3 MoA1 Sb1 75.4(5) . .
MoA1 MoA1 Sb4 53.6(6) 2_655 2_655
Sb4 MoA1 Sb4 55.5(4) . 2_655
Sb1 MoA1 Sb4 124.8(8) 2_655 2_655
Sb3 MoA1 Sb4 53.9(4) 2_655 2_655
SbA2 MoA1 Sb4 125.1(9) . 2_655
Sb3 MoA1 Sb4 73.7(5) . 2_655
Sb1 MoA1 Sb4 113.6(7) . 2_655
Sb1 SbA2 Sb3 97.1(9) . .
Sb1 SbA2 MoA1 70.9(8) . .
Sb3 SbA2 MoA1 65.3(8) . .
SbA2 Sb1 MoA1 83.4(9) . 2_655
SbA2 Sb1 Sb1 99.6(7) . 2_655
MoA1 Sb1 Sb1 68.0(5) 2_655 2_655
SbA2 Sb1 Mo1 72.6(7) . .
MoA1 Sb1 Mo1 16.0(5) 2_655 .
Sb1 Sb1 Mo1 60.02(3) 2_655 .
SbA2 Sb1 Sb2 17.0(7) . .
MoA1 Sb1 Sb2 74.0(5) 2_655 .
Sb1 Sb1 Sb2 82.95(5) 2_655 .
Mo1 Sb1 Sb2 60.69(3) . .
SbA2 Sb1 MoA1 64.3(8) . .
MoA1 Sb1 MoA1 30.2(9) 2_655 .
Sb1 Sb1 MoA1 53.9(4) 2_655 .
Mo1 Sb1 MoA1 14.3(4) . .
Sb2 Sb1 MoA1 50.1(4) . .
SbA2 Sb3 Sb4 103.6(6) . .
SbA2 Sb3 Sb2 19.0(6) . .
Sb4 Sb3 Sb2 85.23(4) . .
SbA2 Sb3 Mo1 67.4(6) . .
Sb4 Sb3 Mo1 60.80(4) . .
Sb2 Sb3 Mo1 60.77(3) . .
SbA2 Sb3 MoA1 73.7(7) . 2_655
Sb4 Sb3 MoA1 71.0(5) . 2_655
Sb2 Sb3 MoA1 71.6(5) . 2_655
Mo1 Sb3 MoA1 15.7(5) . 2_655
SbA2 Sb3 MoA1 61.3(7) . .
Sb4 Sb3 MoA1 54.2(5) . .
Sb2 Sb3 MoA1 50.6(4) . .
Mo1 Sb3 MoA1 14.6(4) . .
MoA1 Sb3 MoA1 30.3(9) 2_655 .
MoA1 Sb4 Sb3 67.4(5) . .
MoA1 Sb4 Sb4 73.3(5) . 2_655
Sb3 Sb4 Sb4 84.81(4) . 2_655
MoA1 Sb4 Mo1 15.7(5) . .
Sb3 Sb4 Mo1 59.94(3) . .
Sb4 Sb4 Mo1 60.28(2) 2_655 .
MoA1 Sb4 MoA1 27.8(9) . 2_655
Sb3 Sb4 MoA1 55.1(4) . 2_655
Sb4 Sb4 MoA1 51.2(4) 2_655 2_655
Mo1 Sb4 MoA1 12.1(4) . 2_655
Sb5 Mo5 Sb5 58.97(6) . 2_755
Sb5 Mo5 Sb6 59.27(4) . .
Sb5 Mo5 Sb6 83.53(5) 2_755 .
Sb5 Mo5 Sb6 83.53(5) . 2_755
Sb5 Mo5 Sb6 59.27(4) 2_755 2_755
Sb6 Mo5 Sb6 138.01(7) . 2_755
Sb5 Mo5 Sb8 140.44(3) . 2_755
Sb5 Mo5 Sb8 137.88(3) 2_755 2_755
Sb6 Mo5 Sb8 137.65(5) . 2_755
Sb6 Mo5 Sb8 83.32(3) 2_755 2_755
Sb5 Mo5 Sb8 137.88(3) . .
Sb5 Mo5 Sb8 140.44(3) 2_755 .
Sb6 Mo5 Sb8 83.32(3) . .
Sb6 Mo5 Sb8 137.65(5) 2_755 .
Sb8 Mo5 Sb8 59.34(5) 2_755 .
Sb5 Mo5 Sb7 137.80(5) . 2_755
Sb5 Mo5 Sb7 83.82(3) 2_755 2_755
Sb6 Mo5 Sb7 140.93(3) . 2_755
Sb6 Mo5 Sb7 58.95(3) 2_755 2_755
Sb8 Mo5 Sb7 58.92(3) 2_755 2_755
Sb8 Mo5 Sb7 83.35(4) . 2_755
Sb5 Mo5 Sb7 83.82(3) . .
Sb5 Mo5 Sb7 137.80(5) 2_755 .
Sb6 Mo5 Sb7 58.95(3) . .
Sb6 Mo5 Sb7 140.93(3) 2_755 .
Sb8 Mo5 Sb7 83.35(4) 2_755 .
Sb8 Mo5 Sb7 58.92(3) . .
Sb7 Mo5 Sb7 137.35(7) 2_755 .
Sb5 Sb5 Sb6 84.92(6) 2_755 .
Sb5 Sb5 Mo5 60.51(3) 2_755 .
Sb6 Sb5 Mo5 60.37(3) . .
Sb7 Sb6 Sb5 85.25(4) . .
Sb7 Sb6 Mo5 60.55(3) . .
Sb5 Sb6 Mo5 60.36(4) . .
Sb8 Sb7 Sb6 84.98(4) . .
Sb8 Sb7 Mo5 60.53(3) . .
Sb6 Sb7 Mo5 60.50(3) . .
Sb7 Sb8 Sb8 84.73(4) . 2_755
Sb7 Sb8 Mo5 60.55(3) . .
Sb8 Sb8 Mo5 60.33(2) 2_755 .
Sb13 Mo9 Sb10 137.53(5) . .
Sb13 Mo9 Sb15 83.69(4) . .
Sb10 Mo9 Sb15 137.65(5) . .
Sb13 Mo9 Sb9 139.50(6) . .
Sb10 Mo9 Sb9 59.75(4) . .
Sb15 Mo9 Sb9 82.83(4) . .
Sb13 Mo9 Sb12 59.42(3) . .
Sb10 Mo9 Sb12 83.31(4) . .
Sb15 Mo9 Sb12 138.04(5) . .
Sb9 Mo9 Sb12 138.08(5) . .
Sb13 Mo9 Sb16 138.31(5) . .
Sb10 Mo9 Sb16 83.24(4) . .
Sb15 Mo9 Sb16 59.42(4) . .
Sb9 Mo9 Sb16 59.39(4) . .
Sb12 Mo9 Sb16 140.06(6) . .
Sb13 Mo9 Sb14 59.61(4) . .
Sb10 Mo9 Sb14 140.73(6) . .
Sb15 Mo9 Sb14 59.19(4) . .
Sb9 Mo9 Sb14 137.49(5) . .
Sb12 Mo9 Sb14 83.58(5) . .
Sb16 Mo9 Sb14 83.52(4) . .
Sb13 Mo9 Sb11 82.68(4) . .
Sb10 Mo9 Sb11 59.43(3) . .
Sb15 Mo9 Sb11 140.46(6) . .
Sb9 Mo9 Sb11 83.91(4) . .
Sb12 Mo9 Sb11 58.91(4) . .
Sb16 Mo9 Sb11 138.04(5) . .
Sb14 Mo9 Sb11 137.41(5) . .
Sb16 Sb9 Sb10 83.92(4) . .
Sb16 Sb9 Mo9 60.51(4) . .
Sb10 Sb9 Mo9 59.93(4) . .
Sb11 Sb10 Sb9 84.95(4) . .
Sb11 Sb10 Mo9 60.85(4) . .
Sb9 Sb10 Mo9 60.31(4) . .
Sb15 Sb14 Sb13 84.13(4) . .
Sb15 Sb14 Mo9 60.07(4) . .
Sb13 Sb14 Mo9 59.58(4) . .
Sb14 Sb15 Sb16 84.89(4) . .
Sb14 Sb15 Mo9 60.74(4) . .
Sb16 Sb15 Mo9 60.50(4) . .
Sb9 Sb16 Sb15 83.55(4) . .
Sb9 Sb16 Mo9 60.10(4) . .
Sb15 Sb16 Mo9 60.08(4) . .
Sb11 MoA9 SbB0 58.6(5) . .
Sb11 MoA9 SbA9 90.1(8) . .
SbB0 MoA9 SbA9 59.2(6) . .
Sb11 MoA9 SbB4 134.2(10) . .
SbB0 MoA9 SbB4 142.7(11) . .
SbA9 MoA9 SbB4 135.1(10) . .
Sb11 MoA9 SbB6 140.6(9) . .
SbB0 MoA9 SbB6 82.8(7) . .
SbA9 MoA9 SbB6 61.1(6) . .
SbB4 MoA9 SbB6 81.1(8) . .
Sb11 MoA9 SbB5 146.8(10) . .
SbB0 MoA9 SbB5 138.0(9) . .
SbA9 MoA9 SbB5 83.4(7) . .
SbB4 MoA9 SbB5 56.3(7) . .
SbB6 MoA9 SbB5 61.2(6) . .
Sb11 MoA9 Sb13 86.4(6) . .
SbB0 MoA9 Sb13 139.5(8) . .
SbA9 MoA9 Sb13 148.3(9) . .
SbB4 MoA9 Sb13 52.2(6) . .
SbB6 MoA9 Sb13 132.3(8) . .
SbB5 MoA9 Sb13 82.5(6) . .
Sb11 MoA9 Sb12 57.4(4) . .
SbB0 MoA9 Sb12 87.6(6) . .
SbA9 MoA9 Sb12 143.5(8) . .
SbB4 MoA9 Sb12 80.3(7) . .
SbB6 MoA9 Sb12 134.4(9) . .
SbB5 MoA9 Sb12 132.7(8) . .
Sb13 MoA9 Sb12 54.3(4) . .
SbB0 SbA9 MoA9 60.2(6) . .
SbB0 SbA9 SbB6 83.2(7) . .
MoA9 SbA9 SbB6 60.9(6) . .
Sb11 SbB0 SbA9 89.5(6) . .
Sb11 SbB0 MoA9 56.1(5) . .
SbA9 SbB0 MoA9 60.6(6) . .
Sb13 SbB4 SbB5 93.9(8) . .
Sb13 SbB4 MoA9 65.7(7) . .
SbB5 SbB4 MoA9 62.6(8) . .
SbB4 SbB5 MoA9 61.2(7) . .
SbB4 SbB5 SbB6 82.2(7) . .
MoA9 SbB5 SbB6 58.8(6) . .
MoA9 SbB6 SbA9 58.0(6) . .
MoA9 SbB6 SbB5 60.0(6) . .
SbA9 SbB6 SbB5 81.2(6) . .
MoA9 Sb11 SbB0 65.4(6) . .
MoA9 Sb11 Sb12 73.5(5) . .
SbB0 Sb11 Sb12 99.9(4) . .
MoA9 Sb11 Sb10 63.9(5) . .
SbB0 Sb11 Sb10 16.2(4) . .
Sb12 Sb11 Sb10 84.14(4) . .
MoA9 Sb11 Mo9 14.4(5) . .
SbB0 Sb11 Mo9 65.6(3) . .
Sb12 Sb11 Mo9 60.20(4) . .
Sb10 Sb11 Mo9 59.72(3) . .
Sb11 Sb12 Sb13 83.99(4) . .
Sb11 Sb12 Mo9 60.89(4) . .
Sb13 Sb12 Mo9 59.96(3) . .
Sb11 Sb12 MoA9 49.2(4) . .
Sb13 Sb12 MoA9 58.4(4) . .
Mo9 Sb12 MoA9 12.8(4) . .
SbB4 Sb13 Sb12 93.4(5) . .
SbB4 Sb13 Mo9 52.6(5) . .
Sb12 Sb13 Mo9 60.62(3) . .
SbB4 Sb13 Sb14 18.4(5) . .
Sb12 Sb13 Sb14 84.83(4) . .
Mo9 Sb13 Sb14 60.81(4) . .
SbB4 Sb13 MoA9 62.0(7) . .
Sb12 Sb13 MoA9 67.4(4) . .
Mo9 Sb13 MoA9 14.9(4) . .
Sb14 Sb13 MoA9 73.3(4) . .
Sb23 Mo17 Sb19 140.63(7) . .
Sb23 Mo17 Sb24 59.44(5) . .
Sb19 Mo17 Sb24 136.88(6) . .
Sb23 Mo17 Sb22 59.32(4) . .
Sb19 Mo17 Sb22 137.95(6) . .
Sb24 Mo17 Sb22 84.15(5) . .
Sb23 Mo17 Sb17 83.43(5) . .
Sb19 Mo17 Sb17 82.50(5) . .
Sb24 Mo17 Sb17 59.59(4) . .
Sb22 Mo17 Sb17 138.41(6) . .
Sb23 Mo17 Sb21 84.36(5) . .
Sb19 Mo17 Sb21 83.26(5) . .
Sb24 Mo17 Sb21 138.94(6) . .
Sb22 Mo17 Sb21 59.33(4) . .
Sb17 Mo17 Sb21 139.98(7) . .
Sb23 Mo17 Sb20 138.71(6) . .
Sb19 Mo17 Sb20 59.70(5) . .
Sb24 Mo17 Sb20 139.27(7) . .
Sb22 Mo17 Sb20 83.55(5) . .
Sb17 Mo17 Sb20 137.05(6) . .
Sb21 Mo17 Sb20 59.73(5) . .
Sb23 Mo17 Sb18 137.33(6) . .
Sb19 Mo17 Sb18 59.56(5) . .
Sb24 Mo17 Sb18 82.38(5) . .
Sb22 Mo17 Sb18 139.98(7) . .
Sb17 Mo17 Sb18 59.53(5) . .
Sb21 Mo17 Sb18 137.51(6) . .
Sb20 Mo17 Sb18 82.59(6) . .
Sb24 Sb17 Sb18 83.13(6) . .
Sb24 Sb17 Mo17 60.02(4) . .
Sb18 Sb17 Mo17 60.57(5) . .
Sb22 Sb21 Sb20 84.27(5) . .
Sb22 Sb21 Mo17 60.20(4) . .
Sb20 Sb21 Mo17 60.26(4) . .
Sb23 Sb22 Sb21 85.35(5) . .
Sb23 Sb22 Mo17 60.04(4) . .
Sb21 Sb22 Mo17 60.47(4) . .
Sb19 Sb18 Sb17 82.63(6) . .
Sb19 Sb18 Mo17 59.46(5) . .
Sb17 Sb18 Mo17 59.89(5) . .
Mo17 Sb19 Sb20 60.69(4) . .
Mo17 Sb19 Sb18 60.98(5) . .
Sb20 Sb19 Sb18 83.81(6) . .
Sb19 Sb20 Sb21 83.35(5) . .
Sb19 Sb20 Mo17 59.60(4) . .
Sb21 Sb20 Mo17 60.01(4) . .
Sb22 Sb23 Sb24 85.41(5) . .
Sb22 Sb23 Mo17 60.64(4) . .
Sb24 Sb23 Mo17 60.53(5) . .
Sb23 Sb24 Sb17 84.15(5) . .
Sb23 Sb24 Mo17 60.03(5) . .
Sb17 Sb24 Mo17 60.39(4) . .
SbB8 SbB9 SbC0 94.9(5) . .
O1 K1 O1 125.7(4) 2_755 .
O1 K1 O3 133.5(3) 2_755 2_755
O1 K1 O3 96.0(3) . 2_755
O1 K1 O3 96.0(3) 2_755 .
O1 K1 O3 133.5(3) . .
O3 K1 O3 59.3(4) 2_755 .
O1 K1 O2 98.0(3) 2_755 .
O1 K1 O2 61.1(3) . .
O3 K1 O2 122.0(3) 2_755 .
O3 K1 O2 97.2(3) . .
O1 K1 O2 61.1(3) 2_755 2_755
O1 K1 O2 98.0(3) . 2_755
O3 K1 O2 97.2(3) 2_755 2_755
O3 K1 O2 122.0(3) . 2_755
O2 K1 O2 135.7(4) . 2_755
O1 K1 N1 59.8(3) 2_755 .
O1 K1 N1 121.0(3) . .
O3 K1 N1 118.6(3) 2_755 .
O3 K1 N1 59.8(3) . .
O2 K1 N1 60.1(3) . .
O2 K1 N1 120.6(3) 2_755 .
O1 K1 N1 121.0(3) 2_755 2_755
O1 K1 N1 59.8(3) . 2_755
O3 K1 N1 59.8(3) 2_755 2_755
O3 K1 N1 118.6(3) . 2_755
O2 K1 N1 120.6(3) . 2_755
O2 K1 N1 60.1(3) 2_755 2_755
N1 K1 N1 178.4(5) . 2_755
C7 N1 C1 110.3(13) . 2_755
C7 N1 C6 112.4(14) . .
C1 N1 C6 110.3(12) 2_755 .
C7 N1 K1 108.0(9) . .
C1 N1 K1 106.9(9) 2_755 .
C6 N1 K1 108.8(8) . .
C2 O1 C3 111.8(11) . .
C2 O1 K1 116.0(9) . .
C3 O1 K1 112.2(9) . .
C2 C1 N1 114.5(13) . 2_755
C2 C1 H1A 108.6 . .
N1 C1 H1A 108.6 2_755 .
C2 C1 H1B 108.6 . .
N1 C1 H1B 108.6 2_755 .
H1A C1 H1B 107.6 . .
C4 O2 C5 115.3(11) . .
C4 O2 K1 113.2(9) . .
C5 O2 K1 116.0(7) . .
O1 C2 C1 110.2(12) . .
O1 C2 H2A 109.6 . .
C1 C2 H2A 109.6 . .
O1 C2 H2B 109.6 . .
C1 C2 H2B 109.6 . .
H2A C2 H2B 108.1 . .
O1 C3 C4 109.0(13) . .
O1 C3 H3A 109.9 . .
C4 C3 H3A 109.9 . .
O1 C3 H3B 109.9 . .
C4 C3 H3B 109.9 . .
H3A C3 H3B 108.3 . .
C8 O3 C9 112.7(11) . .
C8 O3 K1 115.0(9) . .
C9 O3 K1 111.5(7) . .
O2 C4 C3 110.9(13) . .
O2 C4 H4A 109.5 . .
C3 C4 H4A 109.5 . .
O2 C4 H4B 109.5 . .
C3 C4 H4B 109.5 . .
H4A C4 H4B 108.1 . .
O2 C5 C6 113.0(13) . .
O2 C5 H5A 109.0 . .
C6 C5 H5A 109.0 . .
O2 C5 H5B 109.0 . .
C6 C5 H5B 109.0 . .
H5A C5 H5B 107.8 . .
C5 C6 N1 112.7(14) . .
C5 C6 H6A 109.0 . .
N1 C6 H6A 109.0 . .
C5 C6 H6B 109.0 . .
N1 C6 H6B 109.0 . .
H6A C6 H6B 107.8 . .
N1 C7 C8 114.6(12) . .
N1 C7 H7A 108.6 . .
C8 C7 H7A 108.6 . .
N1 C7 H7B 108.6 . .
C8 C7 H7B 108.6 . .
H7A C7 H7B 107.6 . .
O3 C8 C7 109.4(14) . .
O3 C8 H8A 109.8 . .
C7 C8 H8A 109.8 . .
O3 C8 H8B 109.8 . .
C7 C8 H8B 109.8 . .
H8A C8 H8B 108.3 . .
C9 C9 O3 107.1(10) 2_755 .
C9 C9 H9A 110.3 2_755 .
O3 C9 H9A 110.3 . .
C9 C9 H9B 110.3 2_755 .
O3 C9 H9B 110.3 . .
H9A C9 H9B 108.5 . .
O14 K2 O14 133.5(9) . 2_756
O14 K2 O18 116.9(7) . 2_756
O14 K2 O18 103.8(7) 2_756 2_756
O14 K2 O18 103.8(7) . .
O14 K2 O18 116.9(7) 2_756 .
O18 K2 O18 57.4(10) 2_756 .
O14 K2 O12 59.6(5) . .
O14 K2 O12 91.1(6) 2_756 .
O18 K2 O12 103.5(6) 2_756 .
O18 K2 O12 148.1(6) . .
O14 K2 O12 91.1(6) . 2_756
O14 K2 O12 59.6(5) 2_756 2_756
O18 K2 O12 148.1(7) 2_756 2_756
O18 K2 O12 103.5(6) . 2_756
O12 K2 O12 103.8(8) . 2_756
O14 K2 N11 64.0(8) . .
O14 K2 N11 119.5(8) 2_756 .
O18 K2 N11 113.5(9) 2_756 .
O18 K2 N11 58.7(9) . .
O12 K2 N11 121.9(9) . .
O12 K2 N11 63.7(8) 2_756 .
O14 K2 N11 119.5(8) . 2_756
O14 K2 N11 64.0(8) 2_756 2_756
O18 K2 N11 58.7(9) 2_756 2_756
O18 K2 N11 113.5(9) . 2_756
O12 K2 N11 63.7(8) . 2_756
O12 K2 N11 121.9(8) 2_756 2_756
N11 K2 N11 172.1(15) . 2_756
O14 K2 C14 20.9(5) . .
O14 K2 C14 118.0(7) 2_756 .
O18 K2 C14 118.9(7) 2_756 .
O18 K2 C14 123.4(7) . .
O12 K2 C14 39.2(6) . .
O12 K2 C14 92.7(7) 2_756 .
N11 K2 C14 83.1(9) . .
N11 K2 C14 101.6(8) 2_756 .
O14 K2 C14 118.0(7) . 2_756
O14 K2 C14 20.9(5) 2_756 2_756
O18 K2 C14 123.4(7) 2_756 2_756
O18 K2 C14 118.9(7) . 2_756
O12 K2 C14 92.7(7) . 2_756
O12 K2 C14 39.2(6) 2_756 2_756
N11 K2 C14 101.6(8) . 2_756
N11 K2 C14 83.1(9) 2_756 2_756
C14 K2 C14 107.8(11) . 2_756
O14 K2 C12 76.4(6) . .
O14 K2 C12 86.3(6) 2_756 .
O18 K2 C12 85.2(7) 2_756 .
O18 K2 C12 138.7(7) . .
O12 K2 C12 20.6(5) . .
O12 K2 C12 117.8(6) 2_756 .
N11 K2 C12 140.4(9) . .
N11 K2 C12 44.1(8) 2_756 .
C14 K2 C12 57.5(7) . .
C14 K2 C12 95.1(7) 2_756 .
O14 K2 C12 86.3(6) . 2_756
O14 K2 C12 76.4(6) 2_756 2_756
O18 K2 C12 138.7(7) 2_756 2_756
O18 K2 C12 85.2(7) . 2_756
O12 K2 C12 117.8(6) . 2_756
O12 K2 C12 20.6(5) 2_756 2_756
N11 K2 C12 44.1(8) . 2_756
N11 K2 C12 140.4(9) 2_756 2_756
C14 K2 C12 95.1(7) . 2_756
C14 K2 C12 57.5(7) 2_756 2_756
C12 K2 C12 135.3(10) . 2_756
C17 N11 C16 131(4) . .
C17 N11 C11 103(3) . 2_756
C16 N11 C11 114(4) . 2_756
C17 N11 K2 105(2) . .
C16 N11 K2 98(2) . .
C11 N11 K2 102(2) 2_756 .
C12 C11 N11 117(3) . 2_756
C12 C11 H11A 108.0 . .
N11 C11 H11A 108.0 2_756 .
C12 C11 H11B 108.0 . .
N11 C11 H11B 108.0 2_756 .
H11A C11 H11B 107.2 . .
C12 O12 C13 116(2) . .
C12 O12 K2 107.6(18) . .
C13 O12 K2 121.6(14) . .
O12 C12 C11 122(3) . .
O12 C12 K2 51.8(15) . .
C11 C12 K2 84(2) . .
O12 C12 H12A 106.8 . .
C11 C12 H12A 106.8 . .
K2 C12 H12A 157.9 . .
O12 C12 H12B 106.8 . .
C11 C12 H12B 106.8 . .
K2 C12 H12B 87.6 . .
H12A C12 H12B 106.7 . .
O12 C13 C14 103(2) . .
O12 C13 H13A 111.3 . .
C14 C13 H13A 111.3 . .
O12 C13 H13B 111.3 . .
C14 C13 H13B 111.3 . .
H13A C13 H13B 109.2 . .
O14 C14 C13 138(3) . .
O14 C14 K2 49.9(13) . .
C13 C14 K2 94.4(17) . .
O14 C14 H14A 102.5 . .
C13 C14 H14A 102.5 . .
K2 C14 H14A 97.2 . .
O14 C14 H14B 102.5 . .
C13 C14 H14B 102.5 . .
K2 C14 H14B 148.3 . .
H14A C14 H14B 104.9 . .
C14 O14 C15 124(2) . .
C14 O14 K2 109.3(17) . .
C15 O14 K2 116.7(14) . .
O14 C15 C16 111(2) . .
O14 C15 H15A 109.4 . .
C16 C15 H15A 109.4 . .
O14 C15 H15B 109.4 . .
C16 C15 H15B 109.4 . .
H15A C15 H15B 108.0 . .
N11 C16 C15 118(3) . .
N11 C16 K2 58.3(19) . .
C15 C16 K2 80.0(16) . .
N11 C16 H16A 107.7 . .
C15 C16 H16A 107.7 . .
K2 C16 H16A 165.9 . .
N11 C16 H16B 107.7 . .
C15 C16 H16B 107.7 . .
K2 C16 H16B 80.8 . .
H16A C16 H16B 107.1 . .
N11 C17 C18 94(3) . .
N11 C17 H17A 113.0 . .
C18 C17 H17A 113.0 . .
N11 C17 H17B 113.0 . .
C18 C17 H17B 113.0 . .
H17A C17 H17B 110.4 . .
O18 C18 C17 111(3) . .
O18 C18 K2 50.3(18) . .
C17 C18 K2 84(2) . .
O18 C18 H18A 109.4 . .
C17 C18 H18A 109.4 . .
K2 C18 H18A 159.6 . .
O18 C18 H18B 109.4 . .
C17 C18 H18B 109.4 . .
K2 C18 H18B 81.1 . .
H18A C18 H18B 108.0 . .
C19 O18 C18 122(3) . .
C19 O18 K2 114(3) . .
C18 O18 K2 107(2) . .
C19 C19 O18 122(3) 2_756 .
C19 C19 K2 80.1(5) 2_756 .
O18 C19 K2 47(2) . .
C19 C19 H19A 106.9 2_756 .
O18 C19 H19A 106.9 . .
K2 C19 H19A 145.8 . .
C19 C19 H19B 106.9 2_756 .
O18 C19 H19B 106.9 . .
K2 C19 H19B 102.8 . .
H19A C19 H19B 106.7 . .
O25 K3 O26 61.0(3) . .
O25 K3 O23 116.6(3) . .
O26 K3 O23 93.8(3) . .
O25 K3 O21 98.5(4) . .
O26 K3 O21 121.9(4) . .
O23 K3 O21 139.6(4) . .
O25 K3 O24 94.9(4) . .
O26 K3 O24 134.1(3) . .
O23 K3 O24 60.9(3) . .
O21 K3 O24 98.6(4) . .
O25 K3 O22 136.5(3) . .
O26 K3 O22 96.9(3) . .
O23 K3 O22 100.8(3) . .
O21 K3 O22 59.8(3) . .
O24 K3 O22 123.6(4) . .
O25 K3 N21 59.8(4) . .
O26 K3 N21 120.1(4) . .
O23 K3 N21 119.8(4) . .
O21 K3 N21 60.6(3) . .
O24 K3 N21 60.0(4) . .
O22 K3 N21 120.0(3) . .
O25 K3 N22 120.5(4) . .
O26 K3 N22 60.2(3) . .
O23 K3 N22 60.1(3) . .
O21 K3 N22 119.2(3) . .
O24 K3 N22 119.9(4) . .
O22 K3 N22 59.8(3) . .
N21 K3 N22 179.7(4) . .
C23 O21 C22 111.8(13) . .
C23 O21 K3 114.9(9) . .
C22 O21 K3 115.5(11) . .
C32 N21 C33 115.2(16) . .
C32 N21 C21 109.8(15) . .
C33 N21 C21 109.2(16) . .
C32 N21 K3 109.6(12) . .
C33 N21 K3 106.2(9) . .
C21 N21 K3 106.5(10) . .
N21 C21 C22 111.6(18) . .
N21 C21 H21A 109.3 . .
C22 C21 H21A 109.3 . .
N21 C21 H21B 109.3 . .
C22 C21 H21B 109.3 . .
H21A C21 H21B 108.0 . .
C38 N22 C26 109.5(13) . .
C38 N22 C27 110.2(12) . .
C26 N22 C27 109.9(13) . .
C38 N22 K3 106.2(9) . .
C26 N22 K3 110.3(9) . .
C27 N22 K3 110.7(9) . .
C25 O22 C24 112.1(12) . .
C25 O22 K3 119.0(9) . .
C24 O22 K3 113.0(9) . .
O21 C22 C21 109.6(18) . .
O21 C22 H22A 109.7 . .
C21 C22 H22A 109.7 . .
O21 C22 H22B 109.7 . .
C21 C22 H22B 109.7 . .
H22A C22 H22B 108.2 . .
C29 O23 C28 106.4(13) . .
C29 O23 K3 116.2(11) . .
C28 O23 K3 117.2(9) . .
O21 C23 C24 108.6(16) . .
O21 C23 H23A 110.0 . .
C24 C23 H23A 110.0 . .
O21 C23 H23B 110.0 . .
C24 C23 H23B 110.0 . .
H23A C23 H23B 108.3 . .
O22 C24 C23 107.3(13) . .
O22 C24 H24A 110.2 . .
C23 C24 H24A 110.2 . .
O22 C24 H24B 110.2 . .
C23 C24 H24B 110.2 . .
H24A C24 H24B 108.5 . .
C31 O24 C30 113.6(16) . .
C31 O24 K3 119.2(12) . .
C30 O24 K3 108.6(9) . .
C34 O25 C35 112.3(15) . .
C34 O25 K3 117.3(12) . .
C35 O25 K3 112.7(9) . .
O22 C25 C26 110.1(13) . .
O22 C25 H25A 109.6 . .
C26 C25 H25A 109.6 . .
O22 C25 H25B 109.6 . .
C26 C25 H25B 109.6 . .
H25A C25 H25B 108.2 . .
C37 O26 C36 109.4(12) . .
C37 O26 K3 117.7(8) . .
C36 O26 K3 112.4(9) . .
N22 C26 C25 114.6(13) . .
N22 C26 H26A 108.6 . .
C25 C26 H26A 108.6 . .
N22 C26 H26B 108.6 . .
C25 C26 H26B 108.6 . .
H26A C26 H26B 107.6 . .
N22 C27 C28 112.2(13) . .
N22 C27 H27A 109.2 . .
C28 C27 H27A 109.2 . .
N22 C27 H27B 109.2 . .
C28 C27 H27B 109.2 . .
H27A C27 H27B 107.9 . .
O23 C28 C27 109.8(13) . .
O23 C28 H28A 109.7 . .
C27 C28 H28A 109.7 . .
O23 C28 H28B 109.7 . .
C27 C28 H28B 109.7 . .
H28A C28 H28B 108.2 . .
O23 C29 C30 107.9(15) . .
O23 C29 H29A 110.1 . .
C30 C29 H29A 110.1 . .
O23 C29 H29B 110.1 . .
C30 C29 H29B 110.1 . .
H29A C29 H29B 108.4 . .
O24 C30 C29 109.3(16) . .
O24 C30 H30A 109.8 . .
C29 C30 H30A 109.8 . .
O24 C30 H30B 109.8 . .
C29 C30 H30B 109.8 . .
H30A C30 H30B 108.3 . .
O24 C31 C32 111.9(16) . .
O24 C31 H31A 109.2 . .
C32 C31 H31A 109.2 . .
O24 C31 H31B 109.2 . .
C32 C31 H31B 109.2 . .
H31A C31 H31B 107.9 . .
N21 C32 C31 113.6(16) . .
N21 C32 H32A 108.9 . .
C31 C32 H32A 108.9 . .
N21 C32 H32B 108.9 . .
C31 C32 H32B 108.9 . .
H32A C32 H32B 107.7 . .
C34 C33 N21 115.2(15) . .
C34 C33 H33A 108.5 . .
N21 C33 H33A 108.5 . .
C34 C33 H33B 108.5 . .
N21 C33 H33B 108.5 . .
H33A C33 H33B 107.5 . .
O25 C34 C33 113.8(19) . .
O25 C34 H34A 108.8 . .
C33 C34 H34A 108.8 . .
O25 C34 H34B 108.8 . .
C33 C34 H34B 108.8 . .
H34A C34 H34B 107.7 . .
O25 C35 C36 108.2(14) . .
O25 C35 H35A 110.1 . .
C36 C35 H35A 110.1 . .
O25 C35 H35B 110.1 . .
C36 C35 H35B 110.1 . .
H35A C35 H35B 108.4 . .
O26 C36 C35 105.6(16) . .
O26 C36 H36A 110.6 . .
C35 C36 H36A 110.6 . .
O26 C36 H36B 110.6 . .
C35 C36 H36B 110.6 . .
H36A C36 H36B 108.8 . .
O26 C37 C38 109.7(12) . .
O26 C37 H37A 109.7 . .
C38 C37 H37A 109.7 . .
O26 C37 H37B 109.7 . .
C38 C37 H37B 109.7 . .
H37A C37 H37B 108.2 . .
N22 C38 C37 116.4(14) . .
N22 C38 H38A 108.2 . .
C37 C38 H38A 108.2 . .
N22 C38 H38B 108.2 . .
C37 C38 H38B 108.2 . .
H38A C38 H38B 107.3 . .
O46 K4 O45 60.5(3) . .
O46 K4 O42 102.8(3) . .
O45 K4 O42 141.6(3) . .
O46 K4 O43 92.9(3) . .
O45 K4 O43 117.4(3) . .
O42 K4 O43 96.4(3) . .
O46 K4 O41 123.6(3) . .
O45 K4 O41 99.8(3) . .
O42 K4 O41 58.8(3) . .
O43 K4 O41 138.0(3) . .
O46 K4 O44 131.9(3) . .
O45 K4 O44 96.1(3) . .
O42 K4 O44 117.6(4) . .
O43 K4 O44 59.3(3) . .
O41 K4 O44 100.2(3) . .
O46 K4 N41 122.1(4) . .
O45 K4 N41 62.1(4) . .
O42 K4 N41 118.0(4) . .
O43 K4 N41 119.0(3) . .
O41 K4 N41 61.2(3) . .
O44 K4 N41 60.3(3) . .
O46 K4 N42 59.4(3) . .
O45 K4 N42 119.4(4) . .
O42 K4 N42 61.2(3) . .
O43 K4 N42 60.1(3) . .
O41 K4 N42 118.5(3) . .
O44 K4 N42 118.6(3) . .
N41 K4 N42 178.4(4) . .
C42 O41 C43 108.1(13) . .
C42 O41 K4 116.9(10) . .
C43 O41 K4 116.5(10) . .
C41 N41 C52 107.3(14) . .
C41 N41 C53 108.4(15) . .
C52 N41 C53 113.5(12) . .
C41 N41 K4 109.4(9) . .
C52 N41 K4 108.7(10) . .
C53 N41 K4 109.6(10) . .
N41 C41 C42 117.4(15) . .
N41 C41 H41A 108.0 . .
C42 C41 H41A 108.0 . .
N41 C41 H41B 108.0 . .
C42 C41 H41B 108.0 . .
H41A C41 H41B 107.2 . .
C45 O42 C44 108.1(14) . .
C45 O42 K4 114.5(10) . .
C44 O42 K4 114.0(10) . .
C47 N42 C46 108.9(13) . .
C47 N42 C58 109.7(12) . .
C46 N42 C58 110.8(13) . .
C47 N42 K4 110.1(9) . .
C46 N42 K4 107.7(10) . .
C58 N42 K4 109.6(8) . .
O41 C42 C41 110.2(14) . .
O41 C42 H42A 109.6 . .
C41 C42 H42A 109.6 . .
O41 C42 H42B 109.6 . .
C41 C42 H42B 109.6 . .
H42A C42 H42B 108.1 . .
C48 O43 C49 109.7(13) . .
C48 O43 K4 119.6(9) . .
C49 O43 K4 116.3(10) . .
O41 C43 C44 109.1(14) . .
O41 C43 H43A 109.9 . .
C44 C43 H43A 109.9 . .
O41 C43 H43B 109.9 . .
C44 C43 H43B 109.9 . .
H43A C43 H43B 108.3 . .
C50 O44 C51 109.3(14) . .
C50 O44 K4 115.5(9) . .
C51 O44 K4 117.1(10) . .
C43 C44 O42 114.4(17) . .
C43 C44 H44A 108.7 . .
O42 C44 H44A 108.7 . .
C43 C44 H44B 108.7 . .
O42 C44 H44B 108.7 . .
H44A C44 H44B 107.6 . .
C55 O45 C54 112.6(13) . .
C55 O45 K4 115.7(9) . .
C54 O45 K4 113.6(9) . .
O42 C45 C46 108.4(14) . .
O42 C45 H45A 110.0 . .
C46 C45 H45A 110.0 . .
O42 C45 H45B 110.0 . .
C46 C45 H45B 110.0 . .
H45A C45 H45B 108.4 . .
C56 O46 C57 110.5(12) . .
C56 O46 K4 117.4(10) . .
C57 O46 K4 123.7(8) . .
N42 C46 C45 112.4(15) . .
N42 C46 H46A 109.1 . .
C45 C46 H46A 109.1 . .
N42 C46 H46B 109.1 . .
C45 C46 H46B 109.1 . .
H46A C46 H46B 107.9 . .
N42 C47 C48 115.0(13) . .
N42 C47 H47A 108.5 . .
C48 C47 H47A 108.5 . .
N42 C47 H47B 108.5 . .
C48 C47 H47B 108.5 . .
H47A C47 H47B 107.5 . .
O43 C48 C47 107.6(12) . .
O43 C48 H48A 110.2 . .
C47 C48 H48A 110.2 . .
O43 C48 H48B 110.2 . .
C47 C48 H48B 110.2 . .
H48A C48 H48B 108.5 . .
O43 C49 C50 107.7(16) . .
O43 C49 H49A 110.2 . .
C50 C49 H49A 110.2 . .
O43 C49 H49B 110.2 . .
C50 C49 H49B 110.2 . .
H49A C49 H49B 108.5 . .
O44 C50 C49 109.6(17) . .
O44 C50 H50A 109.8 . .
C49 C50 H50A 109.8 . .
O44 C50 H50B 109.8 . .
C49 C50 H50B 109.8 . .
H50A C50 H50B 108.2 . .
O44 C51 C52 104.9(15) . .
O44 C51 H51A 110.8 . .
C52 C51 H51A 110.8 . .
O44 C51 H51B 110.8 . .
C52 C51 H51B 110.8 . .
H51A C51 H51B 108.8 . .
N41 C52 C51 112.8(15) . .
N41 C52 H52A 109.0 . .
C51 C52 H52A 109.0 . .
N41 C52 H52B 109.0 . .
C51 C52 H52B 109.0 . .
H52A C52 H52B 107.8 . .
C54 C53 N41 113.2(12) . .
C54 C53 H53A 108.9 . .
N41 C53 H53A 108.9 . .
C54 C53 H53B 108.9 . .
N41 C53 H53B 108.9 . .
H53A C53 H53B 107.8 . .
O45 C54 C53 112.1(14) . .
O45 C54 H54A 109.2 . .
C53 C54 H54A 109.2 . .
O45 C54 H54B 109.2 . .
C53 C54 H54B 109.2 . .
H54A C54 H54B 107.9 . .
O45 C55 C56 108.0(13) . .
O45 C55 H55A 110.1 . .
C56 C55 H55A 110.1 . .
O45 C55 H55B 110.1 . .
C56 C55 H55B 110.1 . .
H55A C55 H55B 108.4 . .
O46 C56 C55 109.8(12) . .
O46 C56 H56A 109.7 . .
C55 C56 H56A 109.7 . .
O46 C56 H56B 109.7 . .
C55 C56 H56B 109.7 . .
H56A C56 H56B 108.2 . .
O46 C57 C58 108.8(12) . .
O46 C57 H57A 109.9 . .
C58 C57 H57A 109.9 . .
O46 C57 H57B 109.9 . .
C58 C57 H57B 109.9 . .
H57A C57 H57B 108.3 . .
N42 C58 C57 112.9(12) . .
N42 C58 H58A 109.0 . .
C57 C58 H58A 109.0 . .
N42 C58 H58B 109.0 . .
C57 C58 H58B 109.0 . .
H58A C58 H58B 107.8 . .
O65 K5 O61 96.0(6) . .
O65 K5 O66 59.9(4) . .
O61 K5 O66 128.3(6) . .
O65 K5 O63 138.1(5) . .
O61 K5 O63 123.4(6) . .
O66 K5 O63 98.9(4) . .
O65 K5 O64 100.1(5) . .
O61 K5 O64 103.7(6) . .
O66 K5 O64 124.1(5) . .
O63 K5 O64 60.0(5) . .
O65 K5 O62 113.0(5) . .
O61 K5 O62 56.0(6) . .
O66 K5 O62 90.0(5) . .
O63 K5 O62 101.7(5) . .
O64 K5 O62 141.8(5) . .
O65 K5 N61 61.7(5) . .
O61 K5 N61 61.5(6) . .
O66 K5 N61 121.5(6) . .
O63 K5 N61 122.3(6) . .
O64 K5 N61 63.3(6) . .
O62 K5 N61 116.2(6) . .
O65 K5 N62 119.8(5) . .
O61 K5 N62 112.4(7) . .
O66 K5 N62 60.8(5) . .
O63 K5 N62 61.2(5) . .
O64 K5 N62 121.0(6) . .
O62 K5 N62 57.6(6) . .
N61 K5 N62 173.8(6) . .
C61 N61 C73 115(2) . .
C61 N61 C72 115(3) . .
C73 N61 C72 109(2) . .
C61 N61 K5 105.4(17) . .
C73 N61 K5 109.3(17) . .
C72 N61 K5 102.6(15) . .
C66 N62 C67 119(2) . .
C66 N62 C78 108(2) . .
C67 N62 C78 105(2) . .
C66 N62 K5 112.6(18) . .
C67 N62 K5 98.5(13) . .
C78 N62 K5 112.6(19) . .
C63 O61 C62 104(2) . .
C63 O61 K5 116.6(17) . .
C62 O61 K5 118.0(19) . .
N61 C61 C62 114(2) . .
N61 C61 H61A 108.8 . .
C62 C61 H61A 108.8 . .
N61 C61 H61B 108.8 . .
C62 C61 H61B 108.8 . .
H61A C61 H61B 107.7 . .
C64 O62 C65 103(2) . .
C64 O62 K5 121.5(19) . .
C65 O62 K5 108.3(13) . .
O61 C62 C61 103(3) . .
O61 C62 H62A 111.1 . .
C61 C62 H62A 111.1 . .
O61 C62 H62B 111.1 . .
C61 C62 H62B 111.1 . .
H62A C62 H62B 109.0 . .
O61 C63 C64 108(2) . .
O61 C63 H63A 110.0 . .
C64 C63 H63A 110.0 . .
O61 C63 H63B 110.0 . .
C64 C63 H63B 110.0 . .
H63A C63 H63B 108.4 . .
C68 O63 C69 108.2(17) . .
C68 O63 K5 120.1(15) . .
C69 O63 K5 112.9(13) . .
C70 O64 C71 122(2) . .
C70 O64 K5 117.4(17) . .
C71 O64 K5 117.3(15) . .
O62 C64 C63 101(2) . .
O62 C64 H64A 111.6 . .
C63 C64 H64A 111.6 . .
O62 C64 H64B 111.6 . .
C63 C64 H64B 111.6 . .
H64A C64 H64B 109.4 . .
C74 O65 C75 109.8(16) . .
C74 O65 K5 119.6(13) . .
C75 O65 K5 118.4(11) . .
O62 C65 C66 109(2) . .
O62 C65 H65A 109.9 . .
C66 C65 H65A 109.9 . .
O62 C65 H65B 109.9 . .
C66 C65 H65B 109.9 . .
H65A C65 H65B 108.3 . .
C76 O66 C77 104.6(14) . .
C76 O66 K5 113.2(11) . .
C77 O66 K5 122.6(12) . .
N62 C66 C65 106(2) . .
N62 C66 H66A 110.6 . .
C65 C66 H66A 110.6 . .
N62 C66 H66B 110.6 . .
C65 C66 H66B 110.6 . .
H66A C66 H66B 108.7 . .
N62 C67 C68 119(2) . .
N62 C67 H67A 107.5 . .
C68 C67 H67A 107.5 . .
N62 C67 H67B 107.5 . .
C68 C67 H67B 107.5 . .
H67A C67 H67B 107.0 . .
O63 C68 C67 102(2) . .
O63 C68 H68A 111.3 . .
C67 C68 H68A 111.3 . .
O63 C68 H68B 111.3 . .
C67 C68 H68B 111.3 . .
H68A C68 H68B 109.2 . .
C70 C69 O63 111.5(18) . .
C70 C69 H69A 109.3 . .
O63 C69 H69A 109.3 . .
C70 C69 H69B 109.3 . .
O63 C69 H69B 109.3 . .
H69A C69 H69B 108.0 . .
O64 C70 C69 121(2) . .
O64 C70 H70A 107.2 . .
C69 C70 H70A 107.2 . .
O64 C70 H70B 107.2 . .
C69 C70 H70B 107.2 . .
H70A C70 H70B 106.8 . .
O64 C71 C72 116(2) . .
O64 C71 H71A 108.4 . .
C72 C71 H71A 108.4 . .
O64 C71 H71B 108.4 . .
C72 C71 H71B 108.4 . .
H71A C71 H71B 107.4 . .
C71 C72 N61 127(2) . .
C71 C72 H72A 105.6 . .
N61 C72 H72A 105.6 . .
C71 C72 H72B 105.6 . .
N61 C72 H72B 105.6 . .
H72A C72 H72B 106.1 . .
N61 C73 C74 115(2) . .
N61 C73 H73A 108.5 . .
C74 C73 H73A 108.5 . .
N61 C73 H73B 108.5 . .
C74 C73 H73B 108.5 . .
H73A C73 H73B 107.5 . .
O65 C74 C73 110(2) . .
O65 C74 H74A 109.6 . .
C73 C74 H74A 109.6 . .
O65 C74 H74B 109.6 . .
C73 C74 H74B 109.6 . .
H74A C74 H74B 108.1 . .
O65 C75 C76 106.3(17) . .
O65 C75 H75A 110.5 . .
C76 C75 H75A 110.5 . .
O65 C75 H75B 110.5 . .
C76 C75 H75B 110.5 . .
H75A C75 H75B 108.7 . .
O66 C76 C75 103.6(18) . .
O66 C76 H76A 111.0 . .
C75 C76 H76A 111.0 . .
O66 C76 H76B 111.0 . .
C75 C76 H76B 111.0 . .
H76A C76 H76B 109.0 . .
O66 C77 C78 107(2) . .
O66 C77 H77A 110.4 . .
C78 C77 H77A 110.4 . .
O66 C77 H77B 110.4 . .
C78 C77 H77B 110.4 . .
H77A C77 H77B 108.6 . .
N62 C78 C77 100(3) . .
N62 C78 H78A 111.8 . .
C77 C78 H78A 111.8 . .
N62 C78 H78B 111.8 . .
C77 C78 H78B 111.8 . .
H78A C78 H78B 109.5 . .
O83 K6 O85 118.7(5) . .
O83 K6 O81 124.8(4) . .
O85 K6 O81 110.5(5) . .
O83 K6 O84 60.7(4) . .
O85 K6 O84 84.1(5) . .
O81 K6 O84 103.5(5) . .
O83 K6 O82 100.8(4) . .
O85 K6 O82 130.6(4) . .
O81 K6 O82 59.7(4) . .
O84 K6 O82 144.0(4) . .
O83 K6 O86 98.2(5) . .
O85 K6 O86 55.5(5) . .
O81 K6 O86 130.9(5) . .
O84 K6 O86 119.1(5) . .
O82 K6 O86 92.7(3) . .
O83 K6 N81 123.6(5) . .
O85 K6 N81 60.8(6) . .
O81 K6 N81 62.7(6) . .
O84 K6 N81 63.3(5) . .
O82 K6 N81 120.6(6) . .
O86 K6 N81 114.9(6) . .
O83 K6 N82 61.4(4) . .
O85 K6 N82 113.7(5) . .
O81 K6 N82 118.8(5) . .
O84 K6 N82 120.8(4) . .
O82 K6 N82 59.6(4) . .
O86 K6 N82 59.1(4) . .
N81 K6 N82 173.6(5) . .
O83 K6 C96 88.4(7) . .
O85 K6 C96 43.5(8) . .
O81 K6 C96 146.7(8) . .
O84 K6 C96 94.8(8) . .
O82 K6 C96 116.5(7) . .
O86 K6 C96 24.4(6) . .
N81 K6 C96 103.3(9) . .
N82 K6 C96 72.0(7) . .
C83 O81 C82 114(2) . .
C83 O81 K6 120.4(15) . .
C82 O81 K6 112(2) . .
C93 N81 C92 115(2) . .
C93 N81 C81 116(2) . .
C92 N81 C81 107(3) . .
C93 N81 K6 105.0(17) . .
C92 N81 K6 105.1(17) . .
C81 N81 K6 108.1(18) . .
C82 C81 N81 118(4) . .
C82 C81 H81A 107.7 . .
N81 C81 H81A 107.7 . .
C82 C81 H81B 107.7 . .
N81 C81 H81B 107.7 . .
H81A C81 H81B 107.1 . .
C86 N82 C87 109.9(16) . .
C86 N82 C98 110.5(15) . .
C87 N82 C98 110.2(15) . .
C86 N82 K6 109.2(11) . .
C87 N82 K6 106.3(10) . .
C98 N82 K6 110.7(10) . .
C84 O82 C85 114.7(14) . .
C84 O82 K6 109.2(12) . .
C85 O82 K6 113.0(10) . .
C81 C82 O81 110(4) . .
C81 C82 H82A 109.6 . .
O81 C82 H82A 109.6 . .
C81 C82 H82B 109.6 . .
O81 C82 H82B 109.6 . .
H82A C82 H82B 108.1 . .
C89 O83 C88 112.2(15) . .
C89 O83 K6 117.5(12) . .
C88 O83 K6 120.1(10) . .
O81 C83 C84 110.3(18) . .
O81 C83 H83A 109.6 . .
C84 C83 H83A 109.6 . .
O81 C83 H83B 109.6 . .
C84 C83 H83B 109.6 . .
H83A C83 H83B 108.1 . .
O82 C84 C83 117(2) . .
O82 C84 H84A 107.9 . .
C83 C84 H84A 107.9 . .
O82 C84 H84B 107.9 . .
C83 C84 H84B 107.9 . .
H84A C84 H84B 107.2 . .
C90 O84 C91 99.9(17) . .
C90 O84 K6 109.8(12) . .
C91 O84 K6 104.3(13) . .
C94 O85 C95 112.3(19) . .
C94 O85 K6 122.2(16) . .
C95 O85 K6 120.2(14) . .
O82 C85 C86 109.8(14) . .
O82 C85 H85A 109.7 . .
C86 C85 H85A 109.7 . .
O82 C85 H85B 109.7 . .
C86 C85 H85B 109.7 . .
H85A C85 H85B 108.2 . .
C96 O86 C97 120(2) . .
C96 O86 K6 90.4(19) . .
C97 O86 K6 118.7(12) . .
N82 C86 C85 114.4(18) . .
N82 C86 H86A 108.7 . .
C85 C86 H86A 108.7 . .
N82 C86 H86B 108.7 . .
C85 C86 H86B 108.7 . .
H86A C86 H86B 107.6 . .
N82 C87 C88 117.5(16) . .
N82 C87 H87A 107.9 . .
C88 C87 H87A 107.9 . .
N82 C87 H87B 107.9 . .
C88 C87 H87B 107.9 . .
H87A C87 H87B 107.2 . .
C87 C88 O83 108.7(15) . .
C87 C88 H88A 109.9 . .
O83 C88 H88A 109.9 . .
C87 C88 H88B 109.9 . .
O83 C88 H88B 109.9 . .
H88A C88 H88B 108.3 . .
O83 C89 C90 107.4(19) . .
O83 C89 H89A 110.2 . .
C90 C89 H89A 110.2 . .
O83 C89 H89B 110.2 . .
C90 C89 H89B 110.2 . .
H89A C89 H89B 108.5 . .
O84 C90 C89 106.3(18) . .
O84 C90 H90A 110.5 . .
C89 C90 H90A 110.5 . .
O84 C90 H90B 110.5 . .
C89 C90 H90B 110.5 . .
H90A C90 H90B 108.7 . .
C92 C91 O84 95(2) . .
C92 C91 H91A 112.8 . .
O84 C91 H91A 112.8 . .
C92 C91 H91B 112.8 . .
O84 C91 H91B 112.8 . .
H91A C91 H91B 110.2 . .
N81 C92 C91 117(3) . .
N81 C92 H92A 108.1 . .
C91 C92 H92A 108.1 . .
N81 C92 H92B 108.1 . .
C91 C92 H92B 108.1 . .
H92A C92 H92B 107.3 . .
N81 C93 C94 120(2) . .
N81 C93 H93A 107.2 . .
C94 C93 H93A 107.2 . .
N81 C93 H93B 107.2 . .
C94 C93 H93B 107.2 . .
H93A C93 H93B 106.9 . .
O85 C94 C93 113(2) . .
O85 C94 H94A 108.9 . .
C93 C94 H94A 108.9 . .
O85 C94 H94B 108.9 . .
C93 C94 H94B 108.9 . .
H94A C94 H94B 107.7 . .
O85 C95 C96 99(2) . .
O85 C95 H95A 111.9 . .
C96 C95 H95A 111.9 . .
O85 C95 H95B 111.9 . .
C96 C95 H95B 111.9 . .
H95A C95 H95B 109.6 . .
O86 C96 C95 117(3) . .
O86 C96 K6 65.2(17) . .
C95 C96 K6 95(2) . .
O86 C96 H96A 108.1 . .
C95 C96 H96A 108.1 . .
K6 C96 H96A 155.6 . .
O86 C96 H96B 108.1 . .
C95 C96 H96B 108.1 . .
K6 C96 H96B 57.2 . .
H96A C96 H96B 107.3 . .
O86 C97 C98 115.6(18) . .
O86 C97 H97A 108.4 . .
C98 C97 H97A 108.4 . .
O86 C97 H97B 108.4 . .
C98 C97 H97B 108.4 . .
H97A C97 H97B 107.5 . .
N82 C98 C97 115.2(15) . .
N82 C98 H98A 108.5 . .
C97 C98 H98A 108.5 . .
N82 C98 H98B 108.5 . .
C97 C98 H98B 108.5 . .
H98A C98 H98B 107.5 . .
O104 K7 O101 83.0(5) . .
O104 K7 O106 131.2(4) . .
O101 K7 O106 143.4(5) . .
O104 K7 O102 117.8(5) . .
O101 K7 O102 62.4(5) . .
O106 K7 O102 102.0(5) . .
O104 K7 O105 104.6(4) . .
O101 K7 O105 103.7(4) . .
O106 K7 O105 60.3(3) . .
O102 K7 O105 131.6(4) . .
O104 K7 O103 58.8(3) . .
O101 K7 O103 126.5(4) . .
O106 K7 O103 87.7(3) . .
O102 K7 O103 101.9(3) . .
O105 K7 O103 120.2(3) . .
O104 K7 N101 60.2(3) . .
O101 K7 N101 61.6(4) . .
O106 K7 N101 119.3(4) . .
O102 K7 N101 123.6(4) . .
O105 K7 N101 59.6(4) . .
O103 K7 N101 115.5(3) . .
O104 K7 N102 116.2(4) . .
O101 K7 N102 121.5(4) . .
O106 K7 N102 60.6(3) . .
O102 K7 N102 59.8(4) . .
O105 K7 N102 120.8(4) . .
O103 K7 N102 60.2(3) . .
N101 K7 N102 175.6(3) . .
O104 K7 C109 43.9(4) . .
O101 K7 C109 101.4(5) . .
O106 K7 C109 112.6(4) . .
O102 K7 C109 92.2(5) . .
O105 K7 C109 135.9(4) . .
O103 K7 C109 25.2(3) . .
N101 K7 C109 104.0(4) . .
N102 K7 C109 72.5(4) . .
O104 K7 C104 100.3(5) . .
O101 K7 C104 42.1(4) . .
O106 K7 C104 123.9(5) . .
O102 K7 C104 22.6(5) . .
O105 K7 C104 134.0(4) . .
O103 K7 C104 105.8(4) . .
N101 K7 C104 103.5(4) . .
N102 K7 C104 79.4(4) . .
C109 K7 C104 87.9(5) . .
C103 O101 C102 108.9(15) . .
C103 O101 K7 116.8(15) . .
C102 O101 K7 115.7(10) . .
C112 N101 C113 111.1(14) . .
C112 N101 C101 109.1(14) . .
C113 N101 C101 113.7(15) . .
C112 N101 K7 107.8(9) . .
C113 N101 K7 109.6(11) . .
C101 N101 K7 105.3(10) . .
C102 C101 N101 117.9(16) . .
C102 C101 H10A 107.8 . .
N101 C101 H10A 107.8 . .
C102 C101 H10B 107.8 . .
N101 C101 H10B 107.8 . .
H10A C101 H10B 107.2 . .
C106 N102 C118 110.2(14) . .
C106 N102 C107 112.8(13) . .
C118 N102 C107 109.0(14) . .
C106 N102 K7 107.5(10) . .
C118 N102 K7 106.3(9) . .
C107 N102 K7 110.8(9) . .
O101 C102 C101 105.6(15) . .
O101 C102 H10C 110.6 . .
C101 C102 H10C 110.6 . .
O101 C102 H10D 110.6 . .
C101 C102 H10D 110.6 . .
H10C C102 H10D 108.7 . .
C104 O102 C105 112.7(15) . .
C104 O102 K7 106.4(13) . .
C105 O102 K7 114.0(10) . .
C109 O103 C108 118.0(13) . .
C109 O103 K7 92.6(9) . .
C108 O103 K7 117.4(10) . .
O101 C103 C104 104.6(16) . .
O101 C103 H10E 110.8 . .
C104 C103 H10E 110.8 . .
O101 C103 H10F 110.8 . .
C104 C103 H10F 110.8 . .
H10E C103 H10F 108.9 . .
C111 O104 C110 119.6(13) . .
C111 O104 K7 124.3(11) . .
C110 O104 K7 116.1(9) . .
O102 C104 C103 111.0(17) . .
O102 C104 K7 51.0(9) . .
C103 C104 K7 79.8(10) . .
O102 C104 H10G 109.4 . .
C103 C104 H10G 109.4 . .
K7 C104 H10G 83.9 . .
O102 C104 H10H 109.4 . .
C103 C104 H10H 109.4 . .
K7 C104 H10H 160.3 . .
H10G C104 H10H 108.0 . .
C115 O105 C114 113.1(14) . .
C115 O105 K7 113.8(10) . .
C114 O105 K7 117.7(11) . .
O102 C105 C106 106.5(16) . .
O102 C105 H10I 110.4 . .
C106 C105 H10I 110.4 . .
O102 C105 H10J 110.4 . .
C106 C105 H10J 110.4 . .
H10I C105 H10J 108.6 . .
C116 O106 C117 116.6(13) . .
C116 O106 K7 113.6(11) . .
C117 O106 K7 111.3(10) . .
N102 C106 C105 112.8(15) . .
N102 C106 H10K 109.0 . .
C105 C106 H10K 109.0 . .
N102 C106 H10L 109.0 . .
C105 C106 H10L 109.0 . .
H10K C106 H10L 107.8 . .
N102 C107 C108 117.1(14) . .
N102 C107 H10M 108.0 . .
C108 C107 H10M 108.0 . .
N102 C107 H10N 108.0 . .
C108 C107 H10N 108.0 . .
H10M C107 H10N 107.3 . .
O103 C108 C107 114.5(14) . .
O103 C108 H10O 108.6 . .
C107 C108 H10O 108.6 . .
O103 C108 H10P 108.6 . .
C107 C108 H10P 108.6 . .
H10O C108 H10P 107.6 . .
C110 C109 O103 110.9(15) . .
C110 C109 K7 88.4(10) . .
O103 C109 K7 62.2(8) . .
C110 C109 H10Q 109.5 . .
O103 C109 H10Q 109.5 . .
K7 C109 H10Q 63.9 . .
C110 C109 H10R 109.5 . .
O103 C109 H10R 109.5 . .
K7 C109 H10R 162.1 . .
H10Q C109 H10R 108.1 . .
C109 C110 O104 111.4(14) . .
C109 C110 H11C 109.3 . .
O104 C110 H11C 109.3 . .
C109 C110 H11D 109.3 . .
O104 C110 H11D 109.3 . .
H11C C110 H11D 108.0 . .
O104 C111 C112 115.4(16) . .
O104 C111 H11E 108.4 . .
C112 C111 H11E 108.4 . .
O104 C111 H11F 108.4 . .
C112 C111 H11F 108.4 . .
H11E C111 H11F 107.5 . .
N101 C112 C111 116.9(14) . .
N101 C112 H11G 108.1 . .
C111 C112 H11G 108.1 . .
N101 C112 H11H 108.1 . .
C111 C112 H11H 108.1 . .
H11G C112 H11H 107.3 . .
N101 C113 C114 115.6(18) . .
N101 C113 H11I 108.4 . .
C114 C113 H11I 108.4 . .
N101 C113 H11J 108.4 . .
C114 C113 H11J 108.4 . .
H11I C113 H11J 107.4 . .
O105 C114 C113 113.4(15) . .
O105 C114 H11K 108.9 . .
C113 C114 H11K 108.9 . .
O105 C114 H11L 108.9 . .
C113 C114 H11L 108.9 . .
H11K C114 H11L 107.7 . .
O105 C115 C116 111.5(15) . .
O105 C115 H11M 109.3 . .
C116 C115 H11M 109.3 . .
O105 C115 H11N 109.3 . .
C116 C115 H11N 109.3 . .
H11M C115 H11N 108.0 . .
O106 C116 C115 111.3(15) . .
O106 C116 H11O 109.4 . .
C115 C116 H11O 109.4 . .
O106 C116 H11P 109.4 . .
C115 C116 H11P 109.4 . .
H11O C116 H11P 108.0 . .
C118 C117 O106 110.8(15) . .
C118 C117 H11Q 109.5 . .
O106 C117 H11Q 109.5 . .
C118 C117 H11R 109.5 . .
O106 C117 H11R 109.5 . .
H11Q C117 H11R 108.1 . .
C117 C118 N102 117.9(17) . .
C117 C118 H11S 107.8 . .
N102 C118 H11S 107.8 . .
C117 C118 H11T 107.8 . .
N102 C118 H11T 107.8 . .
H11S C118 H11T 107.2 . .
O125 K8 O126 61.6(4) . .
O125 K8 O124 98.0(4) . .
O126 K8 O124 139.0(4) . .
O125 K8 O122 133.1(4) . .
O126 K8 O122 93.3(4) . .
O124 K8 O122 123.0(4) . .
O125 K8 O123 119.7(4) . .
O126 K8 O123 98.0(4) . .
O124 K8 O123 59.7(3) . .
O122 K8 O123 101.5(4) . .
O125 K8 O121 95.0(4) . .
O126 K8 O121 115.8(4) . .
O124 K8 O121 100.2(4) . .
O122 K8 O121 59.0(4) . .
O123 K8 O121 140.6(4) . .
O125 K8 N121 61.7(4) . .
O126 K8 N121 122.4(4) . .
O124 K8 N121 59.3(4) . .
O122 K8 N121 118.5(5) . .
O123 K8 N121 118.2(4) . .
O121 K8 N121 60.5(4) . .
O125 K8 N122 120.1(4) . .
O126 K8 N122 59.8(4) . .
O124 K8 N122 118.6(4) . .
O122 K8 N122 61.5(4) . .
O123 K8 N122 59.8(4) . .
O121 K8 N122 119.9(4) . .
N121 K8 N122 177.7(4) . .
C122 O121 C123 119.4(16) . .
C122 O121 K8 112.2(13) . .
C123 O121 K8 109.6(11) . .
C132 N121 C121 109.5(18) . .
C132 N121 C133 116.2(18) . .
C121 N121 C133 106.1(17) . .
C132 N121 K8 109.1(13) . .
C121 N121 K8 109.4(13) . .
C133 N121 K8 106.5(11) . .
C122 C121 N121 114(2) . .
C122 C121 H12C 108.8 . .
N121 C121 H12C 108.8 . .
C122 C121 H12D 108.8 . .
N121 C121 H12D 108.8 . .
H12C C121 H12D 107.7 . .
C125 O122 C124 107.6(15) . .
C125 O122 K8 117.9(12) . .
C124 O122 K8 114.9(11) . .
C138 N122 C126 113.5(19) . .
C138 N122 C127 115.3(17) . .
C126 N122 C127 108.6(17) . .
C138 N122 K8 107.9(11) . .
C126 N122 K8 104.2(11) . .
C127 N122 K8 106.5(12) . .
C121 C122 O121 110(2) . .
C121 C122 H12E 109.6 . .
O121 C122 H12E 109.6 . .
C121 C122 H12F 109.6 . .
O121 C122 H12F 109.6 . .
H12E C122 H12F 108.1 . .
C128 O123 C129 111.0(15) . .
C128 O123 K8 117.1(11) . .
C129 O123 K8 113.1(11) . .
C124 C123 O121 112.5(18) . .
C124 C123 H12G 109.1 . .
O121 C123 H12G 109.1 . .
C124 C123 H12H 109.1 . .
O121 C123 H12H 109.1 . .
H12G C123 H12H 107.8 . .
C130 O124 C131 105.4(18) . .
C130 O124 K8 118.7(11) . .
C131 O124 K8 120.5(15) . .
C123 C124 O122 106.8(18) . .
C123 C124 H12I 110.4 . .
O122 C124 H12I 110.4 . .
C123 C124 H12J 110.4 . .
O122 C124 H12J 110.4 . .
H12I C124 H12J 108.6 . .
C135 O125 C134 106.6(16) . .
C135 O125 K8 114.4(11) . .
C134 O125 K8 114.8(12) . .
O122 C125 C126 108.9(17) . .
O122 C125 H12K 109.9 . .
C126 C125 H12K 109.9 . .
O122 C125 H12L 109.9 . .
C126 C125 H12L 109.9 . .
H12K C125 H12L 108.3 . .
C136 O126 C137 109.6(18) . .
C136 O126 K8 113.2(12) . .
C137 O126 K8 115.7(11) . .
N122 C126 C125 113.5(19) . .
N122 C126 H12M 108.9 . .
C125 C126 H12M 108.9 . .
N122 C126 H12N 108.9 . .
C125 C126 H12N 108.9 . .
H12M C126 H12N 107.7 . .
C128 C127 N122 118.7(19) . .
C128 C127 H12O 107.6 . .
N122 C127 H12O 107.6 . .
C128 C127 H12P 107.6 . .
N122 C127 H12P 107.6 . .
H12O C127 H12P 107.1 . .
O123 C128 C127 109.0(15) . .
O123 C128 H12Q 109.9 . .
C127 C128 H12Q 109.9 . .
O123 C128 H12R 109.9 . .
C127 C128 H12R 109.9 . .
H12Q C128 H12R 108.3 . .
O123 C129 C130 111.8(16) . .
O123 C129 H12S 109.3 . .
C130 C129 H12S 109.3 . .
O123 C129 H12T 109.3 . .
C130 C129 H12T 109.3 . .
H12S C129 H12T 107.9 . .
O124 C130 C129 107.5(18) . .
O124 C130 H13C 110.2 . .
C129 C130 H13C 110.2 . .
O124 C130 H13D 110.2 . .
C129 C130 H13D 110.2 . .
H13C C130 H13D 108.5 . .
O124 C131 C132 112(2) . .
O124 C131 H13E 109.3 . .
C132 C131 H13E 109.3 . .
O124 C131 H13F 109.3 . .
C132 C131 H13F 109.3 . .
H13E C131 H13F 107.9 . .
N121 C132 C131 114(2) . .
N121 C132 H13G 108.7 . .
C131 C132 H13G 108.7 . .
N121 C132 H13H 108.7 . .
C131 C132 H13H 108.7 . .
H13G C132 H13H 107.6 . .
C134 C133 N121 111.1(17) . .
C134 C133 H13I 109.4 . .
N121 C133 H13I 109.4 . .
C134 C133 H13J 109.4 . .
N121 C133 H13J 109.4 . .
H13I C133 H13J 108.0 . .
O125 C134 C133 109.6(18) . .
O125 C134 H13K 109.8 . .
C133 C134 H13K 109.8 . .
O125 C134 H13L 109.8 . .
C133 C134 H13L 109.8 . .
H13K C134 H13L 108.2 . .
O125 C135 C136 108.1(18) . .
O125 C135 H13M 110.1 . .
C136 C135 H13M 110.1 . .
O125 C135 H13N 110.1 . .
C136 C135 H13N 110.1 . .
H13M C135 H13N 108.4 . .
O126 C136 C135 112(2) . .
O126 C136 H13O 109.2 . .
C135 C136 H13O 109.2 . .
O126 C136 H13P 109.2 . .
C135 C136 H13P 109.2 . .
H13O C136 H13P 107.9 . .
C138 C137 O126 103.3(17) . .
C138 C137 H13Q 111.1 . .
O126 C137 H13Q 111.1 . .
C138 C137 H13R 111.1 . .
O126 C137 H13R 111.1 . .
H13Q C137 H13R 109.1 . .
N122 C138 C137 114.0(19) . .
N122 C138 H13S 108.8 . .
C137 C138 H13S 108.8 . .
N122 C138 H13T 108.8 . .
C137 C138 H13T 108.8 . .
H13S C138 H13T 107.7 . .
O146 K9 O143 87.4(6) . .
O146 K9 O145 59.8(4) . .
O143 K9 O145 109.4(5) . .
O146 K9 O141 119.8(6) . .
O143 K9 O141 150.3(6) . .
O145 K9 O141 95.6(4) . .
O146 K9 O142 102.6(4) . .
O143 K9 O142 107.3(5) . .
O145 K9 O142 137.9(4) . .
O141 K9 O142 58.1(4) . .
O146 K9 O144 128.5(5) . .
O143 K9 O144 58.6(5) . .
O145 K9 O144 93.9(4) . .
O141 K9 O144 105.1(5) . .
O142 K9 O144 122.9(4) . .
O146 K9 N142 59.7(4) . .
O143 K9 N142 64.7(5) . .
O145 K9 N142 119.4(4) . .
O141 K9 N142 116.8(4) . .
O142 K9 N142 61.0(4) . .
O144 K9 N142 121.1(4) . .
O146 K9 N141 120.7(4) . .
O143 K9 N141 118.3(5) . .
O145 K9 N141 61.3(4) . .
O141 K9 N141 60.1(4) . .
O142 K9 N141 116.2(5) . .
O144 K9 N141 61.5(5) . .
N142 K9 N141 176.8(5) . .
O146 K9 C155 40.6(6) . .
O143 K9 C155 99.7(7) . .
O145 K9 C155 19.7(5) . .
O141 K9 C155 108.8(6) . .
O142 K9 C155 133.1(6) . .
O144 K9 C155 103.8(6) . .
N142 K9 C155 99.9(6) . .
N141 K9 C155 80.9(6) . .
O146 K9 C154 80.2(6) . .
O143 K9 C154 109.0(7) . .
O145 K9 C154 20.8(5) . .
O141 K9 C154 88.6(6) . .
O142 K9 C154 143.6(6) . .
O144 K9 C154 76.8(6) . .
N142 K9 C154 139.2(6) . .
N141 K9 C154 42.0(6) . .
C155 K9 C154 39.6(7) . .
O146 K9 C146 79.2(6) . .
O143 K9 C146 72.6(6) . .
O145 K9 C146 138.5(6) . .
O141 K9 C146 99.4(6) . .
O142 K9 C146 41.4(6) . .
O144 K9 C146 118.7(6) . .
N142 K9 C146 21.9(6) . .
N141 K9 C146 156.0(6) . .
C155 K9 C146 119.9(7) . .
C154 K9 C146 159.3(7) . .
O146 K9 C141 130.7(6) . .
O143 K9 C141 130.4(6) . .
O145 K9 C141 76.3(6) . .
O141 K9 C141 40.0(5) . .
O142 K9 C141 95.0(6) . .
O144 K9 C141 72.0(6) . .
N142 K9 C141 156.0(6) . .
N141 K9 C141 21.2(5) . .
C155 K9 C141 95.7(7) . .
C154 K9 C141 59.9(7) . .
C146 K9 C141 135.4(7) . .
C141 N141 C153 126(2) . .
C141 N141 C152 112(2) . .
C153 N141 C152 108(2) . .
C141 N141 K9 103.4(16) . .
C153 N141 K9 105.7(14) . .
C152 N141 K9 98.2(13) . .
C143 O141 C142 107.0(19) . .
C143 O141 K9 120.1(14) . .
C142 O141 K9 124.1(15) . .
N141 C141 C142 132(3) . .
N141 C141 K9 55.4(13) . .
C142 C141 K9 84.4(18) . .
N141 C141 H14C 104.3 . .
C142 C141 H14C 104.3 . .
K9 C141 H14C 155.2 . .
N141 C141 H14D 104.3 . .
C142 C141 H14D 104.3 . .
K9 C141 H14D 94.3 . .
H14C C141 H14D 105.6 . .
C144 O142 C145 111.5(14) . .
C144 O142 K9 117.3(11) . .
C145 O142 K9 117.8(10) . .
C146 N142 C147 111(2) . .
C146 N142 C158 115.3(17) . .
C147 N142 C158 113(2) . .
C146 N142 K9 106.0(14) . .
C147 N142 K9 106.4(19) . .
C158 N142 K9 103.8(12) . .
O141 C142 C141 110(2) . .
O141 C142 H14E 109.7 . .
C141 C142 H14E 109.7 . .
O141 C142 H14F 109.7 . .
C141 C142 H14F 109.7 . .
H14E C142 H14F 108.2 . .
C149 O143 C148 107(2) . .
C149 O143 K9 127.1(17) . .
C148 O143 K9 113.0(12) . .
O141 C143 C144 107.9(17) . .
O141 C143 H14G 110.1 . .
C144 C143 H14G 110.1 . .
O141 C143 H14H 110.1 . .
C144 C143 H14H 110.1 . .
H14G C143 H14H 108.4 . .
C150 O144 C151 92(2) . .
C150 O144 K9 114.2(15) . .
C151 O144 K9 122.4(17) . .
O142 C144 C143 107.5(16) . .
O142 C144 H14I 110.2 . .
C143 C144 H14I 110.2 . .
O142 C144 H14J 110.2 . .
C143 C144 H14J 110.2 . .
H14I C144 H14J 108.5 . .
C155 O145 C154 128(2) . .
C155 O145 K9 113.7(16) . .
C154 O145 K9 112.3(15) . .
O142 C145 C146 106.3(14) . .
O142 C145 H14K 110.5 . .
C146 C145 H14K 110.5 . .
O142 C145 H14L 110.5 . .
C146 C145 H14L 110.5 . .
H14K C145 H14L 108.7 . .
C156 O146 C157 111.4(14) . .
C156 O146 K9 121.4(10) . .
C157 O146 K9 127.0(12) . .
N142 C146 C145 117(2) . .
N142 C146 K9 52.1(10) . .
C145 C146 K9 84.6(11) . .
N142 C146 H14M 108.0 . .
C145 C146 H14M 108.0 . .
K9 C146 H14M 82.3 . .
N142 C146 H14N 108.0 . .
C145 C146 H14N 108.0 . .
K9 C146 H14N 160.1 . .
H14M C146 H14N 107.3 . .
N142 C147 C148 117(3) . .
N142 C147 H14O 108.0 . .
C148 C147 H14O 108.0 . .
N142 C147 H14P 108.0 . .
C148 C147 H14P 108.0 . .
H14O C147 H14P 107.2 . .
O143 C148 C147 109(2) . .
O143 C148 H14Q 109.9 . .
C147 C148 H14Q 109.9 . .
O143 C148 H14R 109.9 . .
C147 C148 H14R 109.9 . .
H14Q C148 H14R 108.3 . .
O143 C149 C150 104(2) . .
O143 C149 H14S 110.9 . .
C150 C149 H14S 110.9 . .
O143 C149 H14T 110.9 . .
C150 C149 H14T 110.9 . .
H14S C149 H14T 108.9 . .
O144 C150 C149 108(2) . .
O144 C150 H15C 110.1 . .
C149 C150 H15C 110.1 . .
O144 C150 H15D 110.1 . .
C149 C150 H15D 110.1 . .
H15C C150 H15D 108.4 . .
C152 C151 O144 96(3) . .
C152 C151 H15E 112.6 . .
O144 C151 H15E 112.6 . .
C152 C151 H15F 112.6 . .
O144 C151 H15F 112.6 . .
H15E C151 H15F 110.1 . .
C151 C152 N141 135(4) . .
C151 C152 H15G 103.5 . .
N141 C152 H15G 103.5 . .
C151 C152 H15H 103.5 . .
N141 C152 H15H 103.5 . .
H15G C152 H15H 105.3 . .
C154 C153 N141 122(3) . .
C154 C153 H15I 106.8 . .
N141 C153 H15I 106.8 . .
C154 C153 H15J 106.8 . .
N141 C153 H15J 106.8 . .
H15I C153 H15J 106.7 . .
C153 C154 O145 124(3) . .
C153 C154 K9 88(2) . .
O145 C154 K9 46.9(12) . .
C153 C154 H15K 106.2 . .
O145 C154 H15K 106.2 . .
K9 C154 H15K 93.2 . .
C153 C154 H15L 106.2 . .
O145 C154 H15L 106.2 . .
K9 C154 H15L 151.3 . .
H15K C154 H15L 106.4 . .
O145 C155 C156 127(3) . .
O145 C155 K9 46.6(13) . .
C156 C155 K9 83.6(15) . .
O145 C155 H15M 105.7 . .
C156 C155 H15M 105.7 . .
K9 C155 H15M 105.7 . .
O145 C155 H15N 105.7 . .
C156 C155 H15N 105.7 . .
K9 C155 H15N 142.7 . .
H15M C155 H15N 106.1 . .
O146 C156 C155 113.3(18) . .
O146 C156 H15O 108.9 . .
C155 C156 H15O 108.9 . .
O146 C156 H15P 108.9 . .
C155 C156 H15P 108.9 . .
H15O C156 H15P 107.7 . .
C158 C157 O146 107.8(16) . .
C158 C157 H15Q 110.2 . .
O146 C157 H15Q 110.2 . .
C158 C157 H15R 110.2 . .
O146 C157 H15R 110.2 . .
H15Q C157 H15R 108.5 . .
C157 C158 N142 116.8(17) . .
C157 C158 H15S 108.1 . .
N142 C158 H15S 108.1 . .
C157 C158 H15T 108.1 . .
N142 C158 H15T 108.1 . .
H15S C158 H15T 107.3 . .
O163 K10 O164 60.7(4) . .
O163 K10 O161 131.7(7) . .
O164 K10 O161 96.0(6) . .
O163 K10 O166 90.5(7) . .
O164 K10 O166 125.9(7) . .
O161 K10 O166 133.3(8) . .
O163 K10 O162 93.8(6) . .
O164 K10 O162 121.0(5) . .
O161 K10 O162 60.9(7) . .
O166 K10 O162 104.4(7) . .
O163 K10 O165 122.0(8) . .
O164 K10 O165 94.9(7) . .
O161 K10 O165 100.1(9) . .
O166 K10 O165 60.9(9) . .
O162 K10 O165 139.3(7) . .
O163 K10 N162 61.2(4) . .
O164 K10 N162 121.7(4) . .
O161 K10 N162 119.3(7) . .
O166 K10 N162 58.5(7) . .
O162 K10 N162 59.1(5) . .
O165 K10 N162 119.4(7) . .
O163 K10 N161 124.2(6) . .
O164 K10 N161 63.5(6) . .
O161 K10 N161 56.0(8) . .
O166 K10 N161 121.4(8) . .
O162 K10 N161 116.6(7) . .
O165 K10 N161 60.6(8) . .
N162 K10 N161 174.2(6) . .
O163 K10 C175 101.6(7) . .
O164 K10 C175 94.0(7) . .
O161 K10 C175 123.0(9) . .
O166 K10 C175 44.9(8) . .
O162 K10 C175 144.9(7) . .
O165 K10 C175 23.0(7) . .
N162 K10 C175 101.5(7) . .
N161 K10 C175 79.9(8) . .
C173 N161 C161 120(3) . .
C173 N161 C172 108(3) . .
C161 N161 C172 120(3) . .
C173 N161 K10 101(2) . .
C161 N161 K10 101.4(19) . .
C172 N161 K10 102.0(16) . .
C163 O161 C162 100(3) . .
C163 O161 K10 104(2) . .
C162 O161 K10 115(2) . .
N161 C161 C162 108(3) . .
N161 C161 H16C 110.1 . .
C162 C161 H16C 110.1 . .
N161 C161 H16D 110.1 . .
C162 C161 H16D 110.1 . .
H16C C161 H16D 108.4 . .
C178 N162 C167 114(2) . .
C178 N162 C166 108(2) . .
C167 N162 C166 108.8(17) . .
C178 N162 K10 111.1(14) . .
C167 N162 K10 106.4(13) . .
C166 N162 K10 108.5(14) . .
C165 O162 C164 110(2) . .
C165 O162 K10 109.9(15) . .
C164 O162 K10 109.1(18) . .
C161 C162 O161 82(3) . .
C161 C162 H16E 115.0 . .
O161 C162 H16E 115.0 . .
C161 C162 H16F 115.0 . .
O161 C162 H16F 115.0 . .
H16E C162 H16F 112.0 . .
C169 O163 C168 110.4(16) . .
C169 O163 K10 111.4(11) . .
C168 O163 K10 115.0(13) . .
C164 C163 O161 95(3) . .
C164 C163 H16G 112.8 . .
O161 C163 H16G 112.8 . .
C164 C163 H16H 112.8 . .
O161 C163 H16H 112.8 . .
H16G C163 H16H 110.3 . .
C170 O164 C171 116(2) . .
C170 O164 K10 114.3(13) . .
C171 O164 K10 111.7(13) . .
O162 C164 C163 101(3) . .
O162 C164 H16I 111.5 . .
C163 C164 H16I 111.5 . .
O162 C164 H16J 111.5 . .
C163 C164 H16J 111.5 . .
H16I C164 H16J 109.3 . .
C175 O165 C174 149(4) . .
C175 O165 K10 96(3) . .
C174 O165 K10 111(3) . .
O162 C165 C166 103(2) . .
O162 C165 H16K 111.3 . .
C166 C165 H16K 111.3 . .
O162 C165 H16L 111.3 . .
C166 C165 H16L 111.3 . .
H16K C165 H16L 109.2 . .
C177 O166 C176 120(3) . .
C177 O166 K10 120(2) . .
C176 O166 K10 109(3) . .
C165 C166 N162 111(2) . .
C165 C166 H16M 109.5 . .
N162 C166 H16M 109.5 . .
C165 C166 H16N 109.5 . .
N162 C166 H16N 109.5 . .
H16M C166 H16N 108.1 . .
N162 C167 C168 115(2) . .
N162 C167 H16O 108.5 . .
C168 C167 H16O 108.5 . .
N162 C167 H16P 108.5 . .
C168 C167 H16P 108.5 . .
H16O C167 H16P 107.5 . .
O163 C168 C167 103.0(18) . .
O163 C168 H16Q 111.2 . .
C167 C168 H16Q 111.2 . .
O163 C168 H16R 111.2 . .
C167 C168 H16R 111.2 . .
H16Q C168 H16R 109.1 . .
O163 C169 C170 111.4(18) . .
O163 C169 H16S 109.3 . .
C170 C169 H16S 109.3 . .
O163 C169 H16T 109.3 . .
C170 C169 H16T 109.3 . .
H16S C169 H16T 108.0 . .
O164 C170 C169 112(2) . .
O164 C170 H17C 109.2 . .
C169 C170 H17C 109.2 . .
O164 C170 H17D 109.2 . .
C169 C170 H17D 109.2 . .
H17C C170 H17D 107.9 . .
O164 C171 C172 110(2) . .
O164 C171 H17E 109.8 . .
C172 C171 H17E 109.8 . .
O164 C171 H17F 109.8 . .
C172 C171 H17F 109.8 . .
H17E C171 H17F 108.2 . .
C171 C172 N161 112(2) . .
C171 C172 H17G 109.3 . .
N161 C172 H17G 109.3 . .
C171 C172 H17H 109.3 . .
N161 C172 H17H 109.3 . .
H17G C172 H17H 107.9 . .
N161 C173 C174 124(3) . .
N161 C173 H17I 106.2 . .
C174 C173 H17I 106.2 . .
N161 C173 H17J 106.2 . .
C174 C173 H17J 106.2 . .
H17I C173 H17J 106.4 . .
O165 C174 C173 114(3) . .
O165 C174 H17K 108.8 . .
C173 C174 H17K 108.8 . .
O165 C174 H17L 108.8 . .
C173 C174 H17L 108.8 . .
H17K C174 H17L 107.7 . .
O165 C175 C176 121(4) . .
O165 C175 K10 60(2) . .
C176 C175 K10 87(3) . .
O165 C175 H17M 107.2 . .
C176 C175 H17M 107.2 . .
K10 C175 H17M 71.8 . .
O165 C175 H17N 107.2 . .
C176 C175 H17N 107.2 . .
K10 C175 H17N 165.1 . .
H17M C175 H17N 106.8 . .
C175 C176 O166 119(4) . .
C175 C176 H17O 107.7 . .
O166 C176 H17O 107.7 . .
C175 C176 H17P 107.7 . .
O166 C176 H17P 107.7 . .
H17O C176 H17P 107.1 . .
O166 C177 C178 107(3) . .
O166 C177 H17Q 110.3 . .
C178 C177 H17Q 110.3 . .
O166 C177 H17R 110.3 . .
C178 C177 H17R 110.3 . .
H17Q C177 H17R 108.5 . .
N162 C178 C177 113(2) . .
N162 C178 H17S 109.0 . .
C177 C178 H17S 109.0 . .
N162 C178 H17T 109.0 . .
C177 C178 H17T 109.0 . .
H17S C178 H17T 107.8 . .

loop_
_geom_bond_atom_site_label_1
_geom_bond_atom_site_label_2
_geom_bond_distance
_geom_bond_site_symmetry_2
Mo1 Sb1 2.8012(16) .
Mo1 Sb1 2.8012(16) 2_655
Mo1 Sb3 2.8044(10) 2_655
Mo1 Sb3 2.8044(10) .
Mo1 Sb4 2.8286(16) .
Mo1 Sb4 2.8286(16) 2_655
Mo1 Sb2 2.8305(11) 2_655
Mo1 Sb2 2.8305(11) .
Sb2 Sb3 2.7917(14) .
Sb2 Sb1 2.8013(16) .
MoA1 MoA1 1.54(5) 2_655
MoA1 Sb4 2.65(2) .
MoA1 Sb1 2.66(2) 2_655
MoA1 Sb3 2.83(2) 2_655
MoA1 SbA2 2.91(3) .
MoA1 Sb3 3.02(2) .
MoA1 Sb1 3.06(2) .
MoA1 Sb4 3.26(2) 2_655
SbA2 Sb1 2.28(3) .
SbA2 Sb3 2.67(3) .
Sb1 MoA1 2.66(2) 2_655
Sb1 Sb1 2.800(2) 2_655
Sb3 Sb4 2.7849(13) .
Sb3 MoA1 2.83(2) 2_655
Sb4 Sb4 2.8043(19) 2_655
Sb4 MoA1 3.26(2) 2_655
Mo5 Sb5 2.8247(16) .
Mo5 Sb5 2.8247(16) 2_755
Mo5 Sb6 2.8248(11) .
Mo5 Sb6 2.8248(11) 2_755
Mo5 Sb8 2.8255(15) 2_755
Mo5 Sb8 2.8255(15) .
Mo5 Sb7 2.8261(10) 2_755
Mo5 Sb7 2.8261(10) .
Sb5 Sb5 2.781(3) 2_755
Sb5 Sb6 2.7935(16) .
Sb6 Sb7 2.7805(14) .
Sb7 Sb8 2.7798(12) .
Sb8 Sb8 2.7971(17) 2_755
Mo9 Sb13 2.8019(14) .
Mo9 Sb10 2.8075(13) .
Mo9 Sb15 2.8180(14) .
Mo9 Sb9 2.8182(15) .
Mo9 Sb12 2.8204(15) .
Mo9 Sb16 2.8298(15) .
Mo9 Sb14 2.8367(15) .
Mo9 Sb11 2.8395(14) .
Sb9 Sb16 2.7977(16) .
Sb9 Sb10 2.8023(14) .
Sb10 Sb11 2.7993(13) .
Sb14 Sb15 2.7929(16) .
Sb14 Sb13 2.8027(15) .
Sb15 Sb16 2.7990(14) .
MoA9 Sb11 2.50(2) .
MoA9 SbB0 2.74(2) .
MoA9 SbA9 2.75(3) .
MoA9 SbB4 2.83(3) .
MoA9 SbB6 2.83(3) .
MoA9 SbB5 2.87(3) .
MoA9 Sb13 2.92(2) .
MoA9 Sb12 3.17(2) .
SbA9 SbB0 2.71(2) .
SbA9 SbB6 2.84(2) .
SbB0 Sb11 2.573(15) .
SbB4 Sb13 2.53(2) .
SbB4 SbB5 2.69(3) .
SbB5 SbB6 2.90(2) .
Sb11 Sb12 2.7833(15) .
Sb12 Sb13 2.7865(13) .
Mo17 Sb23 2.7964(19) .
Mo17 Sb19 2.7970(18) .
Mo17 Sb24 2.8102(16) .
Mo17 Sb22 2.8131(16) .
Mo17 Sb17 2.8207(16) .
Mo17 Sb21 2.8207(15) .
Mo17 Sb20 2.8278(18) .
Mo17 Sb18 2.8399(19) .
Sb17 Sb24 2.7980(17) .
Sb17 Sb18 2.810(2) .
Sb21 Sb22 2.7883(15) .
Sb21 Sb20 2.8129(19) .
Sb22 Sb23 2.7760(17) .
Sb18 Sb19 2.800(2) .
Sb19 Sb20 2.7999(18) .
Sb23 Sb24 2.7796(19) .
SbB8 SbB9 2.720(19) .
SbB9 SbC0 3.109(18) .
SbC3 SbC4 2.21(4) .
K1 O1 2.806(9) 2_755
K1 O1 2.806(9) .
K1 O3 2.823(9) 2_755
K1 O3 2.823(9) .
K1 O2 2.830(8) .
K1 O2 2.830(8) 2_755
K1 N1 3.081(12) .
K1 N1 3.081(12) 2_755
N1 C7 1.41(2) .
N1 C1 1.481(19) 2_755
N1 C6 1.531(18) .
O1 C2 1.431(19) .
O1 C3 1.436(18) .
C1 C2 1.43(2) .
C1 N1 1.481(19) 2_755
C1 H1A 0.9900 .
C1 H1B 0.9900 .
O2 C4 1.396(16) .
O2 C5 1.409(17) .
C2 H2A 0.9900 .
C2 H2B 0.9900 .
C3 C4 1.49(2) .
C3 H3A 0.9900 .
C3 H3B 0.9900 .
O3 C8 1.406(17) .
O3 C9 1.489(15) .
C4 H4A 0.9900 .
C4 H4B 0.9900 .
C5 C6 1.46(2) .
C5 H5A 0.9900 .
C5 H5B 0.9900 .
C6 H6A 0.9900 .
C6 H6B 0.9900 .
C7 C8 1.51(2) .
C7 H7A 0.9900 .
C7 H7B 0.9900 .
C8 H8A 0.9900 .
C8 H8B 0.9900 .
C9 C9 1.32(3) 2_755
C9 H9A 0.9900 .
C9 H9B 0.9900 .
K2 O14 2.740(16) .
K2 O14 2.740(16) 2_756
K2 O18 2.82(3) 2_756
K2 O18 2.82(3) .
K2 O12 2.875(19) .
K2 O12 2.875(19) 2_756
K2 N11 3.04(3) .
K2 N11 3.04(3) 2_756
K2 C14 3.38(3) .
K2 C14 3.38(3) 2_756
K2 C12 3.49(3) .
K2 C12 3.49(3) 2_756
N11 C17 1.40(4) .
N11 C16 1.43(4) .
N11 C11 1.47(4) 2_756
C11 C12 1.44(4) .
C11 N11 1.47(4) 2_756
C11 H11A 0.9900 .
C11 H11B 0.9900 .
O12 C12 1.29(3) .
O12 C13 1.35(3) .
C12 H12A 0.9900 .
C12 H12B 0.9900 .
C13 C14 1.41(3) .
C13 H13A 0.9900 .
C13 H13B 0.9900 .
C14 O14 1.28(3) .
C14 H14A 0.9900 .
C14 H14B 0.9900 .
O14 C15 1.40(2) .
C15 C16 1.52(3) .
C15 H15A 0.9900 .
C15 H15B 0.9900 .
C16 H16A 0.9900 .
C16 H16B 0.9900 .
C17 C18 1.51(3) .
C17 H17A 0.9900 .
C17 H17B 0.9900 .
C18 O18 1.40(3) .
C18 H18A 0.9900 .
C18 H18B 0.9900 .
O18 C19 1.29(3) .
C19 C19 1.22(6) 2_756
C19 H19A 0.9900 .
C19 H19B 0.9900 .
K3 O25 2.789(10) .
K3 O26 2.793(10) .
K3 O23 2.794(9) .
K3 O21 2.805(10) .
K3 O24 2.835(11) .
K3 O22 2.842(10) .
K3 N21 3.046(13) .
K3 N22 3.055(11) .
O21 C23 1.398(18) .
O21 C22 1.41(2) .
N21 C32 1.44(2) .
N21 C33 1.47(2) .
N21 C21 1.48(2) .
C21 C22 1.49(3) .
C21 H21A 0.9900 .
C21 H21B 0.9900 .
N22 C38 1.428(18) .
N22 C26 1.448(17) .
N22 C27 1.452(18) .
O22 C25 1.399(18) .
O22 C24 1.461(17) .
C22 H22A 0.9900 .
C22 H22B 0.9900 .
O23 C29 1.356(17) .
O23 C28 1.390(18) .
C23 C24 1.47(2) .
C23 H23A 0.9900 .
C23 H23B 0.9900 .
C24 H24A 0.9900 .
C24 H24B 0.9900 .
O24 C31 1.41(2) .
O24 C30 1.44(2) .
O25 C34 1.30(2) .
O25 C35 1.435(19) .
C25 C26 1.55(2) .
C25 H25A 0.9900 .
C25 H25B 0.9900 .
O26 C37 1.399(18) .
O26 C36 1.423(18) .
C26 H26A 0.9900 .
C26 H26B 0.9900 .
C27 C28 1.58(2) .
C27 H27A 0.9900 .
C27 H27B 0.9900 .
C28 H28A 0.9900 .
C28 H28B 0.9900 .
C29 C30 1.52(3) .
C29 H29A 0.9900 .
C29 H29B 0.9900 .
C30 H30A 0.9900 .
C30 H30B 0.9900 .
C31 C32 1.53(3) .
C31 H31A 0.9900 .
C31 H31B 0.9900 .
C32 H32A 0.9900 .
C32 H32B 0.9900 .
C33 C34 1.44(3) .
C33 H33A 0.9900 .
C33 H33B 0.9900 .
C34 H34A 0.9900 .
C34 H34B 0.9900 .
C35 C36 1.50(3) .
C35 H35A 0.9900 .
C35 H35B 0.9900 .
C36 H36A 0.9900 .
C36 H36B 0.9900 .
C37 C38 1.47(2) .
C37 H37A 0.9900 .
C37 H37B 0.9900 .
C38 H38A 0.9900 .
C38 H38B 0.9900 .
K4 O46 2.762(9) .
K4 O45 2.796(10) .
K4 O42 2.809(10) .
K4 O43 2.826(10) .
K4 O41 2.853(10) .
K4 O44 2.865(9) .
K4 N41 2.954(12) .
K4 N42 2.980(12) .
O41 C42 1.363(19) .
O41 C43 1.40(2) .
N41 C41 1.44(2) .
N41 C52 1.47(2) .
N41 C53 1.50(2) .
C41 C42 1.53(3) .
C41 H41A 0.9900 .
C41 H41B 0.9900 .
O42 C45 1.37(2) .
O42 C44 1.411(19) .
N42 C47 1.441(19) .
N42 C46 1.45(2) .
N42 C58 1.46(2) .
C42 H42A 0.9900 .
C42 H42B 0.9900 .
O43 C48 1.387(17) .
O43 C49 1.465(18) .
C43 C44 1.40(3) .
C43 H43A 0.9900 .
C43 H43B 0.9900 .
O44 C50 1.347(17) .
O44 C51 1.43(2) .
C44 H44A 0.9900 .
C44 H44B 0.9900 .
O45 C55 1.417(19) .
O45 C54 1.435(18) .
C45 C46 1.54(3) .
C45 H45A 0.9900 .
C45 H45B 0.9900 .
O46 C56 1.388(18) .
O46 C57 1.392(17) .
C46 H46A 0.9900 .
C46 H46B 0.9900 .
C47 C48 1.55(2) .
C47 H47A 0.9900 .
C47 H47B 0.9900 .
C48 H48A 0.9900 .
C48 H48B 0.9900 .
C49 C50 1.54(3) .
C49 H49A 0.9900 .
C49 H49B 0.9900 .
C50 H50A 0.9900 .
C50 H50B 0.9900 .
C51 C52 1.53(2) .
C51 H51A 0.9900 .
C51 H51B 0.9900 .
C52 H52A 0.9900 .
C52 H52B 0.9900 .
C53 C54 1.47(2) .
C53 H53A 0.9900 .
C53 H53B 0.9900 .
C54 H54A 0.9900 .
C54 H54B 0.9900 .
C55 C56 1.55(2) .
C55 H55A 0.9900 .
C55 H55B 0.9900 .
C56 H56A 0.9900 .
C56 H56B 0.9900 .
C57 C58 1.53(2) .
C57 H57A 0.9900 .
C57 H57B 0.9900 .
C58 H58A 0.9900 .
C58 H58B 0.9900 .
K5 O65 2.729(12) .
K5 O61 2.78(2) .
K5 O66 2.791(14) .
K5 O63 2.809(17) .
K5 O64 2.880(17) .
K5 O62 2.920(17) .
K5 N61 3.01(2) .
K5 N62 3.08(2) .
N61 C61 1.40(3) .
N61 C73 1.40(3) .
N61 C72 1.52(3) .
N62 C66 1.38(3) .
N62 C67 1.51(3) .
N62 C78 1.65(4) .
O61 C63 1.38(3) .
O61 C62 1.41(4) .
C61 C62 1.63(4) .
C61 H61A 0.9900 .
C61 H61B 0.9900 .
O62 C64 1.23(2) .
O62 C65 1.45(3) .
C62 H62A 0.9900 .
C62 H62B 0.9900 .
C63 C64 1.63(3) .
C63 H63A 0.9900 .
C63 H63B 0.9900 .
O63 C68 1.30(3) .
O63 C69 1.54(2) .
O64 C70 1.27(2) .
O64 C71 1.38(3) .
C64 H64A 0.9900 .
C64 H64B 0.9900 .
O65 C74 1.34(2) .
O65 C75 1.41(2) .
C65 C66 1.49(3) .
C65 H65A 0.9900 .
C65 H65B 0.9900 .
O66 C76 1.43(2) .
O66 C77 1.55(3) .
C66 H66A 0.9900 .
C66 H66B 0.9900 .
C67 C68 1.54(3) .
C67 H67A 0.9900 .
C67 H67B 0.9900 .
C68 H68A 0.9900 .
C68 H68B 0.9900 .
C69 C70 1.41(3) .
C69 H69A 0.9900 .
C69 H69B 0.9900 .
C70 H70A 0.9900 .
C70 H70B 0.9900 .
C71 C72 1.41(4) .
C71 H71A 0.9900 .
C71 H71B 0.9900 .
C72 H72A 0.9900 .
C72 H72B 0.9900 .
C73 C74 1.64(3) .
C73 H73A 0.9900 .
C73 H73B 0.9900 .
C74 H74A 0.9900 .
C74 H74B 0.9900 .
C75 C76 1.56(3) .
C75 H75A 0.9900 .
C75 H75B 0.9900 .
C76 H76A 0.9900 .
C76 H76B 0.9900 .
C77 C78 1.73(5) .
C77 H77A 0.9900 .
C77 H77B 0.9900 .
C78 H78A 0.9900 .
C78 H78B 0.9900 .
K6 O83 2.748(11) .
K6 O85 2.763(15) .
K6 O81 2.797(15) .
K6 O84 2.807(14) .
K6 O82 2.838(11) .
K6 O86 2.912(15) .
K6 N81 2.958(18) .
K6 N82 3.009(14) .
K6 C96 3.21(4) .
O81 C83 1.32(3) .
O81 C82 1.62(5) .
N81 C93 1.41(3) .
N81 C92 1.49(3) .
N81 C81 1.55(4) .
C81 C82 1.28(5) .
C81 H81A 0.9900 .
C81 H81B 0.9900 .
N82 C86 1.38(2) .
N82 C87 1.44(2) .
N82 C98 1.45(2) .
O82 C84 1.39(2) .
O82 C85 1.431(19) .
C82 H82A 0.9900 .
C82 H82B 0.9900 .
O83 C89 1.39(2) .
O83 C88 1.48(2) .
C83 C84 1.45(3) .
C83 H83A 0.9900 .
C83 H83B 0.9900 .
C84 H84A 0.9900 .
C84 H84B 0.9900 .
O84 C90 1.47(2) .
O84 C91 1.63(3) .
O85 C94 1.30(3) .
O85 C95 1.42(3) .
C85 C86 1.44(2) .
C85 H85A 0.9900 .
C85 H85B 0.9900 .
O86 C96 1.32(3) .
O86 C97 1.37(2) .
C86 H86A 0.9900 .
C86 H86B 0.9900 .
C87 C88 1.48(3) .
C87 H87A 0.9900 .
C87 H87B 0.9900 .
C88 H88A 0.9900 .
C88 H88B 0.9900 .
C89 C90 1.51(3) .
C89 H89A 0.9900 .
C89 H89B 0.9900 .
C90 H90A 0.9900 .
C90 H90B 0.9900 .
C91 C92 1.56(4) .
C91 H91A 0.9900 .
C91 H91B 0.9900 .
C92 H92A 0.9900 .
C92 H92B 0.9900 .
C93 C94 1.47(3) .
C93 H93A 0.9900 .
C93 H93B 0.9900 .
C94 H94A 0.9900 .
C94 H94B 0.9900 .
C95 C96 1.54(4) .
C95 H95A 0.9900 .
C95 H95B 0.9900 .
C96 H96A 0.9900 .
C96 H96B 0.9900 .
C97 C98 1.47(3) .
C97 H97A 0.9900 .
C97 H97B 0.9900 .
C98 H98A 0.9900 .
C98 H98B 0.9900 .
K7 O104 2.712(11) .
K7 O101 2.764(14) .
K7 O106 2.833(11) .
K7 O102 2.845(13) .
K7 O105 2.850(11) .
K7 O103 2.944(12) .
K7 N101 2.990(13) .
K7 N102 3.053(13) .
K7 C109 3.324(18) .
K7 C104 3.511(18) .
O101 C103 1.37(2) .
O101 C102 1.43(2) .
N101 C112 1.404(19) .
N101 C113 1.45(2) .
N101 C101 1.50(2) .
C101 C102 1.45(3) .
C101 H10A 0.9900 .
C101 H10B 0.9900 .
N102 C106 1.436(19) .
N102 C118 1.44(2) .
N102 C107 1.442(18) .
C102 H10C 0.9900 .
C102 H10D 0.9900 .
O102 C104 1.41(3) .
O102 C105 1.47(2) .
O103 C109 1.416(19) .
O103 C108 1.44(2) .
C103 C104 1.61(3) .
C103 H10E 0.9900 .
C103 H10F 0.9900 .
O104 C111 1.355(19) .
O104 C110 1.418(18) .
C104 H10G 0.9900 .
C104 H10H 0.9900 .
O105 C115 1.33(2) .
O105 C114 1.345(19) .
C105 C106 1.47(3) .
C105 H10I 0.9900 .
C105 H10J 0.9900 .
O106 C116 1.382(19) .
O106 C117 1.431(18) .
C106 H10K 0.9900 .
C106 H10L 0.9900 .
C107 C108 1.51(2) .
C107 H10M 0.9900 .
C107 H10N 0.9900 .
C108 H10O 0.9900 .
C108 H10P 0.9900 .
C109 C110 1.40(2) .
C109 H10Q 0.9900 .
C109 H10R 0.9900 .
C110 H11C 0.9900 .
C110 H11D 0.9900 .
C111 C112 1.50(2) .
C111 H11E 0.9900 .
C111 H11F 0.9900 .
C112 H11G 0.9900 .
C112 H11H 0.9900 .
C113 C114 1.45(3) .
C113 H11I 0.9900 .
C113 H11J 0.9900 .
C114 H11K 0.9900 .
C114 H11L 0.9900 .
C115 C116 1.53(3) .
C115 H11M 0.9900 .
C115 H11N 0.9900 .
C116 H11O 0.9900 .
C116 H11P 0.9900 .
C117 C118 1.41(2) .
C117 H11Q 0.9900 .
C117 H11R 0.9900 .
C118 H11S 0.9900 .
C118 H11T 0.9900 .
K8 O125 2.745(11) .
K8 O126 2.774(11) .
K8 O124 2.784(12) .
K8 O122 2.804(11) .
K8 O123 2.846(11) .
K8 O121 2.900(13) .
K8 N121 3.041(14) .
K8 N122 3.056(14) .
O121 C122 1.47(3) .
O121 C123 1.49(2) .
N121 C132 1.43(2) .
N121 C121 1.49(3) .
N121 C133 1.56(3) .
C121 C122 1.46(3) .
C121 H12C 0.9900 .
C121 H12D 0.9900 .
O122 C125 1.36(2) .
O122 C124 1.39(2) .
N122 C138 1.44(2) .
N122 C126 1.47(2) .
N122 C127 1.48(3) .
C122 H12E 0.9900 .
C122 H12F 0.9900 .
O123 C128 1.391(19) .
O123 C129 1.45(2) .
C123 C124 1.37(2) .
C123 H12G 0.9900 .
C123 H12H 0.9900 .
O124 C130 1.36(2) .
O124 C131 1.37(3) .
C124 H12I 0.9900 .
C124 H12J 0.9900 .
O125 C135 1.42(2) .
O125 C134 1.45(2) .
C125 C126 1.57(3) .
C125 H12K 0.9900 .
C125 H12L 0.9900 .
O126 C136 1.41(2) .
O126 C137 1.53(2) .
C126 H12M 0.9900 .
C126 H12N 0.9900 .
C127 C128 1.44(3) .
C127 H12O 0.9900 .
C127 H12P 0.9900 .
C128 H12Q 0.9900 .
C128 H12R 0.9900 .
C129 C130 1.50(3) .
C129 H12S 0.9900 .
C129 H12T 0.9900 .
C130 H13C 0.9900 .
C130 H13D 0.9900 .
C131 C132 1.50(3) .
C131 H13E 0.9900 .
C131 H13F 0.9900 .
C132 H13G 0.9900 .
C132 H13H 0.9900 .
C133 C134 1.46(3) .
C133 H13I 0.9900 .
C133 H13J 0.9900 .
C134 H13K 0.9900 .
C134 H13L 0.9900 .
C135 C136 1.48(3) .
C135 H13M 0.9900 .
C135 H13N 0.9900 .
C136 H13O 0.9900 .
C136 H13P 0.9900 .
C137 C138 1.47(3) .
C137 H13Q 0.9900 .
C137 H13R 0.9900 .
C138 H13S 0.9900 .
C138 H13T 0.9900 .
K9 O146 2.717(11) .
K9 O143 2.718(18) .
K9 O145 2.732(11) .
K9 O141 2.751(14) .
K9 O142 2.797(11) .
K9 O144 2.852(14) .
K9 N142 2.901(16) .
K9 N141 2.995(15) .
K9 C155 3.45(3) .
K9 C154 3.46(3) .
K9 C146 3.54(2) .
K9 C141 3.54(3) .
N141 C141 1.31(3) .
N141 C153 1.41(3) .
N141 C152 1.75(4) .
O141 C143 1.32(2) .
O141 C142 1.35(3) .
C141 C142 1.42(3) .
C141 H14C 0.9900 .
C141 H14D 0.9900 .
O142 C144 1.390(19) .
O142 C145 1.45(2) .
N142 C146 1.37(3) .
N142 C147 1.40(4) .
N142 C158 1.56(2) .
C142 H14E 0.9900 .
C142 H14F 0.9900 .
O143 C149 1.35(2) .
O143 C148 1.48(3) .
C143 C144 1.54(3) .
C143 H14G 0.9900 .
C143 H14H 0.9900 .
O144 C150 1.34(3) .
O144 C151 1.51(4) .
C144 H14I 0.9900 .
C144 H14J 0.9900 .
O145 C155 1.27(3) .
O145 C154 1.33(3) .
C145 C146 1.48(3) .
C145 H14K 0.9900 .
C145 H14L 0.9900 .
O146 C156 1.298(19) .
O146 C157 1.41(2) .
C146 H14M 0.9900 .
C146 H14N 0.9900 .
C147 C148 1.52(4) .
C147 H14O 0.9900 .
C147 H14P 0.9900 .
C148 H14Q 0.9900 .
C148 H14R 0.9900 .
C149 C150 1.70(3) .
C149 H14S 0.9900 .
C149 H14T 0.9900 .
C150 H15C 0.9900 .
C150 H15D 0.9900 .
C151 C152 1.22(4) .
C151 H15E 0.9900 .
C151 H15F 0.9900 .
C152 H15G 0.9900 .
C152 H15H 0.9900 .
C153 C154 1.28(3) .
C153 H15I 0.9900 .
C153 H15J 0.9900 .
C154 H15K 0.9900 .
C154 H15L 0.9900 .
C155 C156 1.39(3) .
C155 H15M 0.9900 .
C155 H15N 0.9900 .
C156 H15O 0.9900 .
C156 H15P 0.9900 .
C157 C158 1.40(3) .
C157 H15Q 0.9900 .
C157 H15R 0.9900 .
C158 H15S 0.9900 .
C158 H15T 0.9900 .
K10 O163 2.773(14) .
K10 O164 2.824(15) .
K10 O161 2.83(3) .
K10 O166 2.83(3) .
K10 O162 2.87(2) .
K10 O165 2.94(3) .
K10 N162 2.985(16) .
K10 N161 3.16(3) .
K10 C175 3.35(4) .
N161 C173 1.35(3) .
N161 C161 1.45(3) .
N161 C172 1.62(3) .
O161 C163 1.60(4) .
O161 C162 1.68(5) .
C161 C162 1.55(4) .
C161 H16C 0.9900 .
C161 H16D 0.9900 .
N162 C178 1.34(3) .
N162 C167 1.49(3) .
N162 C166 1.51(3) .
O162 C165 1.41(3) .
O162 C164 1.43(3) .
C162 H16E 0.9900 .
C162 H16F 0.9900 .
O163 C169 1.42(2) .
O163 C168 1.44(2) .
C163 C164 1.55(4) .
C163 H16G 0.9900 .
C163 H16H 0.9900 .
O164 C170 1.31(2) .
O164 C171 1.41(2) .
C164 H16I 0.9900 .
C164 H16J 0.9900 .
O165 C175 1.32(4) .
O165 C174 1.32(4) .
C165 C166 1.46(3) .
C165 H16K 0.9900 .
C165 H16L 0.9900 .
O166 C177 1.39(3) .
O166 C176 1.42(4) .
C166 H16M 0.9900 .
C166 H16N 0.9900 .
C167 C168 1.51(3) .
C167 H16O 0.9900 .
C167 H16P 0.9900 .
C168 H16Q 0.9900 .
C168 H16R 0.9900 .
C169 C170 1.46(3) .
C169 H16S 0.9900 .
C169 H16T 0.9900 .
C170 H17C 0.9900 .
C170 H17D 0.9900 .
C171 C172 1.58(4) .
C171 H17E 0.9900 .
C171 H17F 0.9900 .
C172 H17G 0.9900 .
C172 H17H 0.9900 .
C173 C174 1.48(4) .
C173 H17I 0.9900 .
C173 H17J 0.9900 .
C174 H17K 0.9900 .
C174 H17L 0.9900 .
C175 C176 1.39(4) .
C175 H17M 0.9900 .
C175 H17N 0.9900 .
C176 H17O 0.9900 .
C176 H17P 0.9900 .
C177 C178 1.58(4) .
C177 H17Q 0.9900 .
C177 H17R 0.9900 .
C178 H17S 0.9900 .
C178 H17T 0.9900 .
